data_1562681
loop_
_publ_author_name
'Sumida, Ryuki'
'Tanaka, Yuya'
'Niki, Keita'
'Sei, Yoshihisa'
'Toyota, Shinji'
'Yoshizawa, Michito'

_publ_section_title
;
 Cyclic Monoterpenes Trapped in a Polyaromatic Capsule: Unusual
 Selectivity, Isomerization, and Volatility Suppression
;
_journal_name_full 'Chemical Science'
_journal_paper_doi 10.1039/D1SC01987B
_journal_year 2021
_chemical_formula_moiety 'C212 H184 N8 O24 Pt2, N O3, 1(C10 H18 O)'
_chemical_formula_sum 'C222 H202 N9 O28 Pt2'
_chemical_formula_weight 3834.10
_space_group_crystal_system triclinic
_space_group_IT_number 2
_space_group_name_Hall '-P 1'
_space_group_name_H-M_alt 'P -1'
_atom_sites_solution_hydrogens geom
_audit_creation_date 2021-01-25
_audit_creation_method
;
Olex2 1.2
(compiled May 18 2018 14:05:52 for OlexSys, GUI svn.r5506)
;
_audit_update_record
;
2021-01-26 deposited with the CCDC.	2021-05-18 downloaded from the CCDC.
;
_cell_angle_alpha 93.167(3)
_cell_angle_beta 101.052(3)
_cell_angle_gamma 107.422(3)
_cell_formula_units_Z 2
_cell_length_a 18.7348(5)
_cell_length_b 21.8196(9)
_cell_length_c 27.4073(11)
_cell_measurement_reflns_used 12991
_cell_measurement_temperature 93(2)
_cell_measurement_theta_max 63.7620
_cell_measurement_theta_min 2.5060
_cell_volume 10415.3(7)
_computing_cell_refinement 'CrysAlisPro 1.171.40.84a (Rigaku OD, 2020)'
_computing_data_collection 'CrysAlisPro 1.171.40.84a (Rigaku OD, 2020)'
_computing_data_reduction 'CrysAlisPro 1.171.40.84a (Rigaku OD, 2020)'
_computing_molecular_graphics 'Olex2 (Dolomanov et al., 2009)'
_computing_publication_material 'Olex2 (Dolomanov et al., 2009)'
_computing_structure_refinement 'ShelXL (Sheldrick, 2015)'
_computing_structure_solution 'SHELXT 2018/2 (Sheldrick, 2018)'
_diffrn_ambient_temperature 93(2)
_diffrn_detector 'Hybrid Pixel Array Detector'
_diffrn_detector_area_resol_mean 10.0000
_diffrn_detector_type HyPix
_diffrn_measured_fraction_theta_full 0.997
_diffrn_measured_fraction_theta_max 0.944
_diffrn_measurement_details
;
List of Runs (angles in degrees, time in seconds):

  # Type    Start    End  Width  t~exp~   \w     \q     \k     \f   Frames
#--------------------------------------------------------------------------
  1  \w    -19.00  28.00   0.50   20.00    --  -41.93  37.00 -30.00   94
  2  \w    -39.00  29.00   0.50   20.00    --  -41.93  67.00  30.00  136
  3  \w     17.00 112.00   0.50   20.00    --   41.93  67.00  30.00  190
  4  \w     83.00 178.00   0.50   20.00    --  106.13  67.00  30.00  190
  5  \w     67.00 104.00   0.50   20.00    --  106.13 -94.00-150.00   74
  6  \w     43.00  81.00   0.50   20.00    --  106.13 -67.00-103.00   76
  7  \w     56.00 112.00   0.50   20.00    --  106.13-125.00   0.00  112
  8  \w     77.00 112.00   0.50   20.00    --  106.13-125.00  30.00   70
  9  \w     78.00 108.00   0.50   20.00    --  106.13-125.00 150.00   60
 10  \w     33.00  69.00   0.50   20.00    --  106.13 -61.00  60.00   72
 11  \w     32.00  73.00   0.50   20.00    --  106.13 -61.00  90.00   82
 12  \w     34.00  75.00   0.50   20.00    --  106.13-125.00 150.00   82
 13  \w     33.00  77.00   0.50   20.00    --  106.13-125.00  60.00   88
 14  \w     28.00  65.00   0.50   20.00    --   41.93 -67.00-103.00   74
 15  \w     19.00  95.00   0.50   20.00    --   41.93-125.00 -90.00  152
 16  \w     33.00  59.00   0.50   20.00    --  106.13 -94.00-150.00   52
 17  \w    -23.00  15.00   0.50   20.00    --   41.93 -67.00-103.00   76
 18  \w    -23.00  34.00   0.50   20.00    --  -41.93  19.00-180.00  114
 19  \w    -69.00 -30.00   0.50   20.00    -- -102.00  61.00-120.00   78
 20  \w    -79.00 -30.00   0.50   20.00    -- -102.00  67.00  30.00   98
 21  \w    -67.00 -31.00   0.50   20.00    -- -102.00  61.00  60.00   72
 22  \w    -62.00 -32.00   0.50   20.00    -- -102.00  61.00 150.00   60
 23  \w    -89.00 -30.00   0.50   20.00    -- -102.00 114.00 139.82  118
 24  \w    -95.00 -29.00   0.50   20.00    -- -102.00 125.00  30.00  132
 25  \w   -102.00 -28.00   0.50   20.00    -- -102.00 125.00 150.00  148
 26  \w   -108.00 -69.00   0.50   20.00    -- -102.00 110.00  71.17   78
 27  \w   -120.00 -94.00   0.50   20.00    -- -102.00 137.00 168.37   52
 28  \w   -107.00 -82.00   0.50   20.00    -- -102.00 103.00 178.42   50
 29  \w   -175.00 -61.00   0.50   20.00    -- -102.00 -15.00 120.00  228
 30  \w   -134.00 -94.00   0.50   20.00    -- -102.00 -94.00  30.00   80
 31  \w   -107.00 -27.00   0.50   20.00    --  -41.93 -67.00-103.00  160
 32  \w    -19.00  38.00   0.50   20.00    --   41.93 -37.00  90.00  114
 33  \w   -101.00 -32.00   0.50   20.00    -- -102.00  77.00 -60.00  138
 34  \w   -108.00 -78.00   0.50   20.00    -- -102.00 -30.00-180.00   60
 35  \w   -133.00 -95.00   0.50   20.00    -- -102.00 -30.00-120.00   76
 36  \w   -136.00-110.00   0.50   20.00    -- -102.00 -30.00-180.00   52
 37  \w   -142.00-117.00   0.50   20.00    -- -102.00 -67.00-103.00   50
 38  \w   -166.00 -80.00   0.50   20.00    -- -102.00 -45.00 -60.00  172
 39  \w   -175.00-149.00   0.50   20.00    -- -102.00 -94.00  30.00   52
 40  \w   -166.00 -86.00   0.50   20.00    -- -102.00 -30.00 -30.00  160
 41  \w   -168.00 -93.00   0.50   20.00    -- -102.00-125.00-180.00  150
 42  \w   -174.00-149.00   0.50   20.00    -- -102.00 -30.00-120.00   50
 43  \w   -121.00 -84.00   0.50   20.00    -- -102.00 138.00 -54.08   74
;
_diffrn_measurement_device 'four-circle diffractometer'
_diffrn_measurement_device_type 'XtaLAB Synergy R, DW system, HyPix'
_diffrn_measurement_method '\w scans'
_diffrn_orient_matrix_type 'CrysAlisPro convention (1999,Acta A55,543-557)'
_diffrn_orient_matrix_UB_11 -0.0111287000
_diffrn_orient_matrix_UB_12 -0.0520674000
_diffrn_orient_matrix_UB_13 0.0360802000
_diffrn_orient_matrix_UB_21 -0.0853597000
_diffrn_orient_matrix_UB_22 -0.0281012000
_diffrn_orient_matrix_UB_23 -0.0262155000
_diffrn_orient_matrix_UB_31 0.0197501000
_diffrn_orient_matrix_UB_32 -0.0453395000
_diffrn_orient_matrix_UB_33 -0.0365941000
_diffrn_radiation_monochromator mirror
_diffrn_radiation_probe x-ray
_diffrn_radiation_type CuK\a
_diffrn_radiation_wavelength 1.54184
_diffrn_reflns_av_R_equivalents 0.1525
_diffrn_reflns_av_unetI/netI 0.1376
_diffrn_reflns_Laue_measured_fraction_full 0.997
_diffrn_reflns_Laue_measured_fraction_max 0.944
_diffrn_reflns_limit_h_max 23
_diffrn_reflns_limit_h_min -22
_diffrn_reflns_limit_k_max 27
_diffrn_reflns_limit_k_min -27
_diffrn_reflns_limit_l_max 31
_diffrn_reflns_limit_l_min -33
_diffrn_reflns_number 139099
_diffrn_reflns_point_group_measured_fraction_full 0.997
_diffrn_reflns_point_group_measured_fraction_max 0.944
_diffrn_reflns_theta_full 67.684
_diffrn_reflns_theta_max 75.285
_diffrn_reflns_theta_min 2.533
_diffrn_source 'Rotating-anode X-ray tube'
_diffrn_source_type 'Rigaku (Cu) X-ray Source'
_exptl_absorpt_coefficient_mu 3.014
_exptl_absorpt_correction_T_max 0.486
_exptl_absorpt_correction_T_min 0.255
_exptl_absorpt_correction_type multi-scan
_exptl_absorpt_process_details
;
CrysAlisPro 1.171.40.84a (Rigaku Oxford Diffraction, 2020)
Empirical absorption correction using spherical harmonics,
implemented in SCALE3 ABSPACK scaling algorithm.
;
_exptl_crystal_colour yellow
_exptl_crystal_colour_primary yellow
_exptl_crystal_density_diffrn 1.223
_exptl_crystal_description block
_exptl_crystal_F_000 3954
_exptl_crystal_size_max 0.76
_exptl_crystal_size_mid 0.44
_exptl_crystal_size_min 0.24
_refine_diff_density_max 2.020
_refine_diff_density_min -2.507
_refine_diff_density_rms 0.127
_refine_ls_extinction_method none
_refine_ls_goodness_of_fit_ref 0.967
_refine_ls_hydrogen_treatment constr
_refine_ls_matrix_type full
_refine_ls_number_parameters 2450
_refine_ls_number_reflns 43094
_refine_ls_number_restraints 3484
_refine_ls_restrained_S_all 0.959
_refine_ls_R_factor_all 0.1741
_refine_ls_R_factor_gt 0.0917
_refine_ls_shift/su_max 0.001
_refine_ls_shift/su_mean 0.000
_refine_ls_structure_factor_coef Fsqd
_refine_ls_weighting_details 'w=1/[\s^2^(Fo^2^)+(0.1619P)^2^] where P=(Fo^2^+2Fc^2^)/3'
_refine_ls_weighting_scheme calc
_refine_ls_wR_factor_gt 0.2324
_refine_ls_wR_factor_ref 0.2877
_reflns_Friedel_coverage 0.000
_reflns_number_gt 19098
_reflns_number_total 43094
_reflns_threshold_expression 'I > 2\s(I)'
_cod_data_source_file d1sc01987b2.cif
_cod_data_source_block RS214menthone
_cod_database_code 1562681
_shelx_shelxl_version_number 2018/3
_shelx_space_group_comment
;
The symmetry employed for this shelxl refinement is uniquely defined
by the following loop, which should always be used as a source of
symmetry information in preference to the above space-group names.
They are only intended as comments.
;
_shelx_estimated_absorpt_t_max 0.532
_shelx_estimated_absorpt_t_min 0.208
_diffrn_oxdiff_digest_frames
;
0170456761e4592c62b32ec24227269b340002580e4
;
_reflns_odcompleteness_completeness 99.74
_reflns_odcompleteness_iscentric 1
_reflns_odcompleteness_theta 66.97
_olex2_refinement_description
;
1. Fixed Uiso
 At 1.2 times of:
  All C(H) groups, All C(H,H) groups
 At 1.5 times of:
  All C(H,H,H) groups
2. Restrained distances
 C1G-C2G
 1.5 with sigma of 0.001
 C6G-C7G
 1.5 with sigma of 0.001
 O107-C27
 1.5 with sigma of 0.02
 C24-C27
 2.5 with sigma of 0.04
 C27-C105
 3.05 with sigma of 0.04
 O1G-C1G \\sim O1H-C1H
 with sigma of 0.02
 O1G-C6G \\sim O1H-C6H
 with sigma of 0.04
 O1G-C2G \\sim O1H-C2H
 with sigma of 0.04
 C1G-C2G \\sim C2G-C3G \\sim C3G-C4G \\sim C4G-C5G \\sim C5G-C6G \\sim C6G-C1G
 with sigma of 0.01
 C5G-C4G \\sim C5H-C4H
 with sigma of 0.02
 C6G-C7G \\sim C7G-C8G \\sim C7G-C9G
 with sigma of 0.01
 C5G-C6G \\sim C5H-C6H
 with sigma of 0.02
 C1G-C6G \\sim C1H-C6H
 with sigma of 0.02
 C1G-C2G \\sim C1H-C2H
 with sigma of 0.02
 C4G-C3G \\sim C4H-C3H
 with sigma of 0.02
 C6G-C7G \\sim C6H-C7H
 with sigma of 0.02
 C2G-C3G \\sim C2H-C3H
 with sigma of 0.02
 C9G-C7G \\sim C9H-C7H
 with sigma of 0.02
 C7G-C8G \\sim C7H-C8H
 with sigma of 0.02
 C5G-C1G \\sim C5H-C1H
 with sigma of 0.04
 C5G-C3G \\sim C5H-C3H
 with sigma of 0.04
 C5G-C7G \\sim C5H-C7H
 with sigma of 0.04
 C1G-C3G \\sim C1H-C3H
 with sigma of 0.04
 C1G-C7G \\sim C1H-C7H
 with sigma of 0.04
 C4G-C6G \\sim C4H-C6H
 with sigma of 0.04
 C4G-C2G \\sim C4H-C2H
 with sigma of 0.04
 C6G-C2G \\sim C6H-C2H
 with sigma of 0.04
 C6G-C9G \\sim C6H-C9H
 with sigma of 0.04
 C6G-C8G \\sim C6H-C8H
 with sigma of 0.04
 C9G-C8G \\sim C9H-C8H
 with sigma of 0.04
3. Uiso/Uaniso restraints and constraints
All non-hydrogen atoms have similar U: within 2A with sigma of 0.01 and sigma
for terminal atoms of 0.02
C27: within 1.7A with sigma of 0.04 and sigma for terminal atoms of 0.08
All non-hydrogen atoms restrained to be isotropic: with sigma of 0.01 and sigma
for terminal atoms of 0.002
Uanis(C27) \\sim Ueq: with sigma of 0.01 and sigma for terminal atoms of 0.02
4. Others
 Sof(O1H)=Sof(C1H)=Sof(C2H)=Sof(H2HA)=Sof(H2HB)=Sof(C3H)=Sof(H3H)=Sof(C4H)=
 Sof(H4HA)=Sof(H4HB)=Sof(C5H)=Sof(H5HA)=Sof(H5HB)=Sof(C6H)=Sof(H6H)=Sof(C7H)=
 Sof(H7H)=Sof(C8H)=Sof(H8HA)=Sof(H8HB)=Sof(H8HC)=Sof(C9H)=Sof(H9HA)=Sof(H9HB)=
 Sof(H9HC)=Sof(C21)=Sof(H21A)=Sof(H21B)=Sof(H21C)=1-FVAR(1)
 Sof(O1G)=Sof(C5G)=Sof(H5GA)=Sof(H5GB)=Sof(C1G)=Sof(C4G)=Sof(H4GA)=Sof(H4GB)=
 Sof(C6G)=Sof(H6G)=Sof(C2G)=Sof(H2GA)=Sof(H2GB)=Sof(C3G)=Sof(H3G)=Sof(C9G)=
 Sof(H9GA)=Sof(H9GB)=Sof(H9GC)=Sof(C7G)=Sof(H7G)=Sof(C8G)=Sof(H8GA)=Sof(H8GB)=
 Sof(H8GC)=Sof(C45)=Sof(H45A)=Sof(H45B)=Sof(H45C)=FVAR(1)
5.a Ternary CH refined with riding coordinates:
 C6G(H6G), C3G(H3G), C7G(H7G), C3H(H3H), C6H(H6H), C7H(H7H)
5.b Secondary CH2 refined with riding coordinates:
 C01X(H01A,H01B), C03B(H03A,H03B), C03F(H03E,H03F), C03N(H03J,H03K), C04Z(H04B,
 H04F), C051(H05A,H05B), C057(H05C,H05D), C05G(H05I,H05J), C05T(H05R,H05S),
 C05V(H05T,H05V), C05X(H05X,H05Y), C061(H06A,H06B), C062(H06C,H06D), C066(H06E,
 H06F), C06A(H06G,H06H), C06E(H06P,H06Q), C06G(H06R,H06S), C06H(H06T,H06U),
 C06I(H06V,H06W), C06V(H1AA,HB), C079(H07G,H07H), C24(H24A,H24B), C105(H10A,
 H10B), C5G(H5GA,H5GB), C4G(H4GA,H4GB), C2G(H2GA,H2GB), C102(H10C,H10D),
 C2H(H2HA,H2HB), C4H(H4HA,H4HB), C5H(H5HA,H5HB)
5.c Me refined with riding coordinates:
 C05I(H05L,H05M,H05N), C06C(H06J,H06K,H06L), C06D(H06M,H06N,H06O), C06T(H0AA,H,
 HA), C071(H07A,H07B,H07C), C072(H07D,H07E,H07F), C07G(H07I,H07J,H07K),
 C108(H10E,H10F,H10G), C104(H10H,H10I,H10J), C103(H10K,H10L,H10M), C9G(H9GA,
 H9GB,H9GC), C8G(H8GA,H8GB,H8GC), C109(H10N,H10O,H10P), C8H(H8HA,H8HB,H8HC),
 C9H(H9HA,H9HB,H9HC), C21(H21A,H21B,H21C), C45(H45A,H45B,H45C), C27(H27A,H27B,
 H27C)
5.d Aromatic/amide H refined with riding coordinates:
 C80(H80), C97(H97), C86(H86), C100(H100), C82(H82), C85(H85), C81(H81),
 C88(H88), C93(H93), C95(H95), C96(H96), C01P(H01P), C01W(H01W), C020(H020),
 C022(H022), C024(H024), C029(H029), C02E(H02E), C02H(H02H), C02K(H02K),
 C02P(H02P), C02Q(H02Q), C02T(H02T), C02Z(H02Z), C030(H030), C031(H031),
 C033(H033), C035(H035), C036(H036), C037(H037), C038(H038), C039(H039),
 C03C(H03C), C03D(H03D), C03G(H03G), C03H(H03H), C03I(H03I), C03L(H03L),
 C03M(H03M), C03P(H03P), C03Q(H03Q), C03R(H03R), C03S(H03S), C03T(H03T),
 C03U(H03U), C03V(H03V), C03X(H03X), C03Z(H03Z), C041(H041), C042(H042),
 C044(H044), C046(H046), C048(H048), C049(H049), C04A(H04A), C04C(H04C),
 C04D(H04D), C04E(H04E), C04G(H04G), C04H(H04H), C04J(H04J), C04L(H04L),
 C04M(H04M), C04O(H04O), C04Q(H04Q), C04R(H04R), C04S(H04S), C04T(H04T),
 C04V(H04V), C04W(H04W), C04X(H04X), C04Y(H04Y), C052(H052), C053(H053),
 C054(H054), C055(H055), C056(H056), C058(H058), C059(H059), C05A(H05E),
 C05C(H05F), C05D(H05G), C05E(H05H), C05H(H05K), C05J(H05O), C05K(H05P),
 C05O(H05Q), C05U(H05U), C05W(H05W), C05Y(H05Z), C05Z(H05), C060(H060),
 C067(H067), C06B(H06I), C06L(H06X), C06M(H06Y), C06O(H06Z), C06P(H06),
 C06X(H2AA), C06Y(H3AA)
;
_smtbx_masks_void_probe_radius 1.2
_smtbx_masks_void_truncation_radius 1.2
_olex2_submission_special_instructions 'No special instructions were received'
_oxdiff_exptl_absorpt_empirical_details
;
Empirical correction (ABSPACK) includes:
- Absorption correction using spherical harmonics
- Frame scaling
;
_oxdiff_exptl_absorpt_empirical_full_max 1.709
_oxdiff_exptl_absorpt_empirical_full_min 0.608

loop_
_space_group_symop_operation_xyz
'x, y, z'
'-x, -y, -z'

loop_
_atom_site_label
_atom_site_type_symbol
_atom_site_fract_x
_atom_site_fract_y
_atom_site_fract_z
_atom_site_U_iso_or_equiv
_atom_site_adp_type
_atom_site_occupancy
_atom_site_site_symmetry_order
_atom_site_calc_flag
_atom_site_refinement_flags_posn
_atom_site_refinement_flags_adp
_atom_site_refinement_flags_occupancy
_atom_site_disorder_assembly
_atom_site_disorder_group
Pt01 Pt 0.42976(2) -0.06500(2) 0.72539(2) 0.06068(15) Uani 1 1 d . U . . .
Pt02 Pt 0.46996(3) 0.57330(2) 0.76698(2) 0.06278(15) Uani 1 1 d . U . . .
O003 O 0.0537(3) 0.0798(3) 0.4742(2) 0.0592(15) Uani 1 1 d . U . . .
O004 O 0.1096(4) 0.2984(3) 0.4382(2) 0.0645(16) Uani 1 1 d . U . . .
O005 O 0.8235(5) 0.2396(4) 0.5473(3) 0.0767(19) Uani 1 1 d . U . . .
N79 N 0.3192(5) -0.0795(4) 0.6916(3) 0.0618(19) Uani 1 1 d . U . . .
O007 O -0.0305(4) 0.1449(3) 0.5351(3) 0.0707(18) Uani 1 1 d . U . . .
O008 O 0.0366(4) 0.2677(4) 0.8969(3) 0.0784(19) Uani 1 1 d . U . . .
O009 O 0.0245(4) 0.1742(3) 0.4143(2) 0.0654(17) Uani 1 1 d . U . . .
N81 N 0.5427(5) -0.0453(4) 0.7564(3) 0.067(2) Uani 1 1 d . U . . .
N80 N 0.4594(5) -0.0576(4) 0.6582(3) 0.069(2) Uani 1 1 d . U . . .
N82 N 0.5836(5) 0.5953(4) 0.7720(3) 0.067(2) Uani 1 1 d . U . . .
O00D O 0.0822(5) 0.0676(4) 0.9366(3) 0.083(2) Uani 1 1 d . U . . .
N83 N 0.3549(5) 0.5475(4) 0.7632(3) 0.066(2) Uani 1 1 d . U . . .
N84 N 0.4895(5) 0.5653(4) 0.8416(3) 0.0611(19) Uani 1 1 d . U . . .
O00G O 0.8873(5) 0.4548(4) 0.6304(3) 0.089(2) Uani 1 1 d . U . . .
O00H O 0.8829(5) 0.3370(4) 1.0773(3) 0.085(2) Uani 1 1 d . U . . .
O00I O 0.8483(5) 0.2232(4) 1.0131(3) 0.086(2) Uani 1 1 d . U . . .
O19 O 0.8120(5) 0.4299(4) 1.0495(3) 0.094(2) Uani 1 1 d . U . . .
O10 O 0.0061(5) 0.1590(4) 0.9485(3) 0.086(2) Uani 1 1 d . U . . .
N00L N 0.3997(5) -0.0693(4) 0.7929(3) 0.065(2) Uani 1 1 d . U . . .
O38 O 0.9182(6) 0.3632(5) 0.5685(4) 0.102(2) Uani 1 1 d . U . . .
C101 C 0.1318(5) 0.2558(5) 0.4670(4) 0.058(2) Uani 1 1 d . U . . .
C00O C 0.2139(5) 0.0660(5) 0.5354(3) 0.0538(19) Uani 1 1 d . U . . .
C00P C 0.3714(5) 0.4233(4) 0.5513(3) 0.0537(19) Uani 1 1 d . U . . .
N00Q N 0.4543(6) 0.5784(4) 0.6932(3) 0.074(2) Uani 1 1 d . U . . .
C92 C 0.1804(5) 0.1100(5) 0.5547(4) 0.057(2) Uani 1 1 d . U . . .
C00S C 0.1621(5) 0.1582(5) 0.5246(3) 0.058(2) Uani 1 1 d . U . . .
C84 C 0.2315(5) 0.0193(5) 0.5635(4) 0.058(2) Uani 1 1 d . U . . .
C98 C 0.3202(5) 0.3607(4) 0.5244(3) 0.0513(19) Uani 1 1 d . U . . .
O13 O 0.8528(6) 0.2511(5) 0.4456(4) 0.108(3) Uani 1 1 d . U . . .
C83 C 0.2288(6) -0.0395(5) 0.6414(4) 0.061(2) Uani 1 1 d . U . . .
C00X C 0.7205(6) 0.4655(5) 0.6434(4) 0.061(2) Uani 1 1 d . U . . .
C99 C 0.2141(6) 0.3799(5) 0.5567(4) 0.060(2) Uani 1 1 d . U . . .
C80 C 0.3550(6) -0.0337(5) 0.8051(4) 0.062(2) Uani 1 1 d . U . . .
H80 H 0.341154 -0.005617 0.782477 0.074 Uiso 1 1 calc R . . . .
C97 C 0.4508(6) 0.4389(5) 0.5494(4) 0.065(2) Uani 1 1 d . U . . .
H97 H 0.485906 0.477798 0.567996 0.078 Uiso 1 1 calc R . . . .
C89 C 0.1500(6) 0.1313(5) 0.8830(4) 0.065(2) Uani 1 1 d . U . . .
C86 C 0.4898(7) 0.3929(5) 0.9343(4) 0.070(2) Uani 1 1 d . U . . .
H86 H 0.456655 0.416644 0.921621 0.084 Uiso 1 1 calc R . . . .
C013 C 0.6814(6) 0.5085(5) 0.9313(4) 0.063(2) Uani 1 1 d . U . . .
C014 C 0.6643(6) 0.0846(5) 0.6222(4) 0.061(2) Uani 1 1 d . U . . .
C100 C 0.2093(6) 0.2239(5) 0.5356(4) 0.059(2) Uani 1 1 d . U . . .
H100 H 0.252952 0.234923 0.562472 0.070 Uiso 1 1 calc R . . . .
C82 C 0.3024(6) -0.0340(5) 0.6651(3) 0.057(2) Uani 1 1 d . U . . .
H82 H 0.342840 0.003397 0.662537 0.068 Uiso 1 1 calc R . . . .
C017 C 0.2440(5) 0.3403(5) 0.5292(3) 0.055(2) Uani 1 1 d . U . . .
C018 C 0.2798(6) 0.0027(5) 0.8605(4) 0.062(2) Uani 1 1 d . U . . .
O11 O -0.0851(6) 0.0519(5) 0.8692(4) 0.105(3) Uani 1 1 d . U . . .
C85 C 0.2664(6) -0.0247(5) 0.5423(4) 0.065(2) Uani 1 1 d . U . . .
H85 H 0.278486 -0.056774 0.561323 0.078 Uiso 1 1 calc R . . . .
C01B C 0.3432(6) 0.4614(5) 0.5791(3) 0.060(2) Uani 1 1 d . U . . .
C81 C 0.2626(6) -0.1317(5) 0.6960(4) 0.065(2) Uani 1 1 d . U . . .
H81 H 0.273890 -0.163839 0.715300 0.079 Uiso 1 1 calc R . . . .
C01D C 0.3951(6) 0.5225(5) 0.6098(4) 0.064(2) Uani 1 1 d . U . . .
C87 C 0.6029(6) 0.4826(5) 0.9276(4) 0.064(2) Uani 1 1 d . U . . .
C90 C 0.5861(6) 0.0707(5) 0.6000(4) 0.068(2) Uani 1 1 d . U . . .
C01G C 0.1936(6) 0.0851(5) 0.8766(4) 0.062(2) Uani 1 1 d . U . . .
C88 C 0.5787(6) 0.0064(5) 0.7913(4) 0.059(2) Uani 1 1 d . U . . .
H88 H 0.549317 0.031400 0.801574 0.071 Uiso 1 1 calc R . . . .
C94 C 0.7007(6) 0.5135(5) 0.6711(4) 0.059(2) Uani 1 1 d . U . . .
C91 C 0.7177(6) 0.1472(5) 0.6205(4) 0.062(2) Uani 1 1 d . U . . .
C93 C 0.3186(7) 0.4921(5) 0.7795(4) 0.066(2) Uani 1 1 d . U . . .
H93 H 0.347507 0.464465 0.790574 0.080 Uiso 1 1 calc R . . . .
C95 C 0.7078(6) 0.4634(5) 0.5901(4) 0.062(2) Uani 1 1 d . U . . .
H95 H 0.721542 0.432385 0.571444 0.074 Uiso 1 1 calc R . . . .
C01M C 0.3294(6) -0.0375(5) 0.8497(4) 0.064(2) Uani 1 1 d . U . . .
C96 C 0.4068(6) 0.5239(5) 0.6609(4) 0.065(2) Uani 1 1 d . U . . .
H96 H 0.381589 0.486436 0.674613 0.078 Uiso 1 1 calc R . . . .
C01O C 0.0967(7) 0.1228(6) 0.9122(4) 0.073(2) Uani 1 1 d . U . . .
C01P C 0.6698(6) 0.5574(5) 0.6425(4) 0.066(2) Uani 1 1 d . U . . .
H01P H 0.658168 0.590774 0.659930 0.079 Uiso 1 1 calc R . . . .
C01Q C 0.6557(6) 0.0248(5) 0.8129(4) 0.066(2) Uani 1 1 d . U . . .
C01R C 0.5520(6) 0.5231(5) 0.9100(4) 0.065(2) Uani 1 1 d . U . . .
C01S C 0.1948(6) 0.2725(5) 0.5091(4) 0.060(2) Uani 1 1 d . U . . .
C01T C 0.5685(6) 0.4212(5) 0.9395(4) 0.060(2) Uani 1 1 d . U . . .
C01U C 0.2433(7) 0.4733(6) 0.7810(4) 0.074(2) Uani 1 1 d . U . . .
C01V C 0.2666(6) 0.0957(5) 0.9065(4) 0.065(2) Uani 1 1 d . U . . .
C01W C 0.6935(6) 0.0390(5) 0.6463(4) 0.065(2) Uani 1 1 d . U . . .
H01W H 0.659665 -0.003291 0.646193 0.078 Uiso 1 1 calc R . . . .
C01X C -0.0276(6) 0.0656(5) 0.4719(4) 0.065(2) Uani 1 1 d . U . . .
H01A H -0.054586 0.019953 0.457487 0.078 Uiso 1 1 calc R . . . .
H01B H -0.047661 0.093443 0.449397 0.078 Uiso 1 1 calc R . . . .
C01Y C 0.6881(6) 0.0827(5) 0.8518(4) 0.060(2) Uani 1 1 d . U . . .
C01Z C 0.3106(6) 0.0544(5) 0.8999(4) 0.065(2) Uani 1 1 d . U . . .
C020 C 0.7673(6) 0.0534(5) 0.6695(4) 0.066(2) Uani 1 1 d . U . . .
H020 H 0.785055 0.022162 0.686441 0.079 Uiso 1 1 calc R . . . .
C021 C 0.7400(6) 0.1965(5) 0.9199(4) 0.063(2) Uani 1 1 d . U . . .
C022 C 0.6085(7) 0.5543(5) 0.7467(4) 0.066(2) Uani 1 1 d . U . . .
H022 H 0.572313 0.517818 0.725712 0.079 Uiso 1 1 calc R . . . .
C023 C 0.2389(6) 0.4070(5) 0.8521(4) 0.064(2) Uani 1 1 d . U . . .
C024 C 0.4779(6) 0.4009(5) 0.5222(4) 0.068(2) Uani 1 1 d . U . . .
H024 H 0.531075 0.412529 0.522513 0.082 Uiso 1 1 calc R . . . .
C025 C 0.6590(6) 0.0842(5) 0.8946(4) 0.064(2) Uani 1 1 d . U . . .
O14 O 0.0072(6) 0.0624(6) 0.3533(4) 0.117(3) Uani 1 1 d . U . . .
C027 C 0.2645(6) 0.4418(5) 0.5805(4) 0.066(2) Uani 1 1 d . U . . .
C028 C 0.7452(6) 0.1371(5) 0.8425(4) 0.063(2) Uani 1 1 d . U . . .
C029 C 0.2451(6) 0.3426(6) 0.9228(4) 0.070(2) Uani 1 1 d . U . . .
H029 H 0.230575 0.302312 0.935844 0.084 Uiso 1 1 calc R . . . .
C02A C 0.0987(5) 0.1437(5) 0.4849(4) 0.057(2) Uani 1 1 d . U . . .
C02B C 0.1628(6) 0.0323(5) 0.8406(4) 0.065(2) Uani 1 1 d . U . . .
C02C C 0.1663(6) 0.1068(5) 0.6032(4) 0.068(2) Uani 1 1 d . U . . .
C02D C 0.0854(6) 0.1906(5) 0.4551(4) 0.061(2) Uani 1 1 d . U . . .
C02E C 0.5313(6) 0.5282(5) 0.8592(4) 0.064(2) Uani 1 1 d . U . . .
H02E H 0.547493 0.504177 0.836067 0.076 Uiso 1 1 calc R . . . .
C02F C 0.6185(6) 0.3834(5) 0.9573(4) 0.063(2) Uani 1 1 d . U . . .
C02G C 0.1517(6) 0.2949(5) 0.8416(4) 0.065(2) Uani 1 1 d . U . . .
C02H C 0.2956(6) 0.4591(6) 0.8856(4) 0.069(2) Uani 1 1 d . U . . .
H02H H 0.315483 0.499357 0.873544 0.083 Uiso 1 1 calc R . . . .
C02I C 0.7444(6) 0.3634(5) 0.9736(4) 0.067(2) Uani 1 1 d . U . . .
C02J C 0.6968(6) 0.4081(5) 0.9603(4) 0.066(2) Uani 1 1 d . U . . .
C02K C 0.2327(6) 0.0702(5) 0.4876(4) 0.066(2) Uani 1 1 d . U . . .
H02K H 0.223217 0.103405 0.468924 0.079 Uiso 1 1 calc R . . . .
C02L C 0.1264(6) 0.2322(5) 0.8630(4) 0.064(2) Uani 1 1 d . U . . .
C02M C 0.8049(7) 0.2822(5) 0.5787(4) 0.070(2) Uani 1 1 d . U . . .
C02N C 0.7726(6) 0.1953(5) 0.8788(4) 0.061(2) Uani 1 1 d . U . . .
C02O C 0.7308(7) 0.4704(6) 0.9478(4) 0.071(2) Uani 1 1 d . U . . .
C02P C 0.7955(6) 0.1603(5) 0.6458(4) 0.063(2) Uani 1 1 d . U . . .
H02P H 0.831295 0.201849 0.646393 0.076 Uiso 1 1 calc R . . . .
C02Q C 0.5080(6) -0.0029(5) 0.6495(4) 0.063(2) Uani 1 1 d . U . . .
H02Q H 0.529008 0.031481 0.676080 0.076 Uiso 1 1 calc R . . . .
C02R C 0.7508(7) 0.4227(5) 0.6675(4) 0.071(2) Uani 1 1 d . U . . .
C02S C 0.7085(7) 0.5153(5) 0.7214(4) 0.072(2) Uani 1 1 d . U . . .
C02T C 0.7300(6) 0.3070(5) 0.9414(4) 0.065(2) Uani 1 1 d . U . . .
H02T H 0.696474 0.301007 0.909566 0.078 Uiso 1 1 calc R . . . .
O02U O -0.0151(6) 0.3763(5) 0.9195(4) 0.123(3) Uani 1 1 d . U . . .
C02V C 0.2144(6) 0.0147(5) 0.6124(4) 0.063(2) Uani 1 1 d . U . . .
C02W C 0.5299(6) 0.0072(5) 0.6047(4) 0.071(2) Uani 1 1 d . U . . .
C02X C 0.2071(6) -0.0106(5) 0.8327(4) 0.066(2) Uani 1 1 d . U . . .
C02Y C 0.7633(6) 0.2593(5) 0.9545(4) 0.064(2) Uani 1 1 d . U . . .
C02Z C 0.4284(6) -0.1071(5) 0.6193(4) 0.071(2) Uani 1 1 d . U . . .
H02Z H 0.392506 -0.146265 0.624183 0.085 Uiso 1 1 calc R . . . .
C030 C 0.6374(7) 0.6480(5) 0.8027(4) 0.071(2) Uani 1 1 d . U . . .
H030 H 0.619797 0.676341 0.821204 0.085 Uiso 1 1 calc R . . . .
C031 C 0.1712(7) -0.0667(6) 0.7961(4) 0.075(3) Uani 1 1 d . U . . .
H031 H 0.198451 -0.095976 0.791033 0.090 Uiso 1 1 calc R . . . .
C032 C 0.6832(6) 0.1431(5) 0.9282(4) 0.066(2) Uani 1 1 d . U . . .
C033 C 0.3217(7) 0.4524(6) 0.9341(4) 0.073(3) Uani 1 1 d . U . . .
H033 H 0.357689 0.488216 0.955957 0.087 Uiso 1 1 calc R . . . .
C034 C 0.7426(6) 0.2624(5) 0.6003(4) 0.068(2) Uani 1 1 d . U . . .
C035 C 0.2817(6) -0.0202(6) 0.4962(4) 0.073(3) Uani 1 1 d . U . . .
H035 H 0.304133 -0.048942 0.482432 0.088 Uiso 1 1 calc R . . . .
C036 C 0.3517(6) 0.3234(5) 0.4954(4) 0.061(2) Uani 1 1 d . U . . .
H036 H 0.319074 0.283281 0.477179 0.073 Uiso 1 1 calc R . . . .
C037 C 0.4253(6) 0.3429(5) 0.4931(4) 0.067(2) Uani 1 1 d . U . . .
H037 H 0.443284 0.317851 0.471776 0.080 Uiso 1 1 calc R . . . .
C038 C 0.6571(6) 0.5526(5) 0.5928(4) 0.068(2) Uani 1 1 d . U . . .
H038 H 0.635056 0.581287 0.575437 0.082 Uiso 1 1 calc R . . . .
C039 C 0.5821(7) 0.3217(5) 0.9721(4) 0.069(2) Uani 1 1 d . U . . .
H039 H 0.613719 0.297230 0.985829 0.083 Uiso 1 1 calc R . . . .
C03A C 0.0740(7) 0.2231(6) 0.8926(4) 0.073(2) Uani 1 1 d . U . . .
C03B C -0.0442(6) 0.0764(5) 0.5229(4) 0.069(2) Uani 1 1 d . U . . .
H03A H -0.098152 0.051964 0.522570 0.083 Uiso 1 1 calc R . . . .
H03B H -0.010530 0.060963 0.548249 0.083 Uiso 1 1 calc R . . . .
C03C C 0.0878(6) 0.0164(6) 0.8104(4) 0.072(2) Uani 1 1 d . U . . .
H03C H 0.058718 0.044538 0.814670 0.087 Uiso 1 1 calc R . . . .
C03D C 0.5265(6) 0.5583(5) 0.9433(4) 0.069(2) Uani 1 1 d . U . . .
H03D H 0.538892 0.556226 0.978267 0.082 Uiso 1 1 calc R . . . .
O26 O 0.1799(6) 0.0189(5) 1.0042(4) 0.113(3) Uani 1 1 d . U . . .
C03F C 0.0452(7) 0.1717(6) 0.3666(4) 0.077(3) Uani 1 1 d . U . . .
H03E H 0.087059 0.211873 0.365836 0.092 Uiso 1 1 calc R . . . .
H03F H 0.000577 0.170462 0.340075 0.092 Uiso 1 1 calc R . . . .
C03G C 0.2389(7) 0.5710(6) 0.7456(5) 0.084(3) Uani 1 1 d . U . . .
H03G H 0.210809 0.598572 0.733039 0.101 Uiso 1 1 calc R . . . .
C03H C 0.4672(6) 0.5997(5) 0.8737(4) 0.064(2) Uani 1 1 d . U . . .
H03H H 0.439326 0.627595 0.861278 0.077 Uiso 1 1 calc R . . . .
C03I C 0.2956(6) 0.3930(6) 0.9517(4) 0.070(2) Uani 1 1 d . U . . .
H03I H 0.314887 0.388775 0.985570 0.084 Uiso 1 1 calc R . . . .
C03J C 0.2111(6) 0.3471(5) 0.8715(4) 0.065(2) Uani 1 1 d . U . . .
C03K C 0.2101(7) 0.4133(6) 0.8018(4) 0.072(2) Uani 1 1 d . U . . .
C03L C 0.4590(7) 0.3333(6) 0.9465(4) 0.076(3) Uani 1 1 d . U . . .
H03L H 0.404843 0.315042 0.940968 0.091 Uiso 1 1 calc R . . . .
C03M C 0.4832(6) 0.5960(5) 0.9243(4) 0.070(2) Uani 1 1 d . U . . .
H03M H 0.464346 0.619434 0.946146 0.084 Uiso 1 1 calc R . . . .
C03N C 0.1659(7) 0.3474(6) 0.4226(4) 0.075(3) Uani 1 1 d . U . . .
H03J H 0.207103 0.330432 0.416013 0.090 Uiso 1 1 calc R . . . .
H03K H 0.188979 0.384111 0.449511 0.090 Uiso 1 1 calc R . . . .
C03O C 0.1848(6) 0.0596(6) 0.6323(4) 0.071(2) Uani 1 1 d . U . . .
C03P C 0.6987(6) -0.0113(5) 0.7969(4) 0.071(2) Uani 1 1 d . U . . .
H03P H 0.752308 -0.000273 0.810079 0.085 Uiso 1 1 calc R . . . .
C03Q C 0.6496(7) 0.1450(6) 0.9715(4) 0.075(3) Uani 1 1 d . U . . .
H03Q H 0.664621 0.183513 0.994017 0.090 Uiso 1 1 calc R . . . .
C03R C 0.1630(6) 0.1859(5) 0.8573(4) 0.069(2) Uani 1 1 d . U . . .
H03R H 0.197567 0.191636 0.835392 0.083 Uiso 1 1 calc R . . . .
C03S C 0.0533(6) 0.2531(6) 0.7637(4) 0.076(3) Uani 1 1 d . U . . .
H03S H 0.031988 0.214980 0.778008 0.091 Uiso 1 1 calc R . . . .
C03T C 0.2017(8) 0.5134(6) 0.7638(5) 0.084(3) Uani 1 1 d . U . . .
H03T H 0.148734 0.502324 0.764162 0.101 Uiso 1 1 calc R . . . .
C03U C 0.8185(7) 0.1157(6) 0.6683(4) 0.071(2) Uani 1 1 d . U . . .
H03U H 0.870997 0.125513 0.684187 0.086 Uiso 1 1 calc R . . . .
C03V C 0.7160(7) 0.5708(6) 0.9196(4) 0.076(3) Uani 1 1 d . U . . .
H03V H 0.685194 0.597392 0.909676 0.091 Uiso 1 1 calc R . . . .
C03W C 0.7963(7) 0.3722(6) 1.0187(4) 0.075(2) Uani 1 1 d . U . . .
C03X C 0.1707(6) -0.0935(5) 0.6461(4) 0.071(2) Uani 1 1 d . U . . .
H03X H 0.119154 -0.098412 0.630531 0.086 Uiso 1 1 calc R . . . .
C03Y C 0.8330(7) 0.3270(6) 1.0316(4) 0.075(2) Uani 1 1 d . U . . .
C03Z C 0.6763(6) 0.5050(5) 0.5655(4) 0.066(2) Uani 1 1 d . U . . .
H03Z H 0.667190 0.502094 0.530029 0.079 Uiso 1 1 calc R . . . .
C040 C 0.1184(7) 0.3029(6) 0.7927(4) 0.072(2) Uani 1 1 d . U . . .
C041 C 0.4804(7) 0.1038(7) 0.5520(5) 0.086(3) Uani 1 1 d . U . . .
H041 H 0.443634 0.063906 0.554486 0.103 Uiso 1 1 calc R . . . .
C042 C 0.3148(7) 0.5870(6) 0.7461(4) 0.076(3) Uani 1 1 d . U . . .
H042 H 0.339907 0.626203 0.734469 0.091 Uiso 1 1 calc R . . . .
C043 C 0.6909(6) 0.1946(5) 0.5959(4) 0.066(2) Uani 1 1 d . U . . .
C044 C 0.4478(7) -0.1012(6) 0.5751(4) 0.081(3) Uani 1 1 d . U . . .
H044 H 0.426073 -0.136223 0.549084 0.097 Uiso 1 1 calc R . . . .
O18 O 0.9287(7) 0.1529(6) 1.0790(5) 0.135(3) Uani 1 1 d . U . . .
C046 C 0.7788(6) 0.1396(5) 0.7995(4) 0.070(2) Uani 1 1 d . U . . .
H046 H 0.759561 0.103746 0.774095 0.084 Uiso 1 1 calc R . . . .
C047 C 0.5589(7) 0.1159(6) 0.5749(4) 0.073(2) Uani 1 1 d . U . . .
C048 C 0.8343(6) 0.2475(5) 0.8705(4) 0.067(2) Uani 1 1 d . U . . .
H048 H 0.853827 0.285210 0.894122 0.080 Uiso 1 1 calc R . . . .
C049 C 0.5839(6) -0.0812(6) 0.7421(4) 0.074(3) Uani 1 1 d . U . . .
H049 H 0.559406 -0.118978 0.718680 0.089 Uiso 1 1 calc R . . . .
C04A C 0.1372(7) 0.3592(6) 0.5615(4) 0.074(3) Uani 1 1 d . U . . .
H04A H 0.104777 0.317173 0.546908 0.089 Uiso 1 1 calc R . . . .
C04B C 0.8139(7) 0.2690(6) 1.0004(4) 0.074(2) Uani 1 1 d . U . . .
C04C C 0.0549(7) -0.0366(6) 0.7756(5) 0.083(3) Uani 1 1 d . U . . .
H04C H 0.004160 -0.045208 0.756643 0.100 Uiso 1 1 calc R . . . .
C04D C 0.8085(7) 0.4960(7) 0.9504(5) 0.083(3) Uani 1 1 d . U . . .
H04D H 0.840916 0.471203 0.961778 0.100 Uiso 1 1 calc R . . . .
C04E C 0.7126(7) 0.6608(5) 0.8074(4) 0.073(3) Uani 1 1 d . U . . .
H04E H 0.747633 0.698460 0.827649 0.088 Uiso 1 1 calc R . . . .
C04F C 0.8539(7) 0.3459(6) 0.5887(4) 0.075(2) Uani 1 1 d . U . . .
C04G C 0.3497(6) -0.0785(5) 0.8820(4) 0.070(2) Uani 1 1 d . U . . .
H04G H 0.331973 -0.083056 0.912201 0.084 Uiso 1 1 calc R . . . .
C04H C 0.3972(7) -0.1139(5) 0.8697(4) 0.075(3) Uani 1 1 d . U . . .
H04H H 0.413472 -0.140836 0.892488 0.090 Uiso 1 1 calc R . . . .
C04I C 0.6840(7) 0.5641(5) 0.7507(4) 0.070(2) Uani 1 1 d . U . . .
C04J C 0.6049(6) 0.0300(6) 0.9070(4) 0.075(3) Uani 1 1 d . U . . .
H04J H 0.588731 -0.009239 0.885096 0.090 Uiso 1 1 calc R . . . .
C04K C 0.8377(7) 0.3910(6) 0.6200(4) 0.079(2) Uani 1 1 d . U . . .
C04L C 0.7389(7) 0.6179(5) 0.7820(4) 0.078(3) Uani 1 1 d . U . . .
H04L H 0.792237 0.624557 0.785666 0.094 Uiso 1 1 calc R . . . .
C04M C 0.5748(7) 0.0304(7) 0.9477(4) 0.081(3) Uani 1 1 d . U . . .
H04M H 0.540576 -0.007900 0.955347 0.097 Uiso 1 1 calc R . . . .
C04N C 0.1490(7) 0.3623(6) 0.7722(4) 0.073(2) Uani 1 1 d . U . . .
C04O C 0.4991(7) -0.0448(6) 0.5667(5) 0.082(3) Uani 1 1 d . U . . .
H04O H 0.513467 -0.041282 0.535343 0.099 Uiso 1 1 calc R . . . .
C04P C 0.0575(7) 0.1681(6) 0.9169(4) 0.076(2) Uani 1 1 d . U . . .
C04Q C 0.2969(7) 0.1490(6) 0.9467(4) 0.076(3) Uani 1 1 d . U . . .
H04Q H 0.267668 0.176688 0.951996 0.091 Uiso 1 1 calc R . . . .
C04R C 0.4123(7) 0.1195(6) 0.9687(5) 0.083(3) Uani 1 1 d . U . . .
H04R H 0.461655 0.127795 0.989706 0.099 Uiso 1 1 calc R . . . .
C04S C 0.3850(7) 0.0688(6) 0.9307(4) 0.076(3) Uani 1 1 d . U . . .
H04S H 0.416394 0.043328 0.925018 0.091 Uiso 1 1 calc R . . . .
C04T C 0.0972(7) -0.0788(6) 0.7681(5) 0.085(3) Uani 1 1 d . U . . .
H04T H 0.074885 -0.115689 0.743710 0.102 Uiso 1 1 calc R . . . .
C04V C 0.4576(8) 0.1490(7) 0.5265(5) 0.095(3) Uani 1 1 d . U . . .
H04V H 0.404602 0.141235 0.512907 0.114 Uiso 1 1 calc R . . . .
C04W C 0.1376(7) 0.1530(6) 0.6252(5) 0.084(3) Uani 1 1 d . U . . .
H04W H 0.125502 0.184901 0.605984 0.101 Uiso 1 1 calc R . . . .
C04X C 0.5072(7) 0.2968(6) 0.9678(4) 0.077(3) Uani 1 1 d . U . . .
H04X H 0.485785 0.255939 0.978473 0.092 Uiso 1 1 calc R . . . .
C04Y C 0.7265(7) 0.3095(5) 0.6295(4) 0.069(2) Uani 1 1 d . U . . .
H04Y H 0.681870 0.296907 0.642989 0.083 Uiso 1 1 calc R . . . .
C04Z C 0.0918(8) 0.0752(7) 0.9911(5) 0.090(3) Uani 1 1 d . U . . .
H04B H 0.053199 0.038743 1.000866 0.108 Uiso 1 1 calc R . . . .
H04F H 0.082782 0.115774 1.001834 0.108 Uiso 1 1 calc R . . . .
C050 C 0.6122(7) 0.1781(6) 0.5710(4) 0.071(2) Uani 1 1 d . U . . .
C051 C 0.1322(9) 0.3699(7) 0.3769(5) 0.105(3) Uani 1 1 d . U . . .
H05A H 0.163879 0.414115 0.373504 0.126 Uiso 1 1 calc R . . . .
H05B H 0.079772 0.370464 0.377798 0.126 Uiso 1 1 calc R . . . .
C052 C 0.8665(7) 0.2457(6) 0.8302(4) 0.075(3) Uani 1 1 d . U . . .
H052 H 0.908577 0.281243 0.826756 0.090 Uiso 1 1 calc R . . . .
C053 C 0.2298(7) 0.4814(6) 0.6059(4) 0.080(3) Uani 1 1 d . U . . .
H053 H 0.260617 0.523703 0.620935 0.096 Uiso 1 1 calc R . . . .
C054 C 0.2630(6) 0.0294(6) 0.4681(4) 0.075(3) Uani 1 1 d . U . . .
H054 H 0.272541 0.032805 0.435415 0.090 Uiso 1 1 calc R . . . .
C055 C 0.5859(7) 0.2237(6) 0.5428(5) 0.086(3) Uani 1 1 d . U . . .
H055 H 0.620402 0.264717 0.540176 0.103 Uiso 1 1 calc R . . . .
C056 C 0.1708(8) 0.0576(7) 0.6819(5) 0.089(3) Uani 1 1 d . U . . .
H056 H 0.180715 0.024815 0.700914 0.107 Uiso 1 1 calc R . . . .
C057 C -0.0717(7) 0.1438(7) 0.9242(5) 0.090(3) Uani 1 1 d . U . . .
H05C H -0.075723 0.164529 0.892943 0.108 Uiso 1 1 calc R . . . .
H05D H -0.099620 0.160623 0.946125 0.108 Uiso 1 1 calc R . . . .
C058 C 0.4193(6) -0.1095(5) 0.8256(4) 0.071(2) Uani 1 1 d . U . . .
H058 H 0.449387 -0.134936 0.817170 0.085 Uiso 1 1 calc R . . . .
C059 C 0.5958(7) 0.0903(6) 0.9793(4) 0.082(3) Uani 1 1 d . U . . .
H059 H 0.571620 0.092160 1.006580 0.098 Uiso 1 1 calc R . . . .
C05A C 0.8376(7) 0.1919(6) 0.7940(4) 0.077(3) Uani 1 1 d . U . . .
H05E H 0.859038 0.191470 0.765252 0.092 Uiso 1 1 calc R . . . .
C05C C 0.4345(8) 0.5769(6) 0.5908(4) 0.085(3) Uani 1 1 d . U . . .
H05F H 0.426875 0.577801 0.555562 0.102 Uiso 1 1 calc R . . . .
C05D C 0.1872(6) -0.1393(6) 0.6727(4) 0.075(3) Uani 1 1 d . U . . .
H05G H 0.147241 -0.176925 0.675572 0.090 Uiso 1 1 calc R . . . .
C05E C 0.5114(8) 0.2070(7) 0.5201(5) 0.091(3) Uani 1 1 d . U . . .
H05H H 0.494571 0.235261 0.498962 0.110 Uiso 1 1 calc R . . . .
C05F C 0.7727(7) 0.3733(5) 0.6395(4) 0.069(2) Uani 1 1 d . U . . .
C05G C 0.0710(9) 0.1144(7) 0.3549(5) 0.104(3) Uani 1 1 d . U . . .
H05I H 0.086446 0.115620 0.322313 0.125 Uiso 1 1 calc R . . . .
H05J H 0.114420 0.113086 0.381374 0.125 Uiso 1 1 calc R . . . .
C05H C 0.4915(8) 0.6299(6) 0.6736(4) 0.089(3) Uani 1 1 d . U . . .
H05K H 0.523064 0.667398 0.695629 0.107 Uiso 1 1 calc R . . . .
C05I C -0.0562(8) 0.1576(7) 0.5787(5) 0.091(4) Uani 1 1 d . U . . .
H05L H -0.046079 0.204321 0.585894 0.137 Uiso 1 1 calc R . . . .
H05M H -0.111441 0.135337 0.573351 0.137 Uiso 1 1 calc R . . . .
H05N H -0.029046 0.142040 0.607065 0.137 Uiso 1 1 calc R . . . .
C05J C 0.1083(8) 0.3997(7) 0.5873(4) 0.088(3) Uani 1 1 d . U . . .
H05O H 0.056190 0.385558 0.589998 0.106 Uiso 1 1 calc R . . . .
C05K C 0.3669(7) 0.1592(6) 0.9767(5) 0.084(3) Uani 1 1 d . U . . .
H05P H 0.385916 0.193399 1.003463 0.101 Uiso 1 1 calc R . . . .
O17 O 0.6650(10) 0.7164(8) 0.9624(6) 0.177(5) Uani 1 1 d . U . . .
C05O C 0.1557(7) 0.4607(7) 0.6091(5) 0.085(3) Uani 1 1 d . U . . .
H05Q H 0.135701 0.488242 0.626591 0.102 Uiso 1 1 calc R . . . .
O25 O 0.7851(10) 0.7494(8) 0.9791(6) 0.176(5) Uani 1 1 d . U . . .
C05Q C 0.7366(8) 0.4713(7) 0.7475(5) 0.091(3) Uani 1 1 d . U . . .
C05S C 0.7597(8) 0.4242(6) 0.7205(5) 0.090(3) Uani 1 1 d . U . . .
C05T C 0.9587(9) 0.4628(7) 0.6674(6) 0.112(4) Uani 1 1 d . U . . .
H05R H 0.987620 0.436214 0.655047 0.134 Uiso 1 1 calc R . . . .
H05S H 0.946848 0.448664 0.699416 0.134 Uiso 1 1 calc R . . . .
C05U C 0.0217(7) 0.2589(6) 0.7172(5) 0.087(3) Uani 1 1 d . U . . .
H05U H -0.022092 0.225221 0.699088 0.105 Uiso 1 1 calc R . . . .
C05V C 0.7680(8) 0.2142(7) 0.5003(5) 0.097(3) Uani 1 1 d . U . . .
H05T H 0.743723 0.247004 0.488933 0.116 Uiso 1 1 calc R . . . .
H05V H 0.727345 0.175181 0.504794 0.116 Uiso 1 1 calc R . . . .
C05W C 0.8398(8) 0.5550(7) 0.9372(5) 0.097(3) Uani 1 1 d . U . . .
H05W H 0.893154 0.570598 0.937890 0.117 Uiso 1 1 calc R . . . .
C05X C -0.1069(9) 0.0718(7) 0.9121(6) 0.103(3) Uani 1 1 d . U . . .
H05X H -0.089033 0.050173 0.940609 0.124 Uiso 1 1 calc R . . . .
H05Y H -0.163427 0.059804 0.906004 0.124 Uiso 1 1 calc R . . . .
C05Y C 0.6601(6) -0.0637(6) 0.7610(4) 0.077(3) Uani 1 1 d . U . . .
H05Z H 0.688525 -0.088506 0.749055 0.092 Uiso 1 1 calc R . . . .
C05Z C 0.7922(8) 0.5936(7) 0.9222(5) 0.092(3) Uani 1 1 d . U . . .
H05 H 0.814276 0.635900 0.913932 0.110 Uiso 1 1 calc R . . . .
C060 C 0.1147(7) 0.3656(6) 0.7219(5) 0.088(3) Uani 1 1 d . U . . .
H060 H 0.134671 0.403518 0.706906 0.106 Uiso 1 1 calc R . . . .
C061 C 0.0497(9) 0.3019(7) 0.9454(5) 0.099(3) Uani 1 1 d . U . . .
H06A H 0.099586 0.302168 0.965726 0.119 Uiso 1 1 calc R . . . .
H06B H 0.008977 0.279851 0.962647 0.119 Uiso 1 1 calc R . . . .
C062 C 0.8274(9) 0.1915(7) 1.0562(6) 0.106(3) Uani 1 1 d . U . . .
H06C H 0.771032 0.178566 1.052074 0.127 Uiso 1 1 calc R . . . .
H06D H 0.850643 0.222947 1.086789 0.127 Uiso 1 1 calc R . . . .
C066 C 0.9597(9) 0.3536(9) 1.0759(6) 0.115(4) Uani 1 1 d . U . . .
H06E H 0.974954 0.393894 1.060223 0.138 Uiso 1 1 calc R . . . .
H06F H 0.968901 0.318780 1.055747 0.138 Uiso 1 1 calc R . . . .
C067 C 0.0531(8) 0.3157(6) 0.6937(5) 0.092(3) Uani 1 1 d . U . . .
H067 H 0.032087 0.318680 0.659857 0.111 Uiso 1 1 calc R . . . .
O37 O 0.1300(8) 0.3238(6) 0.3350(5) 0.147(4) Uani 1 1 d . U . . .
C06A C 0.8035(10) 0.4249(8) 1.1002(6) 0.122(4) Uani 1 1 d . U . . .
H06G H 0.813208 0.468546 1.117568 0.147 Uiso 1 1 calc R . . . .
H06H H 0.841527 0.406117 1.118068 0.147 Uiso 1 1 calc R . . . .
C06B C 0.4866(9) 0.6314(7) 0.6236(5) 0.098(3) Uani 1 1 d . U . . .
H06I H 0.516755 0.667685 0.611025 0.117 Uiso 1 1 calc R . . . .
C06C C -0.0952(9) -0.0191(8) 0.8671(6) 0.110(4) Uani 1 1 d . U . . .
H06J H -0.080086 -0.033274 0.837242 0.165 Uiso 1 1 calc R . . . .
H06K H -0.063003 -0.027195 0.897105 0.165 Uiso 1 1 calc R . . . .
H06L H -0.149053 -0.043101 0.865671 0.165 Uiso 1 1 calc R . . . .
C06D C 0.9603(10) 0.1010(9) 1.0892(6) 0.128(5) Uani 1 1 d . U . . .
H06M H 1.016135 0.118880 1.100576 0.193 Uiso 1 1 calc R . . . .
H06N H 0.938577 0.078017 1.115379 0.193 Uiso 1 1 calc R . . . .
H06O H 0.947659 0.070849 1.058652 0.193 Uiso 1 1 calc R . . . .
C06E C 1.0078(11) 0.3635(10) 1.1299(7) 0.135(4) Uani 1 1 d . U . . .
H06P H 0.983368 0.330927 1.150442 0.162 Uiso 1 1 calc R . . . .
H06Q H 1.060638 0.362949 1.130551 0.162 Uiso 1 1 calc R . . . .
O15 O 0.7284(10) 0.7480(9) 0.9080(7) 0.191(6) Uani 1 1 d . U . . .
C06G C 0.8087(9) 0.1975(7) 0.4621(5) 0.100(3) Uani 1 1 d . U . . .
H06R H 0.841755 0.172399 0.476898 0.120 Uiso 1 1 calc R . . . .
H06S H 0.770340 0.169744 0.433191 0.120 Uiso 1 1 calc R . . . .
C06H C 0.1695(8) 0.0768(7) 1.0168(6) 0.103(3) Uani 1 1 d . U . . .
H06T H 0.208528 0.112562 1.006702 0.123 Uiso 1 1 calc R . . . .
H06U H 0.175340 0.084450 1.053539 0.123 Uiso 1 1 calc R . . . .
C06I C 0.8524(10) 0.1334(8) 1.0632(7) 0.124(4) Uani 1 1 d . U . . .
H06V H 0.827910 0.108876 1.088155 0.148 Uiso 1 1 calc R . . . .
H06W H 0.837119 0.104763 1.031128 0.148 Uiso 1 1 calc R . . . .
O06K O 1.0061(9) 0.4238(8) 1.1445(6) 0.180(5) Uani 1 1 d . U . . .
C06L C 0.1434(9) 0.1024(8) 0.7023(6) 0.104(3) Uani 1 1 d . U . . .
H06X H 0.134836 0.101016 0.735366 0.125 Uiso 1 1 calc R . . . .
C06M C 0.7383(10) 0.4681(8) 0.7979(6) 0.114(3) Uani 1 1 d . U . . .
H06Y H 0.722381 0.498096 0.815966 0.136 Uiso 1 1 calc R . . . .
C06O C 0.7909(10) 0.3807(8) 0.7477(6) 0.115(3) Uani 1 1 d . U . . .
H06Z H 0.810473 0.352110 0.731042 0.138 Uiso 1 1 calc R . . . .
C06P C 0.1275(9) 0.1523(7) 0.6726(5) 0.101(3) Uani 1 1 d . U . . .
H06 H 0.109925 0.184332 0.686652 0.121 Uiso 1 1 calc R . . . .
C06T C 0.2542(10) 0.0171(9) 1.0300(6) 0.127(5) Uani 1 1 d . U . . .
H0AA H 0.260019 -0.024726 1.020333 0.191 Uiso 1 1 calc R . . . .
H H 0.294535 0.051926 1.020928 0.191 Uiso 1 1 calc R . . . .
HA H 0.258209 0.022941 1.066273 0.191 Uiso 1 1 calc R . . . .
C06V C 0.0499(10) 0.3689(8) 0.9408(7) 0.126(4) Uani 1 1 d . U . . .
H1AA H 0.066676 0.393131 0.974814 0.151 Uiso 1 1 calc R . . . .
HB H 0.088632 0.388968 0.921580 0.151 Uiso 1 1 calc R . . . .
C06X C 0.7926(11) 0.3802(9) 0.7980(7) 0.132(4) Uani 1 1 d . U . . .
H2AA H 0.814065 0.351652 0.816012 0.158 Uiso 1 1 calc R . . . .
C06Y C 0.7632(11) 0.4213(9) 0.8228(7) 0.130(4) Uani 1 1 d . U . . .
H3AA H 0.760001 0.417633 0.856791 0.156 Uiso 1 1 calc R . . . .
O23 O 0.6973(11) 0.3105(9) 1.0941(6) 0.197(5) Uani 1 1 d . U . . .
C071 C 0.9319(11) 0.2601(10) 0.4614(7) 0.148(6) Uani 1 1 d . U . . .
H07A H 0.961216 0.298803 0.448796 0.222 Uiso 1 1 calc R . . . .
H07B H 0.946034 0.265556 0.498047 0.222 Uiso 1 1 calc R . . . .
H07C H 0.943313 0.222270 0.448226 0.222 Uiso 1 1 calc R . . . .
C072 C 0.0452(12) 0.0108(10) 0.3567(7) 0.154(6) Uani 1 1 d . U . . .
H07D H 0.006665 -0.031306 0.356077 0.231 Uiso 1 1 calc R . . . .
H07E H 0.069667 0.009672 0.328281 0.231 Uiso 1 1 calc R . . . .
H07F H 0.084028 0.020221 0.388051 0.231 Uiso 1 1 calc R . . . .
O12 O 1.0396(10) 0.5501(8) 0.6279(6) 0.190(5) Uani 1 1 d . U . . .
C079 C 1.0060(12) 0.5337(10) 0.6751(8) 0.157(5) Uani 1 1 d . U . . .
H07G H 1.048088 0.542575 0.705132 0.188 Uiso 1 1 calc R . . . .
H07H H 0.973439 0.560769 0.680159 0.188 Uiso 1 1 calc R . . . .
C24 C 0.8536(16) 0.4305(13) 0.5074(10) 0.212(6) Uani 1 1 d D U . . .
H24A H 0.809411 0.402243 0.518919 0.255 Uiso 1 1 calc R . . . .
H24B H 0.841316 0.421730 0.470454 0.255 Uiso 1 1 calc R . . . .
C105 C 0.9202(13) 0.4067(11) 0.5258(8) 0.168(5) Uani 1 1 d D U . . .
H10A H 0.966280 0.445230 0.536793 0.202 Uiso 1 1 calc R . . . .
H10B H 0.928151 0.382713 0.496679 0.202 Uiso 1 1 calc R . . . .
C07G C 0.1075(13) 0.3347(12) 0.2912(9) 0.178(7) Uani 1 1 d . U . . .
H07I H 0.109055 0.300268 0.267302 0.266 Uiso 1 1 calc R . . . .
H07J H 0.054770 0.335962 0.286745 0.266 Uiso 1 1 calc R . . . .
H07K H 0.140917 0.376394 0.285270 0.266 Uiso 1 1 calc R . . . .
O1G O 0.4438(10) 0.0827(8) 0.7306(6) 0.085(5) Uani 0.475(4) 1 d D U P A 1
C5G C 0.5555(10) 0.1985(13) 0.8246(8) 0.098(5) Uani 0.475(4) 1 d D U P A 1
H5GA H 0.571778 0.163639 0.840192 0.117 Uiso 0.475(4) 1 calc R . P A 1
H5GB H 0.553453 0.229476 0.851707 0.117 Uiso 0.475(4) 1 calc R . P A 1
C1G C 0.4739(13) 0.1369(11) 0.7416(7) 0.097(5) Uani 0.475(4) 1 d D U P A 1
C4G C 0.6127(15) 0.2326(13) 0.7958(9) 0.108(5) Uani 0.475(4) 1 d D U P A 1
H4GA H 0.664956 0.242411 0.816686 0.129 Uiso 0.475(4) 1 calc R . P A 1
H4GB H 0.604532 0.274192 0.788255 0.129 Uiso 0.475(4) 1 calc R . P A 1
C6G C 0.4782(9) 0.1704(13) 0.7913(7) 0.097(5) Uani 0.475(4) 1 d D U P A 1
H6G H 0.473168 0.211772 0.779424 0.117 Uiso 0.475(4) 1 calc R . P A 1
C2G C 0.5291(12) 0.1791(13) 0.7149(8) 0.112(5) Uani 0.475(4) 1 d D U P A 1
H2GA H 0.526472 0.156496 0.682004 0.134 Uiso 0.475(4) 1 calc R . P A 1
H2GB H 0.516977 0.219728 0.709518 0.134 Uiso 0.475(4) 1 calc R . P A 1
C3G C 0.6067(13) 0.1933(16) 0.7477(9) 0.116(5) Uani 0.475(4) 1 d D U P A 1
H3G H 0.610395 0.150557 0.757203 0.139 Uiso 0.475(4) 1 calc R . P A 1
C102 C 0.7213(13) 0.3815(11) 1.1013(8) 0.161(5) Uani 1 1 d . U . . .
H10C H 0.711479 0.393941 1.134068 0.193 Uiso 1 1 calc R . . . .
H10D H 0.685590 0.394432 1.075507 0.193 Uiso 1 1 calc R . . . .
N86 N 0.7225(13) 0.7368(10) 0.9530(8) 0.159(5) Uani 1 1 d . U . . .
C108 C -0.0096(14) 0.4445(12) 0.9215(9) 0.182(7) Uani 1 1 d . U . . .
H10E H -0.059153 0.448474 0.905196 0.273 Uiso 1 1 calc R . . . .
H10F H 0.004060 0.463828 0.956457 0.273 Uiso 1 1 calc R . . . .
H10G H 0.029807 0.467006 0.904004 0.273 Uiso 1 1 calc R . . . .
C104 C 1.1037(16) 0.6277(14) 0.6345(10) 0.215(8) Uani 1 1 d . U . . .
H10H H 1.122695 0.635109 0.603764 0.322 Uiso 1 1 calc R . . . .
H10I H 1.077671 0.659272 0.640892 0.322 Uiso 1 1 calc R . . . .
H10J H 1.146794 0.632722 0.662720 0.322 Uiso 1 1 calc R . . . .
O107 O 0.8551(13) 0.5067(13) 0.5212(8) 0.264(6) Uani 1 1 d D U . . .
C103 C 0.7501(17) 0.2935(15) 1.1408(10) 0.233(9) Uani 1 1 d . U . . .
H10K H 0.738143 0.246431 1.139287 0.350 Uiso 1 1 calc R . . . .
H10L H 0.804107 0.313189 1.139878 0.350 Uiso 1 1 calc R . . . .
H10M H 0.740432 0.310406 1.171902 0.350 Uiso 1 1 calc R . . . .
C9G C 0.4114(17) 0.2020(14) 0.8563(9) 0.104(7) Uani 0.475(4) 1 d D U P A 1
H9GA H 0.459907 0.212164 0.880966 0.156 Uiso 0.475(4) 1 calc R . P A 1
H9GB H 0.406609 0.241551 0.842767 0.156 Uiso 0.475(4) 1 calc R . P A 1
H9GC H 0.368602 0.183632 0.872419 0.156 Uiso 0.475(4) 1 calc R . P A 1
C7G C 0.4098(10) 0.1541(13) 0.8148(7) 0.105(5) Uani 0.475(4) 1 d D U P A 1
H7G H 0.408568 0.113195 0.829906 0.126 Uiso 0.475(4) 1 calc R . P A 1
C8G C 0.3355(13) 0.1393(16) 0.7777(10) 0.109(8) Uani 0.475(4) 1 d D U P A 1
H8GA H 0.333597 0.107805 0.750177 0.163 Uiso 0.475(4) 1 calc R . P A 1
H8GB H 0.292993 0.121175 0.794140 0.163 Uiso 0.475(4) 1 calc R . P A 1
H8GC H 0.330999 0.179094 0.764487 0.163 Uiso 0.475(4) 1 calc R . P A 1
C109 C 1.0357(16) 0.4404(15) 1.1994(10) 0.227(9) Uani 1 1 d . U . . .
H10N H 1.034298 0.483720 1.209510 0.340 Uiso 1 1 calc R . . . .
H10O H 1.003840 0.408762 1.216779 0.340 Uiso 1 1 calc R . . . .
H10P H 1.088702 0.439690 1.208063 0.340 Uiso 1 1 calc R . . . .
O1H O 0.4550(10) 0.4222(8) 0.7491(6) 0.096(5) Uani 0.525(4) 1 d D U P A 2
C1H C 0.4517(14) 0.3769(14) 0.7247(11) 0.136(6) Uani 0.525(4) 1 d D U P A 2
C2H C 0.5144(15) 0.3630(17) 0.7045(10) 0.138(6) Uani 0.525(4) 1 d D U P A 2
H2HA H 0.560436 0.401908 0.712268 0.165 Uiso 0.525(4) 1 calc R . P A 2
H2HB H 0.528046 0.327524 0.720954 0.165 Uiso 0.525(4) 1 calc R . P A 2
C3H C 0.4909(16) 0.3445(16) 0.6503(10) 0.137(6) Uani 0.525(4) 1 d D U P A 2
H3H H 0.481783 0.382966 0.635228 0.164 Uiso 0.525(4) 1 calc R . P A 2
C4H C 0.4166(15) 0.2891(15) 0.6337(11) 0.138(6) Uani 0.525(4) 1 d D U P A 2
H4HA H 0.423305 0.248986 0.646062 0.165 Uiso 0.525(4) 1 calc R . P A 2
H4HB H 0.401621 0.281720 0.596665 0.165 Uiso 0.525(4) 1 calc R . P A 2
C5H C 0.3548(16) 0.3064(18) 0.6548(10) 0.147(6) Uani 0.525(4) 1 d D U P A 2
H5HA H 0.344949 0.344148 0.639812 0.176 Uiso 0.525(4) 1 calc R . P A 2
H5HB H 0.306634 0.269588 0.646090 0.176 Uiso 0.525(4) 1 calc R . P A 2
C6H C 0.3796(14) 0.3221(15) 0.7102(10) 0.147(6) Uani 0.525(4) 1 d D U P A 2
H6H H 0.393315 0.283780 0.722288 0.176 Uiso 0.525(4) 1 calc R . P A 2
C7H C 0.3154(16) 0.3258(17) 0.7347(11) 0.157(7) Uani 0.525(4) 1 d D U P A 2
H7H H 0.311136 0.370361 0.734386 0.188 Uiso 0.525(4) 1 calc R . P A 2
C8H C 0.337(2) 0.313(2) 0.7880(11) 0.177(10) Uani 0.525(4) 1 d D U P A 2
H8HA H 0.386973 0.344456 0.804215 0.265 Uiso 0.525(4) 1 calc R . P A 2
H8HB H 0.298226 0.317744 0.806023 0.265 Uiso 0.525(4) 1 calc R . P A 2
H8HC H 0.340341 0.269236 0.788551 0.265 Uiso 0.525(4) 1 calc R . P A 2
C9H C 0.2398(18) 0.278(2) 0.7110(14) 0.185(11) Uani 0.525(4) 1 d D U P A 2
H9HA H 0.224729 0.285399 0.676153 0.278 Uiso 0.525(4) 1 calc R . P A 2
H9HB H 0.243385 0.234032 0.711866 0.278 Uiso 0.525(4) 1 calc R . P A 2
H9HC H 0.201270 0.282540 0.729338 0.278 Uiso 0.525(4) 1 calc R . P A 2
C21 C 0.545(2) 0.3283(18) 0.6274(13) 0.142(9) Uani 0.525(4) 1 d . U P A 2
H21A H 0.523610 0.316772 0.591375 0.213 Uiso 0.525(4) 1 calc R . P A 2
H21B H 0.591715 0.365453 0.633149 0.213 Uiso 0.525(4) 1 calc R . P A 2
H21C H 0.556644 0.291478 0.641837 0.213 Uiso 0.525(4) 1 calc R . P A 2
C45 C 0.658(2) 0.214(2) 0.7246(14) 0.135(9) Uani 0.475(4) 1 d . U P A 1
H45A H 0.707875 0.222394 0.747279 0.202 Uiso 0.475(4) 1 calc R . P A 1
H45B H 0.652021 0.180991 0.696879 0.202 Uiso 0.475(4) 1 calc R . P A 1
H45C H 0.653758 0.253554 0.711411 0.202 Uiso 0.475(4) 1 calc R . P A 1
C27 C 0.9435(16) 0.5412(13) 0.5447(13) 0.302(11) Uani 1 1 d D U . . .
H27A H 0.952367 0.587166 0.554531 0.452 Uiso 1 1 calc R . . . .
H27B H 0.959209 0.520995 0.574170 0.452 Uiso 1 1 calc R . . . .
H27C H 0.973442 0.536714 0.519827 0.452 Uiso 1 1 calc R . . . .

loop_
_atom_site_aniso_label
_atom_site_aniso_U_11
_atom_site_aniso_U_22
_atom_site_aniso_U_33
_atom_site_aniso_U_23
_atom_site_aniso_U_13
_atom_site_aniso_U_12
Pt01 0.0579(3) 0.0499(2) 0.0669(3) -0.0018(2) 0.0023(2) 0.0149(2)
Pt02 0.0787(3) 0.0479(2) 0.0537(3) -0.00552(19) 0.0072(2) 0.0148(2)
O003 0.051(3) 0.053(3) 0.067(3) -0.004(3) 0.016(3) 0.006(3)
O004 0.063(3) 0.060(3) 0.058(3) 0.012(3) 0.007(3) 0.004(3)
O005 0.090(4) 0.071(4) 0.074(4) -0.002(3) 0.020(3) 0.031(3)
N79 0.071(4) 0.050(4) 0.063(4) 0.004(3) 0.006(3) 0.021(3)
O007 0.079(4) 0.065(4) 0.070(4) -0.002(3) 0.021(3) 0.025(3)
O008 0.076(4) 0.079(4) 0.084(4) 0.004(3) 0.019(3) 0.030(3)
O009 0.060(3) 0.064(4) 0.054(3) 0.000(3) 0.003(3) -0.001(3)
N81 0.072(4) 0.058(4) 0.071(4) -0.002(3) 0.008(3) 0.026(3)
N80 0.062(4) 0.055(4) 0.085(4) -0.003(4) 0.001(4) 0.022(3)
N82 0.086(4) 0.048(4) 0.067(4) -0.002(3) 0.011(4) 0.023(3)
O00D 0.085(4) 0.084(4) 0.083(4) 0.015(4) 0.024(3) 0.027(4)
N83 0.080(4) 0.059(4) 0.057(4) 0.003(3) 0.009(3) 0.025(4)
N84 0.067(4) 0.049(4) 0.061(4) -0.002(3) 0.006(3) 0.016(3)
O00G 0.096(4) 0.078(4) 0.090(4) 0.010(4) 0.008(4) 0.029(4)
O00H 0.082(4) 0.094(4) 0.074(4) -0.006(3) 0.001(3) 0.034(4)
O00I 0.091(4) 0.087(4) 0.084(4) -0.002(4) 0.002(4) 0.046(4)
O19 0.112(5) 0.081(4) 0.083(4) -0.014(4) 0.005(4) 0.036(4)
O10 0.074(4) 0.099(4) 0.092(4) 0.019(4) 0.029(3) 0.030(4)
N00L 0.065(4) 0.049(4) 0.078(4) 0.008(3) 0.003(4) 0.020(3)
O38 0.109(5) 0.096(5) 0.106(5) 0.010(4) 0.040(4) 0.027(4)
C101 0.054(4) 0.055(4) 0.053(4) 0.006(3) 0.008(3) 0.004(3)
C00O 0.047(4) 0.056(4) 0.052(4) 0.004(3) 0.005(3) 0.011(3)
C00P 0.056(4) 0.049(4) 0.051(4) 0.004(3) 0.003(3) 0.014(3)
N00Q 0.088(5) 0.053(4) 0.069(4) -0.003(3) 0.013(4) 0.009(4)
C92 0.054(4) 0.058(4) 0.055(4) 0.009(3) 0.008(3) 0.014(3)
C00S 0.052(4) 0.060(4) 0.053(4) 0.003(3) 0.012(3) 0.006(3)
C84 0.048(4) 0.058(4) 0.060(4) -0.004(3) 0.001(3) 0.015(3)
C98 0.053(4) 0.048(4) 0.046(4) 0.011(3) 0.001(3) 0.010(3)
O13 0.112(5) 0.104(5) 0.111(5) 0.005(4) 0.037(4) 0.030(4)
C83 0.052(4) 0.063(4) 0.062(4) 0.004(4) 0.009(3) 0.016(3)
C00X 0.063(4) 0.060(4) 0.057(4) 0.009(4) 0.012(4) 0.015(4)
C99 0.061(4) 0.063(4) 0.050(4) 0.002(3) 0.011(3) 0.013(3)
C80 0.059(4) 0.053(4) 0.065(4) 0.005(4) 0.003(4) 0.014(4)
C97 0.065(4) 0.059(4) 0.062(4) 0.009(4) 0.011(4) 0.008(4)
C89 0.071(4) 0.059(4) 0.065(4) 0.006(4) 0.019(4) 0.019(4)
C86 0.077(5) 0.063(5) 0.067(5) -0.003(4) 0.011(4) 0.022(4)
C013 0.073(4) 0.065(4) 0.052(4) -0.002(3) 0.009(4) 0.027(4)
C014 0.069(4) 0.064(4) 0.055(4) -0.001(3) 0.018(3) 0.024(4)
C100 0.054(4) 0.060(4) 0.053(4) 0.008(4) 0.007(4) 0.007(4)
C82 0.056(4) 0.056(4) 0.054(4) 0.000(4) 0.010(4) 0.014(4)
C017 0.059(4) 0.053(4) 0.046(4) 0.007(3) 0.007(3) 0.012(3)
C018 0.061(4) 0.062(4) 0.064(4) 0.009(4) 0.012(4) 0.021(3)
O11 0.103(5) 0.103(5) 0.109(5) 0.002(4) 0.024(4) 0.036(4)
C85 0.062(4) 0.061(4) 0.067(5) -0.007(4) 0.009(4) 0.017(4)
C01B 0.066(4) 0.057(4) 0.049(4) 0.000(3) 0.010(3) 0.012(3)
C81 0.062(4) 0.061(4) 0.069(5) 0.009(4) 0.012(4) 0.014(4)
C01D 0.078(4) 0.053(4) 0.050(4) 0.003(3) 0.013(4) 0.008(4)
C87 0.075(4) 0.066(4) 0.049(4) -0.006(3) 0.010(4) 0.025(4)
C90 0.073(4) 0.069(4) 0.064(4) -0.004(4) 0.016(4) 0.024(4)
C01G 0.063(4) 0.060(4) 0.065(4) 0.006(4) 0.017(4) 0.019(3)
C88 0.061(4) 0.059(4) 0.059(4) 0.008(4) 0.004(4) 0.027(4)
C94 0.064(4) 0.055(4) 0.059(4) 0.010(3) 0.016(3) 0.020(3)
C91 0.064(4) 0.067(4) 0.059(4) -0.002(4) 0.012(3) 0.028(4)
C93 0.080(5) 0.065(5) 0.050(4) 0.007(4) 0.015(4) 0.017(4)
C95 0.063(4) 0.057(4) 0.060(4) 0.006(4) 0.011(4) 0.012(4)
C01M 0.062(4) 0.060(4) 0.066(4) 0.010(4) 0.010(4) 0.016(3)
C96 0.078(5) 0.047(4) 0.063(4) 0.000(4) 0.009(4) 0.014(4)
C01O 0.074(4) 0.069(4) 0.079(4) 0.015(4) 0.023(4) 0.021(4)
C01P 0.064(4) 0.062(4) 0.070(5) 0.013(4) 0.013(4) 0.018(4)
C01Q 0.064(4) 0.061(4) 0.070(4) 0.000(4) 0.004(4) 0.023(4)
C01R 0.071(4) 0.061(4) 0.059(4) -0.005(4) 0.009(4) 0.020(4)
C01S 0.061(4) 0.057(4) 0.052(4) 0.009(3) 0.007(3) 0.006(3)
C01T 0.071(4) 0.060(4) 0.051(4) -0.003(3) 0.013(3) 0.025(4)
C01U 0.078(5) 0.069(4) 0.070(4) 0.008(4) 0.011(4) 0.020(4)
C01V 0.058(4) 0.067(4) 0.069(4) 0.004(4) 0.018(4) 0.019(4)
C01W 0.068(5) 0.063(4) 0.060(4) -0.001(4) 0.016(4) 0.017(4)
C01X 0.060(4) 0.057(4) 0.069(4) 0.002(4) 0.012(4) 0.008(4)
C01Y 0.057(4) 0.061(4) 0.059(4) 0.005(3) 0.004(3) 0.022(3)
C01Z 0.062(4) 0.068(4) 0.065(4) 0.003(4) 0.018(4) 0.018(4)
C020 0.071(5) 0.067(5) 0.060(4) 0.004(4) 0.017(4) 0.019(4)
C021 0.064(4) 0.065(4) 0.058(4) -0.006(4) 0.005(3) 0.027(3)
C022 0.086(5) 0.051(4) 0.061(4) -0.002(4) 0.016(4) 0.025(4)
C023 0.063(4) 0.065(4) 0.065(4) 0.005(4) 0.013(4) 0.024(4)
C024 0.063(5) 0.070(5) 0.069(5) 0.009(4) 0.017(4) 0.014(4)
C025 0.061(4) 0.070(4) 0.059(4) 0.007(4) 0.003(4) 0.027(4)
O14 0.114(5) 0.121(6) 0.111(5) -0.003(5) 0.022(5) 0.031(5)
C027 0.074(4) 0.063(4) 0.056(4) 0.005(4) 0.011(4) 0.016(4)
C028 0.066(4) 0.063(4) 0.059(4) -0.004(4) 0.011(3) 0.023(3)
C029 0.075(5) 0.072(5) 0.060(4) 0.005(4) 0.012(4) 0.020(4)
C02A 0.050(4) 0.057(4) 0.057(4) 0.001(3) 0.013(3) 0.005(3)
C02B 0.063(4) 0.065(4) 0.070(4) 0.010(4) 0.016(4) 0.022(4)
C02C 0.075(4) 0.071(4) 0.065(4) 0.011(4) 0.023(4) 0.028(4)
C02D 0.053(4) 0.060(4) 0.054(4) 0.002(3) 0.004(3) 0.000(3)
C02E 0.069(5) 0.060(4) 0.057(4) -0.004(4) 0.009(4) 0.018(4)
C02F 0.076(4) 0.062(4) 0.053(4) -0.005(3) 0.014(4) 0.024(4)
C02G 0.065(4) 0.067(4) 0.063(4) 0.006(4) 0.014(4) 0.020(4)
C02H 0.070(5) 0.068(5) 0.066(4) -0.003(4) 0.018(4) 0.018(4)
C02I 0.072(4) 0.070(4) 0.059(4) -0.004(4) 0.006(4) 0.029(4)
C02J 0.074(4) 0.070(4) 0.055(4) -0.008(4) 0.011(4) 0.027(4)
C02K 0.061(4) 0.065(5) 0.065(4) 0.000(4) 0.014(4) 0.013(4)
C02L 0.063(4) 0.065(4) 0.065(4) 0.005(4) 0.018(4) 0.021(4)
C02M 0.078(4) 0.066(4) 0.070(4) 0.000(4) 0.017(4) 0.029(4)
C02N 0.061(4) 0.061(4) 0.061(4) -0.003(3) 0.008(3) 0.023(3)
C02O 0.074(4) 0.072(4) 0.062(4) -0.007(4) 0.015(4) 0.019(4)
C02P 0.066(4) 0.067(5) 0.057(4) 0.007(4) 0.013(4) 0.024(4)
C02Q 0.063(4) 0.057(4) 0.068(5) -0.001(4) 0.010(4) 0.020(4)
C02R 0.085(5) 0.066(4) 0.064(4) 0.002(4) 0.011(4) 0.029(4)
C02S 0.088(5) 0.066(4) 0.069(4) 0.005(4) 0.020(4) 0.032(4)
C02T 0.065(4) 0.070(5) 0.060(4) -0.004(4) 0.007(4) 0.028(4)
O02U 0.113(5) 0.106(5) 0.152(6) -0.002(5) 0.015(5) 0.047(5)
C02V 0.057(4) 0.068(4) 0.064(4) 0.002(4) 0.010(3) 0.020(3)
C02W 0.072(4) 0.069(4) 0.071(4) -0.007(4) 0.012(4) 0.028(4)
C02X 0.066(4) 0.066(4) 0.063(4) 0.010(4) 0.015(4) 0.015(4)
C02Y 0.064(4) 0.067(4) 0.061(4) -0.003(4) 0.003(4) 0.028(4)
C02Z 0.069(5) 0.061(4) 0.072(5) -0.005(4) 0.007(4) 0.011(4)
C030 0.080(5) 0.057(4) 0.073(5) -0.005(4) 0.017(4) 0.020(4)
C031 0.072(5) 0.071(5) 0.076(5) 0.002(4) 0.008(4) 0.020(4)
C032 0.069(4) 0.072(4) 0.061(4) 0.005(4) 0.010(4) 0.032(4)
C033 0.076(5) 0.071(5) 0.064(5) -0.003(4) 0.013(4) 0.015(4)
C034 0.073(4) 0.068(4) 0.065(4) -0.003(4) 0.016(4) 0.027(4)
C035 0.073(5) 0.072(5) 0.071(5) -0.002(4) 0.017(4) 0.017(4)
C036 0.063(4) 0.054(4) 0.057(4) 0.006(4) 0.008(4) 0.010(4)
C037 0.066(5) 0.061(4) 0.070(5) 0.004(4) 0.020(4) 0.015(4)
C038 0.066(5) 0.062(5) 0.071(5) 0.017(4) 0.007(4) 0.016(4)
C039 0.079(5) 0.067(5) 0.065(5) -0.002(4) 0.015(4) 0.031(4)
C03A 0.069(4) 0.073(4) 0.076(4) 0.009(4) 0.016(4) 0.023(4)
C03B 0.070(5) 0.067(5) 0.068(5) -0.001(4) 0.017(4) 0.017(4)
C03C 0.067(5) 0.072(5) 0.073(5) 0.002(4) 0.010(4) 0.019(4)
C03D 0.077(5) 0.064(4) 0.061(4) -0.011(4) 0.009(4) 0.024(4)
O26 0.110(5) 0.112(5) 0.125(5) 0.017(5) 0.022(4) 0.050(4)
C03F 0.077(5) 0.077(5) 0.065(5) 0.003(4) 0.022(4) 0.004(4)
C03G 0.086(5) 0.072(5) 0.090(5) 0.014(4) 0.011(5) 0.023(4)
C03H 0.075(5) 0.056(4) 0.062(4) -0.002(4) 0.015(4) 0.023(4)
C03I 0.075(5) 0.073(5) 0.058(4) 0.004(4) 0.008(4) 0.021(4)
C03J 0.065(4) 0.066(4) 0.066(4) 0.004(4) 0.018(4) 0.025(4)
C03K 0.073(4) 0.071(4) 0.070(4) 0.011(4) 0.010(4) 0.022(4)
C03L 0.076(5) 0.070(5) 0.077(5) -0.007(4) 0.016(4) 0.020(4)
C03M 0.081(5) 0.063(5) 0.064(4) -0.011(4) 0.014(4) 0.025(4)
C03N 0.075(5) 0.072(5) 0.068(5) 0.015(4) 0.007(4) 0.013(4)
C03O 0.073(4) 0.079(4) 0.066(4) 0.013(4) 0.020(4) 0.029(4)
C03P 0.065(5) 0.069(5) 0.077(5) -0.006(4) 0.013(4) 0.024(4)
C03Q 0.070(5) 0.085(5) 0.071(5) 0.011(4) 0.010(4) 0.028(4)
C03R 0.073(5) 0.063(5) 0.070(5) 0.001(4) 0.017(4) 0.019(4)
C03S 0.073(5) 0.072(5) 0.075(5) 0.008(4) 0.013(4) 0.014(4)
C03T 0.082(5) 0.075(5) 0.091(5) 0.014(4) 0.014(4) 0.020(4)
C03U 0.071(5) 0.073(5) 0.064(5) 0.002(4) 0.013(4) 0.016(4)
C03V 0.082(5) 0.076(5) 0.065(5) 0.004(4) 0.011(4) 0.023(4)
C03W 0.084(5) 0.071(4) 0.065(4) -0.008(4) 0.008(4) 0.029(4)
C03X 0.058(4) 0.069(5) 0.077(5) 0.014(4) 0.004(4) 0.011(4)
C03Y 0.080(4) 0.077(4) 0.065(4) -0.003(4) 0.004(4) 0.030(4)
C03Z 0.069(5) 0.062(4) 0.061(4) 0.009(4) 0.013(4) 0.013(4)
C040 0.072(4) 0.071(4) 0.074(4) 0.006(4) 0.015(4) 0.024(4)
C041 0.080(5) 0.084(5) 0.091(5) 0.004(5) 0.011(4) 0.027(4)
C042 0.085(5) 0.064(5) 0.074(5) 0.014(4) 0.007(4) 0.021(4)
C043 0.070(4) 0.067(4) 0.066(4) -0.007(4) 0.015(4) 0.030(4)
C044 0.083(5) 0.072(5) 0.074(5) -0.011(4) 0.011(4) 0.012(4)
O18 0.129(6) 0.114(6) 0.159(6) 0.020(5) 0.005(5) 0.052(5)
C046 0.080(5) 0.065(5) 0.067(5) -0.008(4) 0.020(4) 0.026(4)
C047 0.073(4) 0.076(4) 0.069(4) -0.002(4) 0.013(4) 0.024(4)
C048 0.068(5) 0.063(4) 0.067(5) -0.002(4) 0.012(4) 0.020(4)
C049 0.070(5) 0.071(5) 0.080(5) -0.010(4) 0.003(4) 0.034(4)
C04A 0.075(5) 0.080(5) 0.063(5) 0.002(4) 0.015(4) 0.019(4)
C04B 0.079(4) 0.073(4) 0.068(4) -0.005(4) 0.005(4) 0.033(4)
C04C 0.075(5) 0.081(5) 0.085(5) 0.003(4) 0.007(4) 0.020(4)
C04D 0.078(5) 0.087(5) 0.080(5) 0.004(4) 0.012(4) 0.023(4)
C04E 0.077(5) 0.061(5) 0.076(5) 0.005(4) 0.013(4) 0.016(4)
C04F 0.083(5) 0.070(4) 0.075(4) 0.006(4) 0.018(4) 0.026(4)
C04G 0.067(5) 0.063(5) 0.076(5) 0.014(4) 0.009(4) 0.017(4)
C04H 0.078(5) 0.062(5) 0.078(5) 0.014(4) 0.009(4) 0.017(4)
C04I 0.085(5) 0.060(4) 0.066(4) 0.006(4) 0.011(4) 0.027(4)
C04J 0.069(5) 0.082(5) 0.071(5) 0.014(4) 0.007(4) 0.023(4)
C04K 0.087(5) 0.071(4) 0.073(4) 0.009(4) 0.007(4) 0.024(4)
C04L 0.082(5) 0.064(5) 0.083(5) 0.005(4) 0.010(4) 0.021(4)
C04M 0.074(5) 0.093(5) 0.075(5) 0.018(4) 0.014(4) 0.026(4)
C04N 0.074(4) 0.071(4) 0.069(4) 0.017(4) 0.005(4) 0.019(4)
C04O 0.086(5) 0.077(5) 0.076(5) -0.009(4) 0.014(4) 0.020(4)
C04P 0.068(4) 0.081(5) 0.082(5) 0.016(4) 0.025(4) 0.024(4)
C04Q 0.071(5) 0.080(5) 0.075(5) -0.005(4) 0.015(4) 0.022(4)
C04R 0.075(5) 0.089(5) 0.079(5) 0.001(4) 0.009(4) 0.024(4)
C04S 0.073(5) 0.083(5) 0.070(5) 0.000(4) 0.015(4) 0.022(4)
C04T 0.082(5) 0.081(5) 0.085(5) -0.007(4) 0.010(4) 0.024(4)
C04V 0.083(5) 0.092(5) 0.104(6) 0.006(5) 0.005(5) 0.032(5)
C04W 0.098(5) 0.091(5) 0.080(5) 0.013(4) 0.032(4) 0.044(4)
C04X 0.083(5) 0.068(5) 0.081(5) 0.002(4) 0.017(4) 0.028(4)
C04Y 0.075(5) 0.069(5) 0.067(5) 0.005(4) 0.015(4) 0.029(4)
C04Z 0.091(5) 0.096(5) 0.088(5) 0.018(5) 0.027(5) 0.032(5)
C050 0.073(4) 0.072(4) 0.069(4) -0.001(4) 0.010(4) 0.029(4)
C051 0.114(6) 0.088(6) 0.095(6) 0.017(5) 0.013(5) 0.011(5)
C052 0.073(5) 0.070(5) 0.078(5) 0.001(4) 0.017(4) 0.017(4)
C053 0.085(5) 0.082(5) 0.069(5) -0.001(4) 0.010(4) 0.027(4)
C054 0.073(5) 0.078(5) 0.068(5) 0.002(4) 0.021(4) 0.014(4)
C055 0.084(5) 0.080(5) 0.086(5) -0.003(4) 0.004(4) 0.029(4)
C056 0.097(5) 0.096(5) 0.088(5) 0.017(5) 0.030(5) 0.042(5)
C057 0.080(5) 0.097(5) 0.100(5) 0.015(5) 0.021(5) 0.035(5)
C058 0.072(5) 0.057(4) 0.080(5) 0.007(4) 0.006(4) 0.024(4)
C059 0.077(5) 0.097(5) 0.070(5) 0.019(4) 0.012(4) 0.026(4)
C05A 0.081(5) 0.072(5) 0.076(5) -0.002(4) 0.024(4) 0.021(4)
C05C 0.109(5) 0.074(5) 0.056(5) 0.008(4) 0.014(4) 0.006(4)
C05D 0.065(5) 0.070(5) 0.078(5) 0.011(4) 0.007(4) 0.006(4)
C05E 0.088(5) 0.082(5) 0.101(6) 0.006(5) 0.003(5) 0.035(5)
C05F 0.080(4) 0.066(4) 0.063(4) 0.009(4) 0.010(4) 0.028(4)
C05G 0.105(6) 0.103(6) 0.091(5) -0.004(5) 0.039(5) 0.006(5)
C05H 0.113(6) 0.066(5) 0.068(5) 0.002(4) 0.012(5) 0.005(5)
C05I 0.092(4) 0.092(4) 0.092(4) 0.009(2) 0.021(2) 0.031(2)
C05J 0.083(5) 0.102(6) 0.075(5) 0.007(5) 0.019(4) 0.024(5)
C05K 0.077(5) 0.087(5) 0.084(5) -0.004(4) 0.010(4) 0.023(4)
O17 0.177(6) 0.176(6) 0.178(6) 0.021(2) 0.039(2) 0.057(3)
C05O 0.085(5) 0.097(5) 0.076(5) 0.005(4) 0.021(4) 0.034(5)
O25 0.177(5) 0.174(5) 0.176(5) 0.020(2) 0.038(2) 0.056(3)
C05Q 0.117(5) 0.083(5) 0.079(5) 0.007(4) 0.019(4) 0.043(4)
C05S 0.119(5) 0.080(5) 0.078(5) 0.008(4) 0.013(4) 0.050(4)
C05T 0.111(6) 0.096(6) 0.120(6) 0.002(5) 0.015(5) 0.029(5)
C05U 0.083(5) 0.080(5) 0.084(5) 0.010(5) 0.002(5) 0.012(4)
C05V 0.102(5) 0.093(5) 0.092(5) -0.006(5) 0.030(5) 0.022(5)
C05W 0.088(5) 0.097(6) 0.095(5) 0.008(5) 0.015(5) 0.017(5)
C05X 0.099(5) 0.105(6) 0.106(6) 0.009(5) 0.018(5) 0.036(5)
C05Y 0.066(5) 0.080(5) 0.083(5) -0.011(4) 0.008(4) 0.030(4)
C05Z 0.094(5) 0.085(5) 0.087(5) 0.013(5) 0.011(5) 0.019(5)
C060 0.086(5) 0.079(5) 0.081(5) 0.016(4) -0.002(4) 0.012(4)
C061 0.104(5) 0.099(5) 0.101(6) -0.003(5) 0.022(5) 0.043(5)
C062 0.108(6) 0.102(6) 0.109(6) 0.015(5) 0.006(5) 0.048(5)
C066 0.109(6) 0.125(6) 0.105(6) 0.007(5) 0.018(5) 0.032(5)
C067 0.090(5) 0.083(5) 0.082(5) 0.014(5) -0.002(5) 0.008(5)
O37 0.171(6) 0.118(6) 0.122(6) 0.028(5) 0.014(5) 0.009(5)
C06A 0.133(6) 0.116(6) 0.119(6) -0.016(5) 0.029(5) 0.045(5)
C06B 0.122(6) 0.078(5) 0.073(5) 0.009(5) 0.014(5) 0.005(5)
C06C 0.110(5) 0.110(5) 0.111(5) 0.013(2) 0.024(2) 0.035(2)
C06D 0.128(5) 0.128(5) 0.130(5) 0.015(2) 0.027(2) 0.042(2)
C06E 0.133(6) 0.134(7) 0.132(6) 0.011(6) 0.010(5) 0.048(6)
O15 0.193(6) 0.190(6) 0.189(6) 0.022(2) 0.042(2) 0.061(3)
C06G 0.106(6) 0.097(6) 0.096(5) -0.003(5) 0.035(5) 0.027(5)
C06H 0.102(6) 0.103(6) 0.106(6) 0.013(5) 0.026(5) 0.035(5)
C06I 0.121(6) 0.114(6) 0.130(6) 0.015(5) 0.009(5) 0.040(5)
O06K 0.183(7) 0.166(7) 0.161(7) 0.016(6) -0.008(6) 0.040(6)
C06L 0.121(6) 0.112(6) 0.098(6) 0.017(5) 0.039(5) 0.055(5)
C06M 0.150(6) 0.103(6) 0.097(6) 0.009(5) 0.021(5) 0.057(5)
C06O 0.155(6) 0.103(6) 0.099(6) 0.009(5) 0.019(5) 0.063(5)
C06P 0.119(6) 0.108(6) 0.094(5) 0.018(5) 0.034(5) 0.056(5)
C06T 0.126(5) 0.127(5) 0.127(5) 0.017(2) 0.027(2) 0.040(2)
C06V 0.123(6) 0.114(6) 0.135(6) -0.004(5) 0.013(5) 0.043(5)
C06X 0.172(7) 0.118(6) 0.112(6) 0.012(5) 0.019(6) 0.064(5)
C06Y 0.168(7) 0.118(6) 0.112(6) 0.008(5) 0.025(5) 0.063(5)
O23 0.216(7) 0.186(7) 0.183(7) 0.026(6) 0.022(6) 0.065(6)
C071 0.147(6) 0.147(6) 0.149(6) 0.018(2) 0.033(2) 0.047(3)
C072 0.155(6) 0.153(6) 0.154(6) 0.018(2) 0.034(2) 0.049(3)
O12 0.189(7) 0.179(7) 0.188(7) 0.007(6) 0.039(6) 0.041(6)
C079 0.157(7) 0.144(7) 0.156(7) 0.007(6) 0.029(6) 0.034(6)
C24 0.219(8) 0.208(8) 0.202(8) 0.040(7) 0.046(6) 0.054(6)
C105 0.170(7) 0.173(7) 0.159(7) 0.018(6) 0.044(6) 0.045(6)
C07G 0.178(7) 0.177(7) 0.177(7) 0.021(2) 0.038(3) 0.055(3)
O1G 0.086(5) 0.084(5) 0.086(5) 0.009(2) 0.018(2) 0.028(2)
C5G 0.103(7) 0.097(7) 0.096(7) 0.015(6) 0.018(6) 0.037(6)
C1G 0.101(7) 0.092(7) 0.099(7) 0.011(6) 0.022(6) 0.032(6)
C4G 0.111(7) 0.109(7) 0.102(7) 0.013(6) 0.024(6) 0.033(6)
C6G 0.102(6) 0.099(7) 0.094(6) 0.010(5) 0.025(5) 0.033(5)
C2G 0.115(7) 0.107(7) 0.106(7) 0.014(6) 0.022(6) 0.027(6)
C3G 0.119(7) 0.115(7) 0.110(7) 0.015(6) 0.027(6) 0.030(6)
C102 0.177(7) 0.149(7) 0.155(7) 0.001(6) 0.029(6) 0.057(6)
N86 0.166(8) 0.152(7) 0.171(8) 0.016(6) 0.047(7) 0.062(6)
C108 0.182(7) 0.180(7) 0.183(7) 0.021(2) 0.038(3) 0.058(3)
C104 0.215(8) 0.215(9) 0.215(8) 0.026(2) 0.046(3) 0.068(3)
O107 0.262(9) 0.260(9) 0.252(8) 0.035(7) 0.048(7) 0.062(7)
C103 0.234(9) 0.233(9) 0.233(9) 0.027(2) 0.051(3) 0.074(3)
C9G 0.104(8) 0.104(8) 0.104(8) 0.012(2) 0.023(3) 0.032(3)
C7G 0.106(7) 0.105(8) 0.103(8) 0.011(6) 0.021(6) 0.033(6)
C8G 0.109(8) 0.109(8) 0.109(8) 0.013(2) 0.024(3) 0.034(3)
C109 0.227(9) 0.226(9) 0.226(9) 0.027(2) 0.048(3) 0.071(3)
O1H 0.097(5) 0.094(5) 0.097(5) 0.009(2) 0.021(2) 0.032(2)
C1H 0.136(7) 0.136(8) 0.138(8) 0.006(6) 0.033(6) 0.044(6)
C2H 0.136(8) 0.137(8) 0.139(8) 0.012(6) 0.032(6) 0.041(6)
C3H 0.135(8) 0.140(8) 0.134(8) 0.017(6) 0.033(6) 0.041(6)
C4H 0.136(8) 0.143(8) 0.133(8) 0.017(6) 0.035(6) 0.040(6)
C5H 0.145(8) 0.150(8) 0.139(8) 0.015(6) 0.033(6) 0.037(6)
C6H 0.148(7) 0.147(7) 0.144(7) 0.009(6) 0.034(6) 0.044(6)
C7H 0.160(9) 0.156(9) 0.157(9) 0.009(7) 0.040(7) 0.051(7)
C8H 0.177(11) 0.177(11) 0.177(11) 0.021(2) 0.039(3) 0.056(4)
C9H 0.185(11) 0.185(11) 0.185(11) 0.021(2) 0.041(3) 0.059(4)
C21 0.142(9) 0.142(9) 0.142(9) 0.017(2) 0.031(3) 0.045(3)
C45 0.135(9) 0.135(9) 0.135(9) 0.016(2) 0.029(3) 0.043(3)
C27 0.301(11) 0.302(11) 0.301(11) 0.037(2) 0.065(3) 0.094(4)

loop_
_atom_type_symbol
_atom_type_description
_atom_type_scat_dispersion_real
_atom_type_scat_dispersion_imag
_atom_type_scat_source
C C 0.0181 0.0091 'International Tables Vol C Tables 4.2.6.8 and 6.1.1.4'
H H 0.0000 0.0000 'International Tables Vol C Tables 4.2.6.8 and 6.1.1.4'
N N 0.0311 0.0180 'International Tables Vol C Tables 4.2.6.8 and 6.1.1.4'
O O 0.0492 0.0322 'International Tables Vol C Tables 4.2.6.8 and 6.1.1.4'
Pt Pt -4.5932 6.9264 'International Tables Vol C Tables 4.2.6.8 and 6.1.1.4'

loop_
_geom_angle_atom_site_label_1
_geom_angle_atom_site_label_2
_geom_angle_atom_site_label_3
_geom_angle
_geom_angle_site_symmetry_1
_geom_angle_site_symmetry_3
_geom_angle_publ_flag
N79 Pt01 N81 176.0(4) . . ?
N79 Pt01 N80 89.9(3) . . ?
N79 Pt01 N00L 89.6(3) . . ?
N81 Pt01 N00L 93.1(3) . . ?
N80 Pt01 N81 87.2(3) . . ?
N80 Pt01 N00L 178.0(3) . . ?
N82 Pt02 N83 177.5(3) . . ?
N82 Pt02 N84 88.0(3) . . ?
N84 Pt02 N83 90.6(3) . . ?
N00Q Pt02 N82 89.9(4) . . ?
N00Q Pt02 N83 91.4(4) . . ?
N00Q Pt02 N84 177.0(3) . . ?
C02A O003 C01X 117.3(7) . . ?
C101 O004 C03N 119.0(8) . . ?
C02M O005 C05V 114.8(9) . . ?
C82 N79 Pt01 118.5(7) . . ?
C81 N79 Pt01 122.3(7) . . ?
C81 N79 C82 119.1(9) . . ?
C05I O007 C03B 111.7(9) . . ?
C03A O008 C061 117.0(9) . . ?
C02D O009 C03F 114.7(8) . . ?
C88 N81 Pt01 119.6(6) . . ?
C049 N81 Pt01 121.9(7) . . ?
C049 N81 C88 118.5(9) . . ?
C02Q N80 Pt01 120.4(7) . . ?
C02Q N80 C02Z 117.5(10) . . ?
C02Z N80 Pt01 122.0(8) . . ?
C022 N82 Pt02 118.0(7) . . ?
C022 N82 C030 118.4(9) . . ?
C030 N82 Pt02 123.5(7) . . ?
C01O O00D C04Z 118.8(9) . . ?
C93 N83 Pt02 120.4(7) . . ?
C93 N83 C042 119.1(10) . . ?
C042 N83 Pt02 120.4(8) . . ?
C02E N84 Pt02 118.7(6) . . ?
C03H N84 Pt02 122.1(7) . . ?
C03H N84 C02E 119.0(9) . . ?
C04K O00G C05T 113.8(10) . . ?
C03Y O00H C066 115.5(10) . . ?
C04B O00I C062 114.4(9) . . ?
C03W O19 C06A 117.1(11) . . ?
C04P O10 C057 115.1(10) . . ?
C80 N00L Pt01 119.6(7) . . ?
C058 N00L Pt01 121.7(7) . . ?
C058 N00L C80 118.6(9) . . ?
C04F O38 C105 118.9(12) . . ?
O004 C101 C01S 125.3(9) . . ?
O004 C101 C02D 116.0(8) . . ?
C02D C101 C01S 118.6(9) . . ?
C84 C00O C92 121.0(9) . . ?
C84 C00O C02K 118.3(9) . . ?
C02K C00O C92 120.7(9) . . ?
C97 C00P C98 116.3(8) . . ?
C01B C00P C98 119.9(9) . . ?
C01B C00P C97 123.6(9) . . ?
C96 N00Q Pt02 118.3(7) . . ?
C05H N00Q Pt02 123.0(8) . . ?
C05H N00Q C96 118.5(10) . . ?
C00O C92 C00S 120.1(9) . . ?
C02C C92 C00O 119.4(9) . . ?
C02C C92 C00S 120.6(9) . . ?
C100 C00S C92 120.0(9) . . ?
C02A C00S C92 123.2(9) . . ?
C02A C00S C100 116.8(9) . . ?
C00O C84 C85 119.1(9) . . ?
C00O C84 C02V 119.5(9) . . ?
C02V C84 C85 121.4(10) . . ?
C017 C98 C00P 118.7(8) . . ?
C017 C98 C036 123.4(8) . . ?
C036 C98 C00P 117.9(8) . . ?
C06G O13 C071 112.2(13) . . ?
C82 C83 C02V 119.2(9) . . ?
C82 C83 C03X 118.0(10) . . ?
C03X C83 C02V 122.8(9) . . ?
C95 C00X C94 118.6(9) . . ?
C02R C00X C94 120.7(9) . . ?
C02R C00X C95 120.7(9) . . ?
C017 C99 C027 118.2(9) . . ?
C04A C99 C017 121.6(9) . . ?
C04A C99 C027 120.2(9) . . ?
N00L C80 H80 119.0 . . ?
N00L C80 C01M 121.9(10) . . ?
C01M C80 H80 119.0 . . ?
C00P C97 H97 118.4 . . ?
C024 C97 C00P 123.1(10) . . ?
C024 C97 H97 118.4 . . ?
C01O C89 C01G 123.7(10) . . ?
C01O C89 C03R 117.6(10) . . ?
C03R C89 C01G 118.7(9) . . ?
C01T C86 H86 118.8 . . ?
C03L C86 H86 118.8 . . ?
C03L C86 C01T 122.3(11) . . ?
C87 C013 C02O 119.5(10) . . ?
C87 C013 C03V 122.9(10) . . ?
C03V C013 C02O 117.6(10) . . ?
C90 C014 C91 119.9(10) . . ?
C01W C014 C90 122.4(10) . . ?
C01W C014 C91 117.6(10) . . ?
C00S C100 H100 118.4 . . ?
C01S C100 C00S 123.3(9) . . ?
C01S C100 H100 118.4 . . ?
N79 C82 C83 122.5(10) . . ?
N79 C82 H82 118.8 . . ?
C83 C82 H82 118.8 . . ?
C98 C017 C99 121.7(9) . . ?
C98 C017 C01S 119.1(8) . . ?
C99 C017 C01S 118.9(9) . . ?
C01Z C018 C01M 118.5(9) . . ?
C02X C018 C01M 120.4(9) . . ?
C02X C018 C01Z 121.1(9) . . ?
C05X O11 C06C 109.0(11) . . ?
C84 C85 H85 119.5 . . ?
C035 C85 C84 120.9(11) . . ?
C035 C85 H85 119.5 . . ?
C00P C01B C01D 120.8(9) . . ?
C00P C01B C027 120.4(9) . . ?
C027 C01B C01D 118.7(9) . . ?
N79 C81 H81 119.8 . . ?
N79 C81 C05D 120.4(10) . . ?
C05D C81 H81 119.8 . . ?
C96 C01D C01B 117.1(9) . . ?
C96 C01D C05C 117.8(10) . . ?
C05C C01D C01B 125.0(9) . . ?
C013 C87 C01R 118.7(10) . . ?
C01T C87 C013 123.0(10) . . ?
C01T C87 C01R 118.2(10) . . ?
C014 C90 C02W 119.8(10) . . ?
C047 C90 C014 121.4(11) . . ?
C047 C90 C02W 118.8(10) . . ?
C01V C01G C89 120.5(9) . . ?
C02B C01G C89 120.3(10) . . ?
C02B C01G C01V 119.2(9) . . ?
N81 C88 H88 118.2 . . ?
N81 C88 C01Q 123.5(9) . . ?
C01Q C88 H88 118.2 . . ?
C00X C94 C01P 116.9(9) . . ?
C02S C94 C00X 120.5(9) . . ?
C02S C94 C01P 122.5(9) . . ?
C02P C91 C014 118.0(10) . . ?
C02P C91 C043 122.4(10) . . ?
C043 C91 C014 119.6(9) . . ?
N83 C93 H93 118.0 . . ?
N83 C93 C01U 124.0(11) . . ?
C01U C93 H93 118.0 . . ?
C00X C95 H95 119.4 . . ?
C03Z C95 C00X 121.3(10) . . ?
C03Z C95 H95 119.4 . . ?
C80 C01M C018 119.1(9) . . ?
C04G C01M C80 118.3(10) . . ?
C04G C01M C018 122.6(10) . . ?
N00Q C96 H96 119.0 . . ?
C01D C96 N00Q 122.0(10) . . ?
C01D C96 H96 119.0 . . ?
O00D C01O C04P 121.2(10) . . ?
C89 C01O O00D 117.7(10) . . ?
C89 C01O C04P 121.1(11) . . ?
C94 C01P H01P 118.8 . . ?
C038 C01P C94 122.4(10) . . ?
C038 C01P H01P 118.8 . . ?
C88 C01Q C01Y 117.9(9) . . ?
C88 C01Q C03P 117.9(9) . . ?
C03P C01Q C01Y 124.2(9) . . ?
C02E C01R C87 120.2(9) . . ?
C02E C01R C03D 117.5(10) . . ?
C03D C01R C87 122.3(9) . . ?
C101 C01S C017 124.4(9) . . ?
C100 C01S C101 118.7(9) . . ?
C100 C01S C017 116.8(8) . . ?
C86 C01T C02F 118.3(10) . . ?
C87 C01T C86 124.3(10) . . ?
C87 C01T C02F 117.4(10) . . ?
C93 C01U C03K 119.6(11) . . ?
C93 C01U C03T 117.4(12) . . ?
C03T C01U C03K 123.0(11) . . ?
C01G C01V C01Z 121.9(9) . . ?
C01G C01V C04Q 119.0(9) . . ?
C01Z C01V C04Q 119.1(10) . . ?
C014 C01W H01W 118.9 . . ?
C020 C01W C014 122.2(11) . . ?
C020 C01W H01W 118.9 . . ?
O003 C01X H01A 109.2 . . ?
O003 C01X H01B 109.2 . . ?
O003 C01X C03B 112.0(8) . . ?
H01A C01X H01B 107.9 . . ?
C03B C01X H01A 109.2 . . ?
C03B C01X H01B 109.2 . . ?
C025 C01Y C01Q 120.4(10) . . ?
C025 C01Y C028 120.8(9) . . ?
C028 C01Y C01Q 118.7(9) . . ?
C018 C01Z C01V 118.0(10) . . ?
C018 C01Z C04S 123.0(10) . . ?
C04S C01Z C01V 118.9(10) . . ?
C01W C020 H020 120.4 . . ?
C01W C020 C03U 119.1(11) . . ?
C03U C020 H020 120.4 . . ?
C02N C021 C02Y 118.9(10) . . ?
C02N C021 C032 121.3(9) . . ?
C032 C021 C02Y 119.6(9) . . ?
N82 C022 H022 119.4 . . ?
N82 C022 C04I 121.1(10) . . ?
C04I C022 H022 119.4 . . ?
C03J C023 C02H 117.4(10) . . ?
C03K C023 C02H 122.5(11) . . ?
C03K C023 C03J 120.1(10) . . ?
C97 C024 H024 120.5 . . ?
C97 C024 C037 119.1(10) . . ?
C037 C024 H024 120.5 . . ?
C01Y C025 C032 119.7(10) . . ?
C01Y C025 C04J 123.0(10) . . ?
C04J C025 C032 117.2(10) . . ?
C05G O14 C072 98.2(12) . . ?
C99 C027 C053 115.7(10) . . ?
C01B C027 C99 120.9(9) . . ?
C01B C027 C053 123.4(10) . . ?
C01Y C028 C02N 118.6(9) . . ?
C01Y C028 C046 124.5(9) . . ?
C046 C028 C02N 117.0(10) . . ?
C03I C029 H029 119.3 . . ?
C03I C029 C03J 121.4(11) . . ?
C03J C029 H029 119.3 . . ?
O003 C02A C00S 116.4(9) . . ?
O003 C02A C02D 122.0(8) . . ?
C00S C02A C02D 121.4(9) . . ?
C01G C02B C02X 120.1(10) . . ?
C01G C02B C03C 122.7(10) . . ?
C03C C02B C02X 117.2(10) . . ?
C92 C02C C03O 119.9(9) . . ?
C92 C02C C04W 121.0(10) . . ?
C03O C02C C04W 119.0(10) . . ?
O009 C02D C101 118.8(9) . . ?
O009 C02D C02A 120.3(9) . . ?
C02A C02D C101 120.9(9) . . ?
N84 C02E C01R 122.9(9) . . ?
N84 C02E H02E 118.5 . . ?
C01R C02E H02E 118.5 . . ?
C02J C02F C01T 120.2(10) . . ?
C02J C02F C039 123.5(10) . . ?
C039 C02F C01T 116.2(10) . . ?
C03J C02G C02L 118.5(10) . . ?
C040 C02G C02L 122.0(10) . . ?
C040 C02G C03J 119.5(10) . . ?
C023 C02H H02H 119.2 . . ?
C033 C02H C023 121.7(11) . . ?
C033 C02H H02H 119.2 . . ?
C02T C02I C02J 119.2(9) . . ?
C03W C02I C02J 122.9(9) . . ?
C03W C02I C02T 117.5(10) . . ?
C02F C02J C02I 117.5(10) . . ?
C02F C02J C02O 121.7(10) . . ?
C02O C02J C02I 120.6(10) . . ?
C00O C02K H02K 118.8 . . ?
C054 C02K C00O 122.4(11) . . ?
C054 C02K H02K 118.8 . . ?
C03A C02L C02G 120.3(9) . . ?
C03A C02L C03R 119.8(11) . . ?
C03R C02L C02G 119.5(9) . . ?
O005 C02M C04F 117.0(10) . . ?
C034 C02M O005 122.0(10) . . ?
C034 C02M C04F 121.0(10) . . ?
C021 C02N C028 119.4(10) . . ?
C021 C02N C048 123.2(9) . . ?
C048 C02N C028 117.3(9) . . ?
C02J C02O C013 118.1(10) . . ?
C04D C02O C013 119.1(11) . . ?
C04D C02O C02J 122.8(11) . . ?
C91 C02P H02P 119.5 . . ?
C03U C02P C91 121.0(11) . . ?
C03U C02P H02P 119.5 . . ?
N80 C02Q H02Q 117.7 . . ?
N80 C02Q C02W 124.6(10) . . ?
C02W C02Q H02Q 117.7 . . ?
C00X C02R C05F 121.4(10) . . ?
C00X C02R C05S 119.4(10) . . ?
C05S C02R C05F 119.2(10) . . ?
C94 C02S C04I 120.7(10) . . ?
C94 C02S C05Q 121.0(10) . . ?
C05Q C02S C04I 118.3(10) . . ?
C02I C02T H02T 118.9 . . ?
C02Y C02T C02I 122.2(10) . . ?
C02Y C02T H02T 118.9 . . ?
C06V O02U C108 111.4(15) . . ?
C84 C02V C83 119.2(9) . . ?
C03O C02V C84 119.5(10) . . ?
C03O C02V C83 121.3(9) . . ?
C02Q C02W C90 119.4(9) . . ?
C02Q C02W C04O 116.2(11) . . ?
C04O C02W C90 124.3(11) . . ?
C018 C02X C02B 119.5(10) . . ?
C018 C02X C031 122.5(10) . . ?
C031 C02X C02B 118.0(10) . . ?
C02T C02Y C021 119.7(9) . . ?
C04B C02Y C021 121.3(9) . . ?
C04B C02Y C02T 118.9(9) . . ?
N80 C02Z H02Z 119.4 . . ?
C044 C02Z N80 121.3(11) . . ?
C044 C02Z H02Z 119.4 . . ?
N82 C030 H030 118.4 . . ?
C04E C030 N82 123.2(10) . . ?
C04E C030 H030 118.4 . . ?
C02X C031 H031 119.4 . . ?
C04T C031 C02X 121.1(11) . . ?
C04T C031 H031 119.4 . . ?
C021 C032 C025 119.9(10) . . ?
C021 C032 C03Q 120.8(10) . . ?
C025 C032 C03Q 119.3(11) . . ?
C02H C033 H033 120.1 . . ?
C02H C033 C03I 119.8(11) . . ?
C03I C033 H033 120.1 . . ?
C02M C034 C043 125.3(9) . . ?
C02M C034 C04Y 117.8(10) . . ?
C04Y C034 C043 116.9(10) . . ?
C85 C035 H035 120.8 . . ?
C85 C035 C054 118.3(10) . . ?
C054 C035 H035 120.8 . . ?
C98 C036 H036 118.9 . . ?
C037 C036 C98 122.2(9) . . ?
C037 C036 H036 118.9 . . ?
C024 C037 H037 119.5 . . ?
C036 C037 C024 121.1(10) . . ?
C036 C037 H037 119.5 . . ?
C01P C038 H038 119.7 . . ?
C01P C038 C03Z 120.6(10) . . ?
C03Z C038 H038 119.7 . . ?
C02F C039 H039 118.0 . . ?
C04X C039 C02F 123.9(11) . . ?
C04X C039 H039 118.0 . . ?
O008 C03A C04P 120.6(10) . . ?
C02L C03A O008 119.5(11) . . ?
C02L C03A C04P 119.9(10) . . ?
O007 C03B C01X 108.6(9) . . ?
O007 C03B H03A 110.0 . . ?
O007 C03B H03B 110.0 . . ?
C01X C03B H03A 110.0 . . ?
C01X C03B H03B 110.0 . . ?
H03A C03B H03B 108.4 . . ?
C02B C03C H03C 118.0 . . ?
C04C C03C C02B 123.9(11) . . ?
C04C C03C H03C 118.0 . . ?
C01R C03D H03D 120.7 . . ?
C03M C03D C01R 118.7(10) . . ?
C03M C03D H03D 120.7 . . ?
C06H O26 C06T 111.2(12) . . ?
O009 C03F H03E 108.7 . . ?
O009 C03F H03F 108.7 . . ?
O009 C03F C05G 114.0(10) . . ?
H03E C03F H03F 107.6 . . ?
C05G C03F H03E 108.7 . . ?
C05G C03F H03F 108.7 . . ?
C03T C03G H03G 120.0 . . ?
C042 C03G H03G 120.0 . . ?
C042 C03G C03T 120.1(12) . . ?
N84 C03H H03H 119.1 . . ?
N84 C03H C03M 121.8(10) . . ?
C03M C03H H03H 119.1 . . ?
C029 C03I C033 121.9(11) . . ?
C029 C03I H03I 119.0 . . ?
C033 C03I H03I 119.0 . . ?
C023 C03J C029 117.6(10) . . ?
C02G C03J C023 120.5(10) . . ?
C02G C03J C029 121.9(10) . . ?
C023 C03K C01U 119.7(10) . . ?
C04N C03K C01U 120.5(10) . . ?
C04N C03K C023 119.7(11) . . ?
C86 C03L H03L 119.7 . . ?
C86 C03L C04X 120.7(12) . . ?
C04X C03L H03L 119.7 . . ?
C03D C03M H03M 120.0 . . ?
C03H C03M C03D 120.1(9) . . ?
C03H C03M H03M 120.0 . . ?
O004 C03N H03J 109.5 . . ?
O004 C03N H03K 109.5 . . ?
O004 C03N C051 110.6(10) . . ?
H03J C03N H03K 108.1 . . ?
C051 C03N H03J 109.5 . . ?
C051 C03N H03K 109.5 . . ?
C02C C03O C056 119.1(10) . . ?
C02V C03O C02C 120.6(10) . . ?
C02V C03O C056 120.3(11) . . ?
C01Q C03P H03P 121.5 . . ?
C05Y C03P C01Q 117.1(10) . . ?
C05Y C03P H03P 121.5 . . ?
C032 C03Q H03Q 120.5 . . ?
C059 C03Q C032 118.9(11) . . ?
C059 C03Q H03Q 120.5 . . ?
C89 C03R H03R 119.2 . . ?
C02L C03R C89 121.6(10) . . ?
C02L C03R H03R 119.2 . . ?
C040 C03S H03S 119.2 . . ?
C05U C03S H03S 119.2 . . ?
C05U C03S C040 121.5(12) . . ?
C01U C03T C03G 119.0(12) . . ?
C01U C03T H03T 120.5 . . ?
C03G C03T H03T 120.5 . . ?
C020 C03U H03U 119.0 . . ?
C02P C03U C020 121.9(11) . . ?
C02P C03U H03U 119.0 . . ?
C013 C03V H03V 119.4 . . ?
C05Z C03V C013 121.3(12) . . ?
C05Z C03V H03V 119.4 . . ?
C02I C03W O19 116.6(10) . . ?
C02I C03W C03Y 121.4(10) . . ?
C03Y C03W O19 121.9(10) . . ?
C83 C03X H03X 120.1 . . ?
C05D C03X C83 119.8(10) . . ?
C05D C03X H03X 120.1 . . ?
O00H C03Y C03W 119.5(10) . . ?
O00H C03Y C04B 120.2(10) . . ?
C03W C03Y C04B 120.1(10) . . ?
C95 C03Z C038 120.2(10) . . ?
C95 C03Z H03Z 119.9 . . ?
C038 C03Z H03Z 119.9 . . ?
C02G C040 C03S 120.3(11) . . ?
C02G C040 C04N 120.0(10) . . ?
C03S C040 C04N 119.7(11) . . ?
C047 C041 H041 119.7 . . ?
C04V C041 H041 119.7 . . ?
C04V C041 C047 120.5(13) . . ?
N83 C042 C03G 120.3(12) . . ?
N83 C042 H042 119.8 . . ?
C03G C042 H042 119.8 . . ?
C91 C043 C034 120.2(10) . . ?
C91 C043 C050 119.5(10) . . ?
C050 C043 C034 120.0(10) . . ?
C02Z C044 H044 119.6 . . ?
C02Z C044 C04O 120.8(11) . . ?
C04O C044 H044 119.6 . . ?
C06I O18 C06D 114.1(14) . . ?
C028 C046 H046 118.9 . . ?
C05A C046 C028 122.1(10) . . ?
C05A C046 H046 118.9 . . ?
C90 C047 C041 123.1(12) . . ?
C90 C047 C050 119.5(10) . . ?
C041 C047 C050 117.4(11) . . ?
C02N C048 H048 118.5 . . ?
C052 C048 C02N 123.0(10) . . ?
C052 C048 H048 118.5 . . ?
N81 C049 H049 120.0 . . ?
N81 C049 C05Y 120.0(10) . . ?
C05Y C049 H049 120.0 . . ?
C99 C04A H04A 119.6 . . ?
C05J C04A C99 120.7(11) . . ?
C05J C04A H04A 119.6 . . ?
O00I C04B C02Y 119.4(9) . . ?
O00I C04B C03Y 120.8(10) . . ?
C02Y C04B C03Y 119.7(10) . . ?
C03C C04C H04C 120.4 . . ?
C03C C04C C04T 119.2(11) . . ?
C04T C04C H04C 120.4 . . ?
C02O C04D H04D 118.9 . . ?
C05W C04D C02O 122.1(13) . . ?
C05W C04D H04D 118.9 . . ?
C030 C04E H04E 120.6 . . ?
C030 C04E C04L 118.7(11) . . ?
C04L C04E H04E 120.6 . . ?
O38 C04F C02M 119.3(10) . . ?
O38 C04F C04K 121.3(11) . . ?
C02M C04F C04K 119.3(11) . . ?
C01M C04G H04G 120.3 . . ?
C01M C04G C04H 119.5(11) . . ?
C04H C04G H04G 120.3 . . ?
C04G C04H H04H 120.0 . . ?
C058 C04H C04G 119.9(11) . . ?
C058 C04H H04H 120.0 . . ?
C022 C04I C02S 118.5(10) . . ?
C022 C04I C04L 120.4(10) . . ?
C04L C04I C02S 121.1(11) . . ?
C025 C04J H04J 117.9 . . ?
C04M C04J C025 124.2(12) . . ?
C04M C04J H04J 117.9 . . ?
O00G C04K C04F 119.3(11) . . ?
C05F C04K O00G 120.0(10) . . ?
C05F C04K C04F 120.7(11) . . ?
C04E C04L C04I 118.1(11) . . ?
C04E C04L H04L 120.9 . . ?
C04I C04L H04L 120.9 . . ?
C04J C04M H04M 121.0 . . ?
C04J C04M C059 118.0(13) . . ?
C059 C04M H04M 121.0 . . ?
C03K C04N C040 119.9(10) . . ?
C03K C04N C060 123.4(11) . . ?
C060 C04N C040 116.7(11) . . ?
C02W C04O H04O 120.2 . . ?
C044 C04O C02W 119.6(12) . . ?
C044 C04O H04O 120.2 . . ?
O10 C04P C01O 119.3(11) . . ?
C03A C04P O10 120.7(10) . . ?
C03A C04P C01O 119.8(10) . . ?
C01V C04Q H04Q 120.1 . . ?
C05K C04Q C01V 119.7(11) . . ?
C05K C04Q H04Q 120.1 . . ?
C04S C04R H04R 119.9 . . ?
C04S C04R C05K 120.2(12) . . ?
C05K C04R H04R 119.9 . . ?
C01Z C04S H04S 119.6 . . ?
C04R C04S C01Z 120.9(11) . . ?
C04R C04S H04S 119.6 . . ?
C031 C04T C04C 120.5(11) . . ?
C031 C04T H04T 119.7 . . ?
C04C C04T H04T 119.7 . . ?
C041 C04V H04V 119.6 . . ?
C041 C04V C05E 120.8(13) . . ?
C05E C04V H04V 119.6 . . ?
C02C C04W H04W 119.3 . . ?
C06P C04W C02C 121.5(12) . . ?
C06P C04W H04W 119.3 . . ?
C039 C04X C03L 118.3(12) . . ?
C039 C04X H04X 120.8 . . ?
C03L C04X H04X 120.8 . . ?
C034 C04Y H04Y 118.6 . . ?
C05F C04Y C034 122.8(11) . . ?
C05F C04Y H04Y 118.6 . . ?
O00D C04Z H04B 109.3 . . ?
O00D C04Z H04F 109.3 . . ?
O00D C04Z C06H 111.6(10) . . ?
H04B C04Z H04F 108.0 . . ?
C06H C04Z H04B 109.3 . . ?
C06H C04Z H04F 109.3 . . ?
C043 C050 C047 119.8(10) . . ?
C043 C050 C055 120.0(11) . . ?
C055 C050 C047 120.2(11) . . ?
C03N C051 H05A 110.5 . . ?
C03N C051 H05B 110.5 . . ?
C03N C051 O37 106.0(12) . . ?
H05A C051 H05B 108.7 . . ?
O37 C051 H05A 110.5 . . ?
O37 C051 H05B 110.5 . . ?
C048 C052 H052 120.0 . . ?
C048 C052 C05A 120.0(11) . . ?
C05A C052 H052 120.0 . . ?
C027 C053 H053 118.6 . . ?
C05O C053 C027 122.7(12) . . ?
C05O C053 H053 118.6 . . ?
C02K C054 C035 120.8(11) . . ?
C02K C054 H054 119.6 . . ?
C035 C054 H054 119.6 . . ?
C050 C055 H055 120.7 . . ?
C05E C055 C050 118.5(13) . . ?
C05E C055 H055 120.7 . . ?
C03O C056 H056 119.5 . . ?
C06L C056 C03O 121.0(13) . . ?
C06L C056 H056 119.5 . . ?
O10 C057 H05C 109.8 . . ?
O10 C057 H05D 109.8 . . ?
O10 C057 C05X 109.5(11) . . ?
H05C C057 H05D 108.2 . . ?
C05X C057 H05C 109.8 . . ?
C05X C057 H05D 109.8 . . ?
N00L C058 H058 119.1 . . ?
C04H C058 N00L 121.7(10) . . ?
C04H C058 H058 119.1 . . ?
C03Q C059 C04M 122.1(12) . . ?
C03Q C059 H059 118.9 . . ?
C04M C059 H059 118.9 . . ?
C046 C05A C052 120.4(11) . . ?
C046 C05A H05E 119.8 . . ?
C052 C05A H05E 119.8 . . ?
C01D C05C H05F 119.8 . . ?
C01D C05C C06B 120.4(11) . . ?
C06B C05C H05F 119.8 . . ?
C81 C05D H05G 120.0 . . ?
C03X C05D C81 120.1(11) . . ?
C03X C05D H05G 120.0 . . ?
C04V C05E H05H 118.9 . . ?
C055 C05E C04V 122.3(13) . . ?
C055 C05E H05H 118.9 . . ?
C04K C05F C02R 120.6(11) . . ?
C04K C05F C04Y 118.1(10) . . ?
C04Y C05F C02R 121.2(10) . . ?
O14 C05G C03F 103.4(11) . . ?
O14 C05G H05I 111.1 . . ?
O14 C05G H05J 111.1 . . ?
C03F C05G H05I 111.1 . . ?
C03F C05G H05J 111.1 . . ?
H05I C05G H05J 109.0 . . ?
N00Q C05H H05K 118.4 . . ?
N00Q C05H C06B 123.2(12) . . ?
C06B C05H H05K 118.4 . . ?
O007 C05I H05L 109.5 . . ?
O007 C05I H05M 109.5 . . ?
O007 C05I H05N 109.5 . . ?
H05L C05I H05M 109.5 . . ?
H05L C05I H05N 109.5 . . ?
H05M C05I H05N 109.5 . . ?
C04A C05J H05O 120.1 . . ?
C05O C05J C04A 119.8(12) . . ?
C05O C05J H05O 120.1 . . ?
C04Q C05K C04R 121.0(11) . . ?
C04Q C05K H05P 119.5 . . ?
C04R C05K H05P 119.5 . . ?
C053 C05O C05J 120.8(12) . . ?
C053 C05O H05Q 119.6 . . ?
C05J C05O H05Q 119.6 . . ?
C02S C05Q C05S 119.3(11) . . ?
C06M C05Q C02S 122.1(12) . . ?
C06M C05Q C05S 118.5(12) . . ?
C02R C05S C05Q 119.1(11) . . ?
C02R C05S C06O 122.0(11) . . ?
C06O C05S C05Q 118.9(12) . . ?
O00G C05T H05R 110.1 . . ?
O00G C05T H05S 110.1 . . ?
O00G C05T C079 108.0(14) . . ?
H05R C05T H05S 108.4 . . ?
C079 C05T H05R 110.1 . . ?
C079 C05T H05S 110.1 . . ?
C03S C05U H05U 119.5 . . ?
C03S C05U C067 121.0(12) . . ?
C067 C05U H05U 119.5 . . ?
O005 C05V H05T 110.0 . . ?
O005 C05V H05V 110.0 . . ?
O005 C05V C06G 108.6(11) . . ?
H05T C05V H05V 108.4 . . ?
C06G C05V H05T 110.0 . . ?
C06G C05V H05V 110.0 . . ?
C04D C05W H05W 120.4 . . ?
C04D C05W C05Z 119.3(14) . . ?
C05Z C05W H05W 120.4 . . ?
O11 C05X C057 108.7(12) . . ?
O11 C05X H05X 109.9 . . ?
O11 C05X H05Y 109.9 . . ?
C057 C05X H05X 109.9 . . ?
C057 C05X H05Y 109.9 . . ?
H05X C05X H05Y 108.3 . . ?
C03P C05Y H05Z 118.5 . . ?
C049 C05Y C03P 123.0(10) . . ?
C049 C05Y H05Z 118.5 . . ?
C03V C05Z C05W 120.5(14) . . ?
C03V C05Z H05 119.7 . . ?
C05W C05Z H05 119.7 . . ?
C04N C060 H060 118.7 . . ?
C067 C060 C04N 122.6(12) . . ?
C067 C060 H060 118.7 . . ?
O008 C061 H06A 109.7 . . ?
O008 C061 H06B 109.7 . . ?
O008 C061 C06V 110.0(13) . . ?
H06A C061 H06B 108.2 . . ?
C06V C061 H06A 109.7 . . ?
C06V C061 H06B 109.7 . . ?
O00I C062 H06C 108.9 . . ?
O00I C062 H06D 108.9 . . ?
O00I C062 C06I 113.5(13) . . ?
H06C C062 H06D 107.7 . . ?
C06I C062 H06C 108.9 . . ?
C06I C062 H06D 108.9 . . ?
O00H C066 H06E 109.9 . . ?
O00H C066 H06F 109.9 . . ?
O00H C066 C06E 109.1(13) . . ?
H06E C066 H06F 108.3 . . ?
C06E C066 H06E 109.9 . . ?
C06E C066 H06F 109.9 . . ?
C05U C067 H067 120.8 . . ?
C060 C067 C05U 118.3(12) . . ?
C060 C067 H067 120.8 . . ?
C07G O37 C051 118.4(17) . . ?
O19 C06A H06G 109.6 . . ?
O19 C06A H06H 109.6 . . ?
O19 C06A C102 110.5(14) . . ?
H06G C06A H06H 108.1 . . ?
C102 C06A H06G 109.6 . . ?
C102 C06A H06H 109.6 . . ?
C05C C06B H06I 121.1 . . ?
C05H C06B C05C 117.8(12) . . ?
C05H C06B H06I 121.1 . . ?
O11 C06C H06J 109.5 . . ?
O11 C06C H06K 109.5 . . ?
O11 C06C H06L 109.5 . . ?
H06J C06C H06K 109.5 . . ?
H06J C06C H06L 109.5 . . ?
H06K C06C H06L 109.5 . . ?
O18 C06D H06M 109.5 . . ?
O18 C06D H06N 109.5 . . ?
O18 C06D H06O 109.5 . . ?
H06M C06D H06N 109.5 . . ?
H06M C06D H06O 109.5 . . ?
H06N C06D H06O 109.5 . . ?
C066 C06E H06P 112.0 . . ?
C066 C06E H06Q 112.0 . . ?
H06P C06E H06Q 109.7 . . ?
O06K C06E C066 98.9(15) . . ?
O06K C06E H06P 112.0 . . ?
O06K C06E H06Q 112.0 . . ?
O13 C06G C05V 112.7(12) . . ?
O13 C06G H06R 109.0 . . ?
O13 C06G H06S 109.0 . . ?
C05V C06G H06R 109.0 . . ?
C05V C06G H06S 109.0 . . ?
H06R C06G H06S 107.8 . . ?
O26 C06H C04Z 109.1(12) . . ?
O26 C06H H06T 109.9 . . ?
O26 C06H H06U 109.9 . . ?
C04Z C06H H06T 109.9 . . ?
C04Z C06H H06U 109.9 . . ?
H06T C06H H06U 108.3 . . ?
O18 C06I C062 108.5(15) . . ?
O18 C06I H06V 110.0 . . ?
O18 C06I H06W 110.0 . . ?
C062 C06I H06V 110.0 . . ?
C062 C06I H06W 110.0 . . ?
H06V C06I H06W 108.4 . . ?
C06E O06K C109 110.1(18) . . ?
C056 C06L H06X 120.4 . . ?
C056 C06L C06P 119.1(13) . . ?
C06P C06L H06X 120.4 . . ?
C05Q C06M H06Y 119.4 . . ?
C05Q C06M C06Y 121.2(14) . . ?
C06Y C06M H06Y 119.4 . . ?
C05S C06O H06Z 120.0 . . ?
C06X C06O C05S 120.1(14) . . ?
C06X C06O H06Z 120.0 . . ?
C04W C06P C06L 120.3(13) . . ?
C04W C06P H06 119.9 . . ?
C06L C06P H06 119.9 . . ?
O26 C06T H0AA 109.5 . . ?
O26 C06T H 109.5 . . ?
O26 C06T HA 109.5 . . ?
H0AA C06T H 109.5 . . ?
H0AA C06T HA 109.5 . . ?
H C06T HA 109.5 . . ?
O02U C06V C061 116.6(15) . . ?
O02U C06V H1AA 108.2 . . ?
O02U C06V HB 108.2 . . ?
C061 C06V H1AA 108.2 . . ?
C061 C06V HB 108.2 . . ?
H1AA C06V HB 107.3 . . ?
C06O C06X H2AA 119.7 . . ?
C06O C06X C06Y 120.6(17) . . ?
C06Y C06X H2AA 119.7 . . ?
C06M C06Y H3AA 119.9 . . ?
C06X C06Y C06M 120.2(17) . . ?
C06X C06Y H3AA 119.9 . . ?
C102 O23 C103 103.3(19) . . ?
O13 C071 H07A 109.5 . . ?
O13 C071 H07B 109.5 . . ?
O13 C071 H07C 109.5 . . ?
H07A C071 H07B 109.5 . . ?
H07A C071 H07C 109.5 . . ?
H07B C071 H07C 109.5 . . ?
O14 C072 H07D 109.5 . . ?
O14 C072 H07E 109.5 . . ?
O14 C072 H07F 109.5 . . ?
H07D C072 H07E 109.5 . . ?
H07D C072 H07F 109.5 . . ?
H07E C072 H07F 109.5 . . ?
C079 O12 C104 113.3(16) . . ?
C05T C079 O12 108.6(16) . . ?
C05T C079 H07G 110.0 . . ?
C05T C079 H07H 110.0 . . ?
O12 C079 H07G 110.0 . . ?
O12 C079 H07H 110.0 . . ?
H07G C079 H07H 108.4 . . ?
H24A C24 H24B 106.5 . . ?
C105 C24 H24A 106.5 . . ?
C105 C24 H24B 106.5 . . ?
C105 C24 O107 123(2) . . ?
O107 C24 H24A 106.5 . . ?
O107 C24 H24B 106.5 . . ?
O38 C105 H10A 107.3 . . ?
O38 C105 H10B 107.3 . . ?
C24 C105 O38 120.2(19) . . ?
C24 C105 H10A 107.3 . . ?
C24 C105 H10B 107.3 . . ?
H10A C105 H10B 106.9 . . ?
O37 C07G H07I 109.5 . . ?
O37 C07G H07J 109.5 . . ?
O37 C07G H07K 109.5 . . ?
H07I C07G H07J 109.5 . . ?
H07I C07G H07K 109.5 . . ?
H07J C07G H07K 109.5 . . ?
H5GA C5G H5GB 108.1 . . ?
C4G C5G H5GA 109.5 . . ?
C4G C5G H5GB 109.5 . . ?
C6G C5G H5GA 109.5 . . ?
C6G C5G H5GB 109.5 . . ?
C6G C5G C4G 110.8(18) . . ?
O1G C1G C6G 123(2) . . ?
O1G C1G C2G 124.9(19) . . ?
C6G C1G C2G 110.7(18) . . ?
C5G C4G H4GA 109.1 . . ?
C5G C4G H4GB 109.1 . . ?
C5G C4G C3G 112(2) . . ?
H4GA C4G H4GB 107.9 . . ?
C3G C4G H4GA 109.1 . . ?
C3G C4G H4GB 109.1 . . ?
C5G C6G C1G 116.9(17) . . ?
C5G C6G H6G 97.0 . . ?
C5G C6G C7G 118.3(15) . . ?
C1G C6G H6G 97.0 . . ?
C1G C6G C7G 120.3(15) . . ?
C7G C6G H6G 97.0 . . ?
C1G C2G H2GA 110.5 . . ?
C1G C2G H2GB 110.5 . . ?
H2GA C2G H2GB 108.7 . . ?
C3G C2G C1G 106.3(19) . . ?
C3G C2G H2GA 110.5 . . ?
C3G C2G H2GB 110.5 . . ?
C4G C3G H3G 105.7 . . ?
C2G C3G C4G 110(2) . . ?
C2G C3G H3G 105.7 . . ?
C45 C3G C4G 117(3) . . ?
C45 C3G C2G 112(3) . . ?
C45 C3G H3G 105.7 . . ?
C06A C102 H10C 106.5 . . ?
C06A C102 H10D 106.5 . . ?
O23 C102 C06A 123.1(18) . . ?
O23 C102 H10C 106.5 . . ?
O23 C102 H10D 106.5 . . ?
H10C C102 H10D 106.5 . . ?
O17 N86 O25 130(3) . . ?
O17 N86 O15 121(2) . . ?
O25 N86 O15 109(2) . . ?
O02U C108 H10E 109.5 . . ?
O02U C108 H10F 109.5 . . ?
O02U C108 H10G 109.5 . . ?
H10E C108 H10F 109.5 . . ?
H10E C108 H10G 109.5 . . ?
H10F C108 H10G 109.5 . . ?
O12 C104 H10H 109.5 . . ?
O12 C104 H10I 109.5 . . ?
O12 C104 H10J 109.5 . . ?
H10H C104 H10I 109.5 . . ?
H10H C104 H10J 109.5 . . ?
H10I C104 H10J 109.5 . . ?
C27 O107 C24 101.2(18) . . ?
O23 C103 H10K 109.5 . . ?
O23 C103 H10L 109.5 . . ?
O23 C103 H10M 109.5 . . ?
H10K C103 H10L 109.5 . . ?
H10K C103 H10M 109.5 . . ?
H10L C103 H10M 109.5 . . ?
H9GA C9G H9GB 109.5 . . ?
H9GA C9G H9GC 109.5 . . ?
H9GB C9G H9GC 109.5 . . ?
C7G C9G H9GA 109.5 . . ?
C7G C9G H9GB 109.5 . . ?
C7G C9G H9GC 109.5 . . ?
C6G C7G H7G 106.0 . . ?
C9G C7G C6G 116.1(19) . . ?
C9G C7G H7G 106.0 . . ?
C9G C7G C8G 109(2) . . ?
C8G C7G C6G 113.3(18) . . ?
C8G C7G H7G 106.0 . . ?
C7G C8G H8GA 109.5 . . ?
C7G C8G H8GB 109.5 . . ?
C7G C8G H8GC 109.5 . . ?
H8GA C8G H8GB 109.5 . . ?
H8GA C8G H8GC 109.5 . . ?
H8GB C8G H8GC 109.5 . . ?
O06K C109 H10N 109.5 . . ?
O06K C109 H10O 109.5 . . ?
O06K C109 H10P 109.5 . . ?
H10N C109 H10O 109.5 . . ?
H10N C109 H10P 109.5 . . ?
H10O C109 H10P 109.5 . . ?
O1H C1H C2H 128(2) . . ?
O1H C1H C6H 121(2) . . ?
C6H C1H C2H 111(2) . . ?
C1H C2H H2HA 109.5 . . ?
C1H C2H H2HB 109.5 . . ?
H2HA C2H H2HB 108.0 . . ?
C3H C2H C1H 111(2) . . ?
C3H C2H H2HA 109.5 . . ?
C3H C2H H2HB 109.5 . . ?
C2H C3H H3H 106.6 . . ?
C2H C3H C4H 114(2) . . ?
C4H C3H H3H 106.6 . . ?
C21 C3H C2H 116(3) . . ?
C21 C3H H3H 106.6 . . ?
C21 C3H C4H 106(3) . . ?
C3H C4H H4HA 110.0 . . ?
C3H C4H H4HB 110.0 . . ?
C3H C4H C5H 108(2) . . ?
H4HA C4H H4HB 108.4 . . ?
C5H C4H H4HA 110.0 . . ?
C5H C4H H4HB 110.0 . . ?
C4H C5H H5HA 109.6 . . ?
C4H C5H H5HB 109.6 . . ?
H5HA C5H H5HB 108.1 . . ?
C6H C5H C4H 110(2) . . ?
C6H C5H H5HA 109.6 . . ?
C6H C5H H5HB 109.6 . . ?
C1H C6H C5H 111(2) . . ?
C1H C6H H6H 105.0 . . ?
C1H C6H C7H 116(2) . . ?
C5H C6H H6H 105.0 . . ?
C5H C6H C7H 113(2) . . ?
C7H C6H H6H 105.0 . . ?
C6H C7H H7H 109.2 . . ?
C8H C7H C6H 107(2) . . ?
C8H C7H H7H 109.2 . . ?
C9H C7H C6H 114(2) . . ?
C9H C7H H7H 109.2 . . ?
C9H C7H C8H 108(3) . . ?
C7H C8H H8HA 109.5 . . ?
C7H C8H H8HB 109.5 . . ?
C7H C8H H8HC 109.5 . . ?
H8HA C8H H8HB 109.5 . . ?
H8HA C8H H8HC 109.5 . . ?
H8HB C8H H8HC 109.5 . . ?
C7H C9H H9HA 109.5 . . ?
C7H C9H H9HB 109.5 . . ?
C7H C9H H9HC 109.5 . . ?
H9HA C9H H9HB 109.5 . . ?
H9HA C9H H9HC 109.5 . . ?
H9HB C9H H9HC 109.5 . . ?
C3H C21 H21A 109.5 . . ?
C3H C21 H21B 109.5 . . ?
C3H C21 H21C 109.5 . . ?
H21A C21 H21B 109.5 . . ?
H21A C21 H21C 109.5 . . ?
H21B C21 H21C 109.5 . . ?
C3G C45 H45A 109.5 . . ?
C3G C45 H45B 109.5 . . ?
C3G C45 H45C 109.5 . . ?
H45A C45 H45B 109.5 . . ?
H45A C45 H45C 109.5 . . ?
H45B C45 H45C 109.5 . . ?
O107 C27 H27A 109.5 . . ?
O107 C27 H27B 109.5 . . ?
O107 C27 H27C 109.5 . . ?
H27A C27 H27B 109.5 . . ?
H27A C27 H27C 109.5 . . ?
H27B C27 H27C 109.5 . . ?

loop_
_geom_bond_atom_site_label_1
_geom_bond_atom_site_label_2
_geom_bond_distance
_geom_bond_site_symmetry_2
_geom_bond_publ_flag
Pt01 N79 2.022(8) . ?
Pt01 N81 2.027(9) . ?
Pt01 N80 2.025(10) . ?
Pt01 N00L 2.033(9) . ?
Pt02 N82 2.012(9) . ?
Pt02 N83 2.038(9) . ?
Pt02 N84 2.033(8) . ?
Pt02 N00Q 2.002(9) . ?
O003 C01X 1.448(11) . ?
O003 C02A 1.378(11) . ?
O004 C101 1.359(12) . ?
O004 C03N 1.410(13) . ?
O005 C02M 1.396(12) . ?
O005 C05V 1.454(15) . ?
N79 C82 1.338(12) . ?
N79 C81 1.333(13) . ?
O007 C03B 1.447(12) . ?
O007 C05I 1.415(14) . ?
O008 C03A 1.370(13) . ?
O008 C061 1.430(14) . ?
O009 C02D 1.380(11) . ?
O009 C03F 1.436(12) . ?
N81 C88 1.350(12) . ?
N81 C049 1.345(12) . ?
N80 C02Q 1.331(13) . ?
N80 C02Z 1.378(13) . ?
N82 C022 1.343(12) . ?
N82 C030 1.385(13) . ?
O00D C01O 1.390(14) . ?
O00D C04Z 1.462(14) . ?
N83 C93 1.343(13) . ?
N83 C042 1.351(14) . ?
N84 C02E 1.334(13) . ?
N84 C03H 1.330(12) . ?
O00G C04K 1.401(15) . ?
O00G C05T 1.473(16) . ?
O00H C03Y 1.374(13) . ?
O00H C066 1.385(17) . ?
O00I C04B 1.369(13) . ?
O00I C062 1.460(17) . ?
O19 C03W 1.397(13) . ?
O19 C06A 1.434(17) . ?
O10 C04P 1.394(13) . ?
O10 C057 1.413(14) . ?
N00L C80 1.374(12) . ?
N00L C058 1.363(13) . ?
O38 C04F 1.380(14) . ?
O38 C105 1.55(2) . ?
C101 C01S 1.424(13) . ?
C101 C02D 1.409(13) . ?
C00O C92 1.424(13) . ?
C00O C84 1.388(14) . ?
C00O C02K 1.421(14) . ?
C00P C98 1.471(12) . ?
C00P C97 1.435(14) . ?
C00P C01B 1.377(13) . ?
N00Q C96 1.393(12) . ?
N00Q C05H 1.334(15) . ?
C92 C00S 1.451(14) . ?
C92 C02C 1.407(14) . ?
C00S C100 1.421(13) . ?
C00S C02A 1.391(13) . ?
C84 C85 1.465(13) . ?
C84 C02V 1.439(14) . ?
C98 C017 1.395(13) . ?
C98 C036 1.430(13) . ?
O13 C06G 1.370(16) . ?
O13 C071 1.41(2) . ?
C83 C82 1.373(13) . ?
C83 C02V 1.520(15) . ?
C83 C03X 1.375(15) . ?
C00X C94 1.435(13) . ?
C00X C95 1.430(13) . ?
C00X C02R 1.370(15) . ?
C99 C017 1.417(13) . ?
C99 C027 1.429(14) . ?
C99 C04A 1.409(15) . ?
C80 H80 0.9500 . ?
C80 C01M 1.396(14) . ?
C97 H97 0.9500 . ?
C97 C024 1.352(14) . ?
C89 C01G 1.497(14) . ?
C89 C01O 1.374(15) . ?
C89 C03R 1.400(15) . ?
C86 H86 0.9500 . ?
C86 C01T 1.394(15) . ?
C86 C03L 1.347(16) . ?
C013 C87 1.392(15) . ?
C013 C02O 1.445(15) . ?
C013 C03V 1.404(16) . ?
C014 C90 1.407(15) . ?
C014 C91 1.443(15) . ?
C014 C01W 1.407(14) . ?
C100 H100 0.9500 . ?
C100 C01S 1.381(14) . ?
C82 H82 0.9500 . ?
C017 C01S 1.497(13) . ?
C018 C01M 1.512(14) . ?
C018 C01Z 1.416(14) . ?
C018 C02X 1.365(14) . ?
O11 C05X 1.403(16) . ?
O11 C06C 1.500(17) . ?
C85 H85 0.9500 . ?
C85 C035 1.353(15) . ?
C01B C01D 1.490(13) . ?
C01B C027 1.414(15) . ?
C81 H81 0.9500 . ?
C81 C05D 1.392(15) . ?
C01D C96 1.372(14) . ?
C01D C05C 1.383(15) . ?
C87 C01R 1.516(15) . ?
C87 C01T 1.388(15) . ?
C90 C02W 1.497(16) . ?
C90 C047 1.395(16) . ?
C01G C01V 1.398(14) . ?
C01G C02B 1.376(14) . ?
C88 H88 0.9500 . ?
C88 C01Q 1.375(14) . ?
C94 C01P 1.453(14) . ?
C94 C02S 1.356(14) . ?
C91 C02P 1.423(14) . ?
C91 C043 1.426(15) . ?
C93 H93 0.9500 . ?
C93 C01U 1.357(15) . ?
C95 H95 0.9500 . ?
C95 C03Z 1.366(14) . ?
C01M C04G 1.374(14) . ?
C96 H96 0.9500 . ?
C01O C04P 1.411(16) . ?
C01P H01P 0.9500 . ?
C01P C038 1.330(14) . ?
C01Q C01Y 1.499(14) . ?
C01Q C03P 1.393(14) . ?
C01R C02E 1.391(14) . ?
C01R C03D 1.401(13) . ?
C01T C02F 1.457(14) . ?
C01U C03K 1.468(16) . ?
C01U C03T 1.381(16) . ?
C01V C01Z 1.417(14) . ?
C01V C04Q 1.455(15) . ?
C01W H01W 0.9500 . ?
C01W C020 1.340(14) . ?
C01X H01A 0.9900 . ?
C01X H01B 0.9900 . ?
C01X C03B 1.510(14) . ?
C01Y C025 1.387(14) . ?
C01Y C028 1.413(15) . ?
C01Z C04S 1.417(15) . ?
C020 H020 0.9500 . ?
C020 C03U 1.416(15) . ?
C021 C02N 1.385(14) . ?
C021 C02Y 1.519(13) . ?
C021 C032 1.387(15) . ?
C022 H022 0.9500 . ?
C022 C04I 1.347(15) . ?
C023 C02H 1.432(14) . ?
C023 C03J 1.429(15) . ?
C023 C03K 1.410(15) . ?
C024 H024 0.9500 . ?
C024 C037 1.433(15) . ?
C025 C032 1.438(14) . ?
C025 C04J 1.414(16) . ?
O14 C05G 1.371(16) . ?
O14 C072 1.50(2) . ?
C027 C053 1.449(15) . ?
C028 C02N 1.461(13) . ?
C028 C046 1.435(14) . ?
C029 H029 0.9500 . ?
C029 C03I 1.314(15) . ?
C029 C03J 1.449(15) . ?
C02A C02D 1.394(14) . ?
C02B C02X 1.458(15) . ?
C02B C03C 1.418(15) . ?
C02C C03O 1.419(15) . ?
C02C C04W 1.431(15) . ?
C02E H02E 0.9500 . ?
C02F C02J 1.387(15) . ?
C02F C039 1.435(15) . ?
C02G C02L 1.500(15) . ?
C02G C03J 1.413(15) . ?
C02G C040 1.409(15) . ?
C02H H02H 0.9500 . ?
C02H C033 1.358(15) . ?
C02I C02J 1.522(15) . ?
C02I C02T 1.397(14) . ?
C02I C03W 1.384(15) . ?
C02J C02O 1.410(16) . ?
C02K H02K 0.9500 . ?
C02K C054 1.330(14) . ?
C02L C03A 1.366(15) . ?
C02L C03R 1.399(14) . ?
C02M C034 1.376(15) . ?
C02M C04F 1.396(16) . ?
C02N C048 1.423(15) . ?
C02O C04D 1.381(16) . ?
C02P H02P 0.9500 . ?
C02P C03U 1.315(15) . ?
C02Q H02Q 0.9500 . ?
C02Q C02W 1.375(15) . ?
C02R C05F 1.488(14) . ?
C02R C05S 1.426(16) . ?
C02S C04I 1.526(14) . ?
C02S C05Q 1.395(17) . ?
C02T H02T 0.9500 . ?
C02T C02Y 1.395(14) . ?
O02U C06V 1.306(18) . ?
O02U C108 1.46(2) . ?
C02V C03O 1.396(14) . ?
C02W C04O 1.397(15) . ?
C02X C031 1.437(15) . ?
C02Y C04B 1.384(14) . ?
C02Z H02Z 0.9500 . ?
C02Z C044 1.333(15) . ?
C030 H030 0.9500 . ?
C030 C04E 1.330(15) . ?
C031 H031 0.9500 . ?
C031 C04T 1.389(16) . ?
C032 C03Q 1.449(15) . ?
C033 H033 0.9500 . ?
C033 C03I 1.389(16) . ?
C034 C043 1.491(16) . ?
C034 C04Y 1.404(14) . ?
C035 H035 0.9500 . ?
C035 C054 1.450(16) . ?
C036 H036 0.9500 . ?
C036 C037 1.331(14) . ?
C037 H037 0.9500 . ?
C038 H038 0.9500 . ?
C038 C03Z 1.415(15) . ?
C039 H039 0.9500 . ?
C039 C04X 1.324(15) . ?
C03A C04P 1.387(16) . ?
C03B H03A 0.9900 . ?
C03B H03B 0.9900 . ?
C03C H03C 0.9500 . ?
C03C C04C 1.362(15) . ?
C03D H03D 0.9500 . ?
C03D C03M 1.374(15) . ?
O26 C06H 1.372(16) . ?
O26 C06T 1.447(18) . ?
C03F H03E 0.9900 . ?
C03F H03F 0.9900 . ?
C03F C05G 1.509(18) . ?
C03G H03G 0.9500 . ?
C03G C03T 1.411(17) . ?
C03G C042 1.356(16) . ?
C03H H03H 0.9500 . ?
C03H C03M 1.374(14) . ?
C03I H03I 0.9500 . ?
C03K C04N 1.411(16) . ?
C03L H03L 0.9500 . ?
C03L C04X 1.438(16) . ?
C03M H03M 0.9500 . ?
C03N H03J 0.9900 . ?
C03N H03K 0.9900 . ?
C03N C051 1.470(17) . ?
C03O C056 1.434(16) . ?
C03P H03P 0.9500 . ?
C03P C05Y 1.381(15) . ?
C03Q H03Q 0.9500 . ?
C03Q C059 1.371(17) . ?
C03R H03R 0.9500 . ?
C03S H03S 0.9500 . ?
C03S C040 1.429(15) . ?
C03S C05U 1.327(16) . ?
C03T H03T 0.9500 . ?
C03U H03U 0.9500 . ?
C03V H03V 0.9500 . ?
C03V C05Z 1.351(17) . ?
C03W C03Y 1.385(16) . ?
C03X H03X 0.9500 . ?
C03X C05D 1.343(15) . ?
C03Y C04B 1.400(15) . ?
C03Z H03Z 0.9500 . ?
C040 C04N 1.444(16) . ?
C041 H041 0.9500 . ?
C041 C047 1.422(16) . ?
C041 C04V 1.364(18) . ?
C042 H042 0.9500 . ?
C043 C050 1.427(15) . ?
C044 H044 0.9500 . ?
C044 C04O 1.378(17) . ?
O18 C06D 1.444(19) . ?
O18 C06I 1.337(18) . ?
C046 H046 0.9500 . ?
C046 C05A 1.367(16) . ?
C047 C050 1.448(17) . ?
C048 H048 0.9500 . ?
C048 C052 1.358(15) . ?
C049 H049 0.9500 . ?
C049 C05Y 1.349(15) . ?
C04A H04A 0.9500 . ?
C04A C05J 1.395(16) . ?
C04C H04C 0.9500 . ?
C04C C04T 1.411(16) . ?
C04D H04D 0.9500 . ?
C04D C05W 1.345(18) . ?
C04E H04E 0.9500 . ?
C04E C04L 1.392(15) . ?
C04F C04K 1.407(16) . ?
C04G H04G 0.9500 . ?
C04G C04H 1.413(15) . ?
C04H H04H 0.9500 . ?
C04H C058 1.351(15) . ?
C04I C04L 1.414(16) . ?
C04J H04J 0.9500 . ?
C04J C04M 1.346(16) . ?
C04K C05F 1.380(16) . ?
C04L H04L 0.9500 . ?
C04M H04M 0.9500 . ?
C04M C059 1.430(17) . ?
C04N C060 1.420(15) . ?
C04O H04O 0.9500 . ?
C04Q H04Q 0.9500 . ?
C04Q C05K 1.356(16) . ?
C04R H04R 0.9500 . ?
C04R C04S 1.378(16) . ?
C04R C05K 1.418(16) . ?
C04S H04S 0.9500 . ?
C04T H04T 0.9500 . ?
C04V H04V 0.9500 . ?
C04V C05E 1.406(19) . ?
C04W H04W 0.9500 . ?
C04W C06P 1.347(17) . ?
C04X H04X 0.9500 . ?
C04Y H04Y 0.9500 . ?
C04Y C05F 1.382(15) . ?
C04Z H04B 0.9900 . ?
C04Z H04F 0.9900 . ?
C04Z C06H 1.480(18) . ?
C050 C055 1.436(17) . ?
C051 H05A 0.9900 . ?
C051 H05B 0.9900 . ?
C051 O37 1.470(18) . ?
C052 H052 0.9500 . ?
C052 C05A 1.395(15) . ?
C053 H053 0.9500 . ?
C053 C05O 1.349(17) . ?
C054 H054 0.9500 . ?
C055 H055 0.9500 . ?
C055 C05E 1.343(17) . ?
C056 H056 0.9500 . ?
C056 C06L 1.372(17) . ?
C057 H05C 0.9900 . ?
C057 H05D 0.9900 . ?
C057 C05X 1.501(19) . ?
C058 H058 0.9500 . ?
C059 H059 0.9500 . ?
C05A H05E 0.9500 . ?
C05C H05F 0.9500 . ?
C05C C06B 1.424(17) . ?
C05D H05G 0.9500 . ?
C05E H05H 0.9500 . ?
C05G H05I 0.9900 . ?
C05G H05J 0.9900 . ?
C05H H05K 0.9500 . ?
C05H C06B 1.356(16) . ?
C05I H05L 0.9800 . ?
C05I H05M 0.9800 . ?
C05I H05N 0.9800 . ?
C05J H05O 0.9500 . ?
C05J C05O 1.384(18) . ?
C05K H05P 0.9500 . ?
O17 N86 1.12(2) . ?
C05O H05Q 0.9500 . ?
O25 N86 1.19(2) . ?
C05Q C05S 1.449(16) . ?
C05Q C06M 1.381(18) . ?
C05S C06O 1.429(18) . ?
C05T H05R 0.9900 . ?
C05T H05S 0.9900 . ?
C05T C079 1.51(2) . ?
C05U H05U 0.9500 . ?
C05U C067 1.446(18) . ?
C05V H05T 0.9900 . ?
C05V H05V 0.9900 . ?
C05V C06G 1.495(17) . ?
C05W H05W 0.9500 . ?
C05W C05Z 1.423(19) . ?
C05X H05X 0.9900 . ?
C05X H05Y 0.9900 . ?
C05Y H05Z 0.9500 . ?
C05Z H05 0.9500 . ?
C060 H060 0.9500 . ?
C060 C067 1.389(17) . ?
C061 H06A 0.9900 . ?
C061 H06B 0.9900 . ?
C061 C06V 1.47(2) . ?
C062 H06C 0.9900 . ?
C062 H06D 0.9900 . ?
C062 C06I 1.49(2) . ?
C066 H06E 0.9900 . ?
C066 H06F 0.9900 . ?
C066 C06E 1.54(2) . ?
C067 H067 0.9500 . ?
O37 C07G 1.26(2) . ?
C06A H06G 0.9900 . ?
C06A H06H 0.9900 . ?
C06A C102 1.55(3) . ?
C06B H06I 0.9500 . ?
C06C H06J 0.9800 . ?
C06C H06K 0.9800 . ?
C06C H06L 0.9800 . ?
C06D H06M 0.9800 . ?
C06D H06N 0.9800 . ?
C06D H06O 0.9800 . ?
C06E H06P 0.9900 . ?
C06E H06Q 0.9900 . ?
C06E O06K 1.37(2) . ?
O15 N86 1.29(2) . ?
C06G H06R 0.9900 . ?
C06G H06S 0.9900 . ?
C06H H06T 0.9900 . ?
C06H H06U 0.9900 . ?
C06I H06V 0.9900 . ?
C06I H06W 0.9900 . ?
O06K C109 1.48(3) . ?
C06L H06X 0.9500 . ?
C06L C06P 1.463(19) . ?
C06M H06Y 0.9500 . ?
C06M C06Y 1.40(2) . ?
C06O H06Z 0.9500 . ?
C06O C06X 1.37(2) . ?
C06P H06 0.9500 . ?
C06T H0AA 0.9800 . ?
C06T H 0.9800 . ?
C06T HA 0.9800 . ?
C06V H1AA 0.9900 . ?
C06V HB 0.9900 . ?
C06X H2AA 0.9500 . ?
C06X C06Y 1.39(2) . ?
C06Y H3AA 0.9500 . ?
O23 C102 1.47(2) . ?
O23 C103 1.59(3) . ?
C071 H07A 0.9800 . ?
C071 H07B 0.9800 . ?
C071 H07C 0.9800 . ?
C072 H07D 0.9800 . ?
C072 H07E 0.9800 . ?
C072 H07F 0.9800 . ?
O12 C079 1.56(2) . ?
O12 C104 1.74(3) . ?
C079 H07G 0.9900 . ?
C079 H07H 0.9900 . ?
C24 H24A 0.9900 . ?
C24 H24B 0.9900 . ?
C24 C105 1.50(3) . ?
C24 O107 1.67(3) . ?
C105 H10A 0.9900 . ?
C105 H10B 0.9900 . ?
C07G H07I 0.9800 . ?
C07G H07J 0.9800 . ?
C07G H07K 0.9800 . ?
O1G C1G 1.14(2) . ?
C5G H5GA 0.9900 . ?
C5G H5GB 0.9900 . ?
C5G C4G 1.495(9) . ?
C5G C6G 1.486(9) . ?
C1G C6G 1.486(9) . ?
C1G C2G 1.4998(11) . ?
C4G H4GA 0.9900 . ?
C4G H4GB 0.9900 . ?
C4G C3G 1.498(9) . ?
C6G H6G 1.0000 . ?
C6G C7G 1.4997(10) . ?
C2G H2GA 0.9900 . ?
C2G H2GB 0.9900 . ?
C2G C3G 1.489(9) . ?
C3G H3G 1.0000 . ?
C3G C45 1.23(4) . ?
C102 H10C 0.9900 . ?
C102 H10D 0.9900 . ?
C108 H10E 0.9800 . ?
C108 H10F 0.9800 . ?
C108 H10G 0.9800 . ?
C104 H10H 0.9800 . ?
C104 H10I 0.9800 . ?
C104 H10J 0.9800 . ?
O107 C27 1.585(18) . ?
C103 H10K 0.9800 . ?
C103 H10L 0.9800 . ?
C103 H10M 0.9800 . ?
C9G H9GA 0.9800 . ?
C9G H9GB 0.9800 . ?
C9G H9GC 0.9800 . ?
C9G C7G 1.491(10) . ?
C7G H7G 1.0000 . ?
C7G C8G 1.492(10) . ?
C8G H8GA 0.9800 . ?
C8G H8GB 0.9800 . ?
C8G H8GC 0.9800 . ?
C109 H10N 0.9800 . ?
C109 H10O 0.9800 . ?
C109 H10P 0.9800 . ?
O1H C1H 1.14(2) . ?
C1H C2H 1.491(17) . ?
C1H C6H 1.480(19) . ?
C2H H2HA 0.9900 . ?
C2H H2HB 0.9900 . ?
C2H C3H 1.464(19) . ?
C3H H3H 1.0000 . ?
C3H C4H 1.51(2) . ?
C3H C21 1.40(4) . ?
C4H H4HA 0.9900 . ?
C4H H4HB 0.9900 . ?
C4H C5H 1.520(19) . ?
C5H H5HA 0.9900 . ?
C5H H5HB 0.9900 . ?
C5H C6H 1.489(19) . ?
C6H H6H 1.0000 . ?
C6H C7H 1.504(18) . ?
C7H H7H 1.0000 . ?
C7H C8H 1.50(2) . ?
C7H C9H 1.49(2) . ?
C8H H8HA 0.9800 . ?
C8H H8HB 0.9800 . ?
C8H H8HC 0.9800 . ?
C9H H9HA 0.9800 . ?
C9H H9HB 0.9800 . ?
C9H H9HC 0.9800 . ?
C21 H21A 0.9800 . ?
C21 H21B 0.9800 . ?
C21 H21C 0.9800 . ?
C45 H45A 0.9800 . ?
C45 H45B 0.9800 . ?
C45 H45C 0.9800 . ?
C27 H27A 0.9800 . ?
C27 H27B 0.9800 . ?
C27 H27C 0.9800 . ?

loop_
_geom_torsion_atom_site_label_1
_geom_torsion_atom_site_label_2
_geom_torsion_atom_site_label_3
_geom_torsion_atom_site_label_4
_geom_torsion
_geom_torsion_site_symmetry_1
_geom_torsion_site_symmetry_2
_geom_torsion_site_symmetry_3
_geom_torsion_site_symmetry_4
_geom_torsion_publ_flag
Pt01 N79 C82 C83 -179.1(7) . . . . ?
Pt01 N79 C81 C05D 179.1(8) . . . . ?
Pt01 N81 C88 C01Q -177.4(8) . . . . ?
Pt01 N81 C049 C05Y 175.1(9) . . . . ?
Pt01 N80 C02Q C02W -178.2(8) . . . . ?
Pt01 N80 C02Z C044 179.2(9) . . . . ?
Pt01 N00L C80 C01M 176.5(7) . . . . ?
Pt01 N00L C058 C04H -177.7(8) . . . . ?
Pt02 N82 C022 C04I -176.2(8) . . . . ?
Pt02 N82 C030 C04E 177.2(9) . . . . ?
Pt02 N83 C93 C01U 175.9(8) . . . . ?
Pt02 N83 C042 C03G -177.2(9) . . . . ?
Pt02 N84 C02E C01R 175.6(8) . . . . ?
Pt02 N84 C03H C03M -177.4(8) . . . . ?
Pt02 N00Q C96 C01D -177.6(8) . . . . ?
Pt02 N00Q C05H C06B 173.7(11) . . . . ?
O003 C01X C03B O007 80.3(11) . . . . ?
O003 C02A C02D O009 1.8(14) . . . . ?
O003 C02A C02D C101 179.5(9) . . . . ?
O004 C101 C01S C100 178.4(9) . . . . ?
O004 C101 C01S C017 3.0(16) . . . . ?
O004 C101 C02D O009 3.4(13) . . . . ?
O004 C101 C02D C02A -174.3(9) . . . . ?
O004 C03N C051 O37 -83.1(13) . . . . ?
O005 C02M C034 C043 3.7(18) . . . . ?
O005 C02M C034 C04Y -177.1(10) . . . . ?
O005 C02M C04F O38 -1.5(17) . . . . ?
O005 C02M C04F C04K 179.8(10) . . . . ?
O005 C05V C06G O13 -73.9(16) . . . . ?
N79 C81 C05D C03X -1.1(17) . . . . ?
O008 C03A C04P O10 -4.1(17) . . . . ?
O008 C03A C04P C01O -179.8(10) . . . . ?
O008 C061 C06V O02U 66.4(19) . . . . ?
O009 C03F C05G O14 62.9(14) . . . . ?
N81 C88 C01Q C01Y -179.2(10) . . . . ?
N81 C88 C01Q C03P 1.4(17) . . . . ?
N81 C049 C05Y C03P 3(2) . . . . ?
N80 C02Q C02W C90 -179.0(10) . . . . ?
N80 C02Q C02W C04O -1.3(16) . . . . ?
N80 C02Z C044 C04O -0.7(19) . . . . ?
N82 C022 C04I C02S 179.2(10) . . . . ?
N82 C022 C04I C04L 0.5(17) . . . . ?
N82 C030 C04E C04L -2.8(18) . . . . ?
O00D C01O C04P O10 3.3(17) . . . . ?
O00D C01O C04P C03A 179.0(11) . . . . ?
O00D C04Z C06H O26 -62.7(15) . . . . ?
N83 C93 C01U C03K -177.0(9) . . . . ?
N83 C93 C01U C03T 1.3(16) . . . . ?
N84 C03H C03M C03D 3.1(17) . . . . ?
O00G C04K C05F C02R 5.6(17) . . . . ?
O00G C04K C05F C04Y -178.2(10) . . . . ?
O00G C05T C079 O12 -72.9(19) . . . . ?
O00H C03Y C04B O00I -4.5(19) . . . . ?
O00H C03Y C04B C02Y 179.6(11) . . . . ?
O00H C066 C06E O06K -78.2(18) . . . . ?
O00I C062 C06I O18 71.3(18) . . . . ?
O19 C03W C03Y O00H 4.2(19) . . . . ?
O19 C03W C03Y C04B 178.1(12) . . . . ?
O19 C06A C102 O23 80(2) . . . . ?
O10 C057 C05X O11 -78.9(14) . . . . ?
N00L C80 C01M C018 -179.5(9) . . . . ?
N00L C80 C01M C04G -0.3(15) . . . . ?
O38 C04F C04K O00G 0.8(18) . . . . ?
O38 C04F C04K C05F 179.2(11) . . . . ?
C101 O004 C03N C051 156.2(10) . . . . ?
C00O C92 C00S C100 -104.5(11) . . . . ?
C00O C92 C00S C02A 76.4(13) . . . . ?
C00O C92 C02C C03O -0.6(16) . . . . ?
C00O C92 C02C C04W 175.7(10) . . . . ?
C00O C84 C85 C035 0.2(15) . . . . ?
C00O C84 C02V C83 175.8(9) . . . . ?
C00O C84 C02V C03O -4.0(15) . . . . ?
C00O C02K C054 C035 -2.8(17) . . . . ?
C00P C98 C017 C99 3.8(14) . . . . ?
C00P C98 C017 C01S -170.1(8) . . . . ?
C00P C98 C036 C037 1.5(15) . . . . ?
C00P C97 C024 C037 1.3(17) . . . . ?
C00P C01B C01D C96 -111.5(12) . . . . ?
C00P C01B C01D C05C 65.9(16) . . . . ?
C00P C01B C027 C99 5.4(16) . . . . ?
C00P C01B C027 C053 -175.4(10) . . . . ?
N00Q C05H C06B C05C 5(2) . . . . ?
C92 C00O C84 C85 -179.5(9) . . . . ?
C92 C00O C84 C02V 1.2(14) . . . . ?
C92 C00O C02K C054 -179.1(10) . . . . ?
C92 C00S C100 C01S -179.0(9) . . . . ?
C92 C00S C02A O003 -1.5(14) . . . . ?
C92 C00S C02A C02D -176.4(9) . . . . ?
C92 C02C C03O C02V -2.3(17) . . . . ?
C92 C02C C03O C056 179.3(11) . . . . ?
C92 C02C C04W C06P -176.7(13) . . . . ?
C00S C92 C02C C03O -179.8(10) . . . . ?
C00S C92 C02C C04W -3.5(16) . . . . ?
C00S C100 C01S C101 -3.3(15) . . . . ?
C00S C100 C01S C017 172.5(9) . . . . ?
C00S C02A C02D O009 176.4(9) . . . . ?
C00S C02A C02D C101 -6.0(15) . . . . ?
C84 C00O C92 C00S -179.7(9) . . . . ?
C84 C00O C92 C02C 1.1(14) . . . . ?
C84 C00O C02K C054 3.2(15) . . . . ?
C84 C85 C035 C054 0.3(16) . . . . ?
C84 C02V C03O C02C 4.5(16) . . . . ?
C84 C02V C03O C056 -177.0(11) . . . . ?
C98 C00P C97 C024 3.8(15) . . . . ?
C98 C00P C01B C01D 175.3(9) . . . . ?
C98 C00P C01B C027 -2.4(15) . . . . ?
C98 C017 C01S C101 -111.5(11) . . . . ?
C98 C017 C01S C100 72.9(12) . . . . ?
C98 C036 C037 C024 3.8(17) . . . . ?
C83 C02V C03O C02C -175.2(10) . . . . ?
C83 C02V C03O C056 3.2(17) . . . . ?
C83 C03X C05D C81 0.8(17) . . . . ?
C00X C94 C01P C038 2.6(15) . . . . ?
C00X C94 C02S C04I -177.1(10) . . . . ?
C00X C94 C02S C05Q 0.7(18) . . . . ?
C00X C95 C03Z C038 1.5(16) . . . . ?
C00X C02R C05F C04K 73.9(15) . . . . ?
C00X C02R C05F C04Y -102.1(14) . . . . ?
C00X C02R C05S C05Q -0.2(19) . . . . ?
C00X C02R C05S C06O 179.9(14) . . . . ?
C99 C017 C01S C101 74.5(13) . . . . ?
C99 C017 C01S C100 -101.1(11) . . . . ?
C99 C027 C053 C05O 2.9(17) . . . . ?
C99 C04A C05J C05O -0.8(19) . . . . ?
C80 N00L C058 C04H -1.2(16) . . . . ?
C80 C01M C04G C04H 1.7(16) . . . . ?
C97 C00P C98 C017 173.7(9) . . . . ?
C97 C00P C98 C036 -5.1(13) . . . . ?
C97 C00P C01B C01D -0.2(16) . . . . ?
C97 C00P C01B C027 -177.9(10) . . . . ?
C97 C024 C037 C036 -5.3(17) . . . . ?
C89 C01G C01V C01Z -177.3(10) . . . . ?
C89 C01G C01V C04Q 5.2(16) . . . . ?
C89 C01G C02B C02X 176.7(10) . . . . ?
C89 C01G C02B C03C -4.1(17) . . . . ?
C89 C01O C04P O10 -177.4(11) . . . . ?
C89 C01O C04P C03A -1.6(18) . . . . ?
C86 C01T C02F C02J 176.3(9) . . . . ?
C86 C01T C02F C039 -5.2(13) . . . . ?
C86 C03L C04X C039 -4.2(16) . . . . ?
C013 C87 C01R C02E 79.1(13) . . . . ?
C013 C87 C01R C03D -98.6(12) . . . . ?
C013 C87 C01T C86 -177.2(9) . . . . ?
C013 C87 C01T C02F 1.0(14) . . . . ?
C013 C02O C04D C05W -1.0(17) . . . . ?
C013 C03V C05Z C05W -0.3(19) . . . . ?
C014 C90 C02W C02Q 75.0(13) . . . . ?
C014 C90 C02W C04O -102.5(13) . . . . ?
C014 C90 C047 C041 -180.0(10) . . . . ?
C014 C90 C047 C050 0.9(15) . . . . ?
C014 C91 C02P C03U 2.7(14) . . . . ?
C014 C91 C043 C034 170.7(9) . . . . ?
C014 C91 C043 C050 -3.4(14) . . . . ?
C014 C01W C020 C03U -2.2(15) . . . . ?
C100 C00S C02A O003 179.4(8) . . . . ?
C100 C00S C02A C02D 4.5(14) . . . . ?
C82 N79 C81 C05D 1.2(14) . . . . ?
C82 C83 C02V C84 77.7(12) . . . . ?
C82 C83 C02V C03O -102.6(12) . . . . ?
C82 C83 C03X C05D -0.8(16) . . . . ?
C017 C98 C036 C037 -177.3(10) . . . . ?
C017 C99 C027 C01B -3.7(15) . . . . ?
C017 C99 C027 C053 177.0(10) . . . . ?
C017 C99 C04A C05J -177.9(11) . . . . ?
C018 C01M C04G C04H -179.1(10) . . . . ?
C018 C01Z C04S C04R -179.7(12) . . . . ?
C018 C02X C031 C04T -179.6(11) . . . . ?
C85 C84 C02V C83 -3.5(14) . . . . ?
C85 C84 C02V C03O 176.7(10) . . . . ?
C85 C035 C054 C02K 1.0(17) . . . . ?
C01B C00P C98 C017 -2.1(14) . . . . ?
C01B C00P C98 C036 179.1(9) . . . . ?
C01B C00P C97 C024 179.4(10) . . . . ?
C01B C01D C96 N00Q 179.8(10) . . . . ?
C01B C01D C05C C06B -176.0(12) . . . . ?
C01B C027 C053 C05O -176.4(11) . . . . ?
C81 N79 C82 C83 -1.2(14) . . . . ?
C01D C01B C027 C99 -172.4(10) . . . . ?
C01D C01B C027 C053 6.9(16) . . . . ?
C01D C05C C06B C05H -5(2) . . . . ?
C87 C013 C02O C02J -0.8(14) . . . . ?
C87 C013 C02O C04D 178.7(10) . . . . ?
C87 C013 C03V C05Z -178.1(10) . . . . ?
C87 C01R C02E N84 -177.0(10) . . . . ?
C87 C01R C03D C03M 177.4(11) . . . . ?
C87 C01T C02F C02J -2.1(13) . . . . ?
C87 C01T C02F C039 176.4(8) . . . . ?
C90 C014 C91 C02P 176.7(9) . . . . ?
C90 C014 C91 C043 -0.4(14) . . . . ?
C90 C014 C01W C020 -176.9(9) . . . . ?
C90 C02W C04O C044 179.9(11) . . . . ?
C90 C047 C050 C043 -4.7(15) . . . . ?
C90 C047 C050 C055 176.2(10) . . . . ?
C01G C89 C01O O00D -0.8(17) . . . . ?
C01G C89 C01O C04P 179.9(11) . . . . ?
C01G C89 C03R C02L -177.6(10) . . . . ?
C01G C01V C01Z C018 2.4(16) . . . . ?
C01G C01V C01Z C04S 178.4(11) . . . . ?
C01G C01V C04Q C05K 178.7(11) . . . . ?
C01G C02B C02X C018 -1.3(16) . . . . ?
C01G C02B C02X C031 177.4(10) . . . . ?
C01G C02B C03C C04C -177.8(12) . . . . ?
C88 N81 C049 C05Y -2.9(17) . . . . ?
C88 C01Q C01Y C025 58.0(14) . . . . ?
C88 C01Q C01Y C028 -118.0(11) . . . . ?
C88 C01Q C03P C05Y -1.1(17) . . . . ?
C94 C00X C95 C03Z -1.2(15) . . . . ?
C94 C00X C02R C05F -179.1(10) . . . . ?
C94 C00X C02R C05S 2.7(17) . . . . ?
C94 C01P C038 C03Z -2.3(16) . . . . ?
C94 C02S C04I C022 73.7(15) . . . . ?
C94 C02S C04I C04L -107.5(14) . . . . ?
C94 C02S C05Q C05S 2(2) . . . . ?
C94 C02S C05Q C06M -173.8(14) . . . . ?
C91 C014 C90 C02W -176.0(9) . . . . ?
C91 C014 C90 C047 1.6(15) . . . . ?
C91 C014 C01W C020 3.6(14) . . . . ?
C91 C02P C03U C020 -1.4(16) . . . . ?
C91 C043 C050 C047 5.9(15) . . . . ?
C91 C043 C050 C055 -175.0(10) . . . . ?
C93 N83 C042 C03G 0.2(16) . . . . ?
C93 C01U C03K C023 60.6(15) . . . . ?
C93 C01U C03K C04N -120.2(12) . . . . ?
C93 C01U C03T C03G 0.1(17) . . . . ?
C95 C00X C94 C01P -0.8(14) . . . . ?
C95 C00X C94 C02S 176.9(10) . . . . ?
C95 C00X C02R C05F 1.0(17) . . . . ?
C95 C00X C02R C05S -177.3(11) . . . . ?
C01M C018 C01Z C01V 173.9(9) . . . . ?
C01M C018 C01Z C04S -2.0(17) . . . . ?
C01M C018 C02X C02B -174.4(10) . . . . ?
C01M C018 C02X C031 7.0(17) . . . . ?
C01M C04G C04H C058 -3.0(17) . . . . ?
C96 N00Q C05H C06B -1(2) . . . . ?
C96 C01D C05C C06B 1.4(19) . . . . ?
C01O O00D C04Z C06H -93.1(13) . . . . ?
C01O C89 C01G C01V -95.0(14) . . . . ?
C01O C89 C01G C02B 86.0(14) . . . . ?
C01O C89 C03R C02L 3.4(16) . . . . ?
C01P C94 C02S C04I 0.5(17) . . . . ?
C01P C94 C02S C05Q 178.3(12) . . . . ?
C01P C038 C03Z C95 0.2(16) . . . . ?
C01Q C01Y C025 C032 -171.6(9) . . . . ?
C01Q C01Y C025 C04J 7.5(15) . . . . ?
C01Q C01Y C028 C02N 175.5(9) . . . . ?
C01Q C01Y C028 C046 -4.4(15) . . . . ?
C01Q C03P C05Y C049 -1(2) . . . . ?
C01R C87 C01T C86 2.8(14) . . . . ?
C01R C87 C01T C02F -178.9(8) . . . . ?
C01R C03D C03M C03H -1.4(17) . . . . ?
C01S C101 C02D O009 -179.8(9) . . . . ?
C01S C101 C02D C02A 2.6(15) . . . . ?
C01T C86 C03L C04X 2.7(16) . . . . ?
C01T C87 C01R C02E -100.9(12) . . . . ?
C01T C87 C01R C03D 81.3(13) . . . . ?
C01T C02F C02J C02I -173.3(8) . . . . ?
C01T C02F C02J C02O 1.7(14) . . . . ?
C01T C02F C039 C04X 3.9(15) . . . . ?
C01U C03K C04N C040 178.2(10) . . . . ?
C01U C03K C04N C060 -1.7(18) . . . . ?
C01V C01G C02B C02X -2.3(16) . . . . ?
C01V C01G C02B C03C 176.9(10) . . . . ?
C01V C01Z C04S C04R 4.5(18) . . . . ?
C01V C04Q C05K C04R 1.6(19) . . . . ?
C01W C014 C90 C02W 4.4(14) . . . . ?
C01W C014 C90 C047 -177.9(9) . . . . ?
C01W C014 C91 C02P -3.7(13) . . . . ?
C01W C014 C91 C043 179.2(9) . . . . ?
C01W C020 C03U C02P 1.1(16) . . . . ?
C01X O003 C02A C00S 126.7(9) . . . . ?
C01X O003 C02A C02D -58.4(12) . . . . ?
C01Y C01Q C03P C05Y 179.5(11) . . . . ?
C01Y C025 C032 C021 -5.2(15) . . . . ?
C01Y C025 C032 C03Q 176.9(9) . . . . ?
C01Y C025 C04J C04M -178.8(11) . . . . ?
C01Y C028 C02N C021 -2.5(15) . . . . ?
C01Y C028 C02N C048 175.2(9) . . . . ?
C01Y C028 C046 C05A -175.4(11) . . . . ?
C01Z C018 C01M C80 -111.7(12) . . . . ?
C01Z C018 C01M C04G 69.1(14) . . . . ?
C01Z C018 C02X C02B 5.5(16) . . . . ?
C01Z C018 C02X C031 -173.1(11) . . . . ?
C01Z C01V C04Q C05K 1.1(18) . . . . ?
C021 C02N C048 C052 179.4(11) . . . . ?
C021 C02Y C04B O00I 5.1(18) . . . . ?
C021 C02Y C04B C03Y -178.9(11) . . . . ?
C021 C032 C03Q C059 -177.4(11) . . . . ?
C022 N82 C030 C04E 1.6(17) . . . . ?
C022 C04I C04L C04E -1.7(18) . . . . ?
C023 C02H C033 C03I 2.7(16) . . . . ?
C023 C03K C04N C040 -2.5(17) . . . . ?
C023 C03K C04N C060 177.6(11) . . . . ?
C025 C01Y C028 C02N -0.6(15) . . . . ?
C025 C01Y C028 C046 179.5(10) . . . . ?
C025 C032 C03Q C059 0.3(16) . . . . ?
C025 C04J C04M C059 3.3(18) . . . . ?
C027 C99 C017 C98 -0.9(15) . . . . ?
C027 C99 C017 C01S 172.9(9) . . . . ?
C027 C99 C04A C05J 3.1(17) . . . . ?
C027 C01B C01D C96 66.2(14) . . . . ?
C027 C01B C01D C05C -116.4(13) . . . . ?
C027 C053 C05O C05J -1(2) . . . . ?
C028 C01Y C025 C032 4.4(15) . . . . ?
C028 C01Y C025 C04J -176.5(10) . . . . ?
C028 C02N C048 C052 1.8(16) . . . . ?
C028 C046 C05A C052 -1.1(18) . . . . ?
C02A O003 C01X C03B -70.1(11) . . . . ?
C02A C00S C100 C01S 0.1(14) . . . . ?
C02B C01G C01V C01Z 1.7(16) . . . . ?
C02B C01G C01V C04Q -175.9(11) . . . . ?
C02B C02X C031 C04T 1.8(17) . . . . ?
C02B C03C C04C C04T -1(2) . . . . ?
C02C C92 C00S C100 74.7(13) . . . . ?
C02C C92 C00S C02A -104.4(12) . . . . ?
C02C C03O C056 C06L -3(2) . . . . ?
C02C C04W C06P C06L -2(2) . . . . ?
C02D O009 C03F C05G 72.3(12) . . . . ?
C02D C101 C01S C100 1.9(15) . . . . ?
C02D C101 C01S C017 -173.6(9) . . . . ?
C02E N84 C03H C03M -2.7(15) . . . . ?
C02E C01R C03D C03M -0.4(16) . . . . ?
C02F C02J C02O C013 -0.3(14) . . . . ?
C02F C02J C02O C04D -179.7(10) . . . . ?
C02F C039 C04X C03L 0.7(16) . . . . ?
C02G C02L C03A O008 9.4(16) . . . . ?
C02G C02L C03A C04P -172.7(10) . . . . ?
C02G C02L C03R C89 169.9(10) . . . . ?
C02G C040 C04N C03K -2.6(17) . . . . ?
C02G C040 C04N C060 177.3(11) . . . . ?
C02H C023 C03J C029 -3.0(14) . . . . ?
C02H C023 C03J C02G 175.9(9) . . . . ?
C02H C023 C03K C01U 5.4(16) . . . . ?
C02H C023 C03K C04N -173.8(10) . . . . ?
C02H C033 C03I C029 -0.9(17) . . . . ?
C02I C02J C02O C013 174.6(9) . . . . ?
C02I C02J C02O C04D -4.9(15) . . . . ?
C02I C02T C02Y C021 174.6(11) . . . . ?
C02I C02T C02Y C04B -1.9(17) . . . . ?
C02I C03W C03Y O00H -178.6(11) . . . . ?
C02I C03W C03Y C04B -5(2) . . . . ?
C02J C02F C039 C04X -177.7(10) . . . . ?
C02J C02I C02T C02Y -170.4(10) . . . . ?
C02J C02I C03W O19 -9.2(18) . . . . ?
C02J C02I C03W C03Y 173.5(12) . . . . ?
C02J C02O C04D C05W 178.4(11) . . . . ?
C02K C00O C92 C00S 2.7(14) . . . . ?
C02K C00O C92 C02C -176.5(9) . . . . ?
C02K C00O C84 C85 -1.8(13) . . . . ?
C02K C00O C84 C02V 178.9(9) . . . . ?
C02L C02G C03J C023 177.8(9) . . . . ?
C02L C02G C03J C029 -3.4(15) . . . . ?
C02L C02G C040 C03S 6.9(16) . . . . ?
C02L C02G C040 C04N -174.7(10) . . . . ?
C02L C03A C04P O10 177.9(11) . . . . ?
C02L C03A C04P C01O 2.2(18) . . . . ?
C02M O005 C05V C06G 153.0(11) . . . . ?
C02M C034 C043 C91 70.4(15) . . . . ?
C02M C034 C043 C050 -115.5(13) . . . . ?
C02M C034 C04Y C05F -3.7(17) . . . . ?
C02M C04F C04K O00G 179.5(10) . . . . ?
C02M C04F C04K C05F -2.2(18) . . . . ?
C02N C021 C02Y C02T 80.7(13) . . . . ?
C02N C021 C02Y C04B -102.9(13) . . . . ?
C02N C021 C032 C025 2.2(16) . . . . ?
C02N C021 C032 C03Q 179.9(10) . . . . ?
C02N C028 C046 C05A 4.6(16) . . . . ?
C02N C048 C052 C05A 1.9(18) . . . . ?
C02O C013 C87 C01R -179.7(9) . . . . ?
C02O C013 C87 C01T 0.4(14) . . . . ?
C02O C013 C03V C05Z 2.0(16) . . . . ?
C02O C04D C05W C05Z 3(2) . . . . ?
C02P C91 C043 C034 -6.2(14) . . . . ?
C02P C91 C043 C050 179.6(9) . . . . ?
C02Q N80 C02Z C044 1.6(16) . . . . ?
C02Q C02W C04O C044 2.2(17) . . . . ?
C02R C00X C94 C01P 179.3(10) . . . . ?
C02R C00X C94 C02S -3.0(16) . . . . ?
C02R C00X C95 C03Z 178.8(11) . . . . ?
C02R C05S C06O C06X -174.6(16) . . . . ?
C02S C94 C01P C038 -175.1(11) . . . . ?
C02S C04I C04L C04E 179.6(10) . . . . ?
C02S C05Q C05S C02R -2(2) . . . . ?
C02S C05Q C05S C06O 177.9(14) . . . . ?
C02S C05Q C06M C06Y 176.8(16) . . . . ?
C02T C02I C02J C02F 62.2(14) . . . . ?
C02T C02I C02J C02O -112.9(12) . . . . ?
C02T C02I C03W O19 177.7(11) . . . . ?
C02T C02I C03W C03Y 0.4(18) . . . . ?
C02T C02Y C04B O00I -178.5(11) . . . . ?
C02T C02Y C04B C03Y -2.5(18) . . . . ?
C02V C84 C85 C035 179.5(10) . . . . ?
C02V C83 C82 N79 179.5(8) . . . . ?
C02V C83 C03X C05D -179.3(10) . . . . ?
C02V C03O C056 C06L 178.5(13) . . . . ?
C02W C90 C047 C041 -2.3(16) . . . . ?
C02W C90 C047 C050 178.6(9) . . . . ?
C02X C018 C01M C80 68.2(14) . . . . ?
C02X C018 C01M C04G -111.0(12) . . . . ?
C02X C018 C01Z C01V -6.0(16) . . . . ?
C02X C018 C01Z C04S 178.2(11) . . . . ?
C02X C02B C03C C04C 1.4(18) . . . . ?
C02X C031 C04T C04C -1.2(19) . . . . ?
C02Y C021 C02N C028 -174.0(9) . . . . ?
C02Y C021 C02N C048 8.4(15) . . . . ?
C02Y C021 C032 C025 177.8(9) . . . . ?
C02Y C021 C032 C03Q -4.4(15) . . . . ?
C02Z N80 C02Q C02W -0.6(15) . . . . ?
C02Z C044 C04O C02W -1.3(19) . . . . ?
C030 N82 C022 C04I -0.4(16) . . . . ?
C030 C04E C04L C04I 2.7(18) . . . . ?
C032 C021 C02N C028 1.7(15) . . . . ?
C032 C021 C02N C048 -175.9(10) . . . . ?
C032 C021 C02Y C02T -95.0(13) . . . . ?
C032 C021 C02Y C04B 81.4(14) . . . . ?
C032 C025 C04J C04M 0.4(16) . . . . ?
C032 C03Q C059 C04M 3.5(18) . . . . ?
C034 C02M C04F O38 176.5(11) . . . . ?
C034 C02M C04F C04K -2.2(18) . . . . ?
C034 C043 C050 C047 -168.2(9) . . . . ?
C034 C043 C050 C055 10.8(15) . . . . ?
C034 C04Y C05F C02R 175.6(10) . . . . ?
C034 C04Y C05F C04K -0.4(17) . . . . ?
C036 C98 C017 C99 -177.5(9) . . . . ?
C036 C98 C017 C01S 8.7(14) . . . . ?
C039 C02F C02J C02I 8.3(14) . . . . ?
C039 C02F C02J C02O -176.7(9) . . . . ?
C03A O008 C061 C06V 144.6(12) . . . . ?
C03A C02L C03R C89 -2.9(17) . . . . ?
C03C C02B C02X C018 179.5(10) . . . . ?
C03C C02B C02X C031 -1.8(15) . . . . ?
C03C C04C C04T C031 1(2) . . . . ?
C03D C01R C02E N84 0.9(16) . . . . ?
C03F O009 C02D C101 76.1(12) . . . . ?
C03F O009 C02D C02A -106.2(11) . . . . ?
C03H N84 C02E C01R 0.7(15) . . . . ?
C03I C029 C03J C023 4.9(16) . . . . ?
C03I C029 C03J C02G -174.0(10) . . . . ?
C03J C023 C02H C033 -0.7(15) . . . . ?
C03J C023 C03K C01U -175.1(10) . . . . ?
C03J C023 C03K C04N 5.7(16) . . . . ?
C03J C029 C03I C033 -2.9(17) . . . . ?
C03J C02G C02L C03A 84.1(13) . . . . ?
C03J C02G C02L C03R -88.6(12) . . . . ?
C03J C02G C040 C03S -173.8(10) . . . . ?
C03J C02G C040 C04N 4.6(16) . . . . ?
C03K C01U C03T C03G 178.3(11) . . . . ?
C03K C023 C02H C033 178.8(10) . . . . ?
C03K C023 C03J C029 177.5(10) . . . . ?
C03K C023 C03J C02G -3.7(15) . . . . ?
C03K C04N C060 C067 -178.0(13) . . . . ?
C03L C86 C01T C87 -179.7(10) . . . . ?
C03L C86 C01T C02F 2.1(15) . . . . ?
C03N O004 C101 C01S 44.9(14) . . . . ?
C03N O004 C101 C02D -138.4(10) . . . . ?
C03N C051 O37 C07G -175.9(17) . . . . ?
C03O C02C C04W C06P -0.4(19) . . . . ?
C03O C056 C06L C06P 1(2) . . . . ?
C03P C01Q C01Y C025 -122.6(12) . . . . ?
C03P C01Q C01Y C028 61.4(15) . . . . ?
C03R C89 C01G C01V 86.0(13) . . . . ?
C03R C89 C01G C02B -92.9(13) . . . . ?
C03R C89 C01O O00D 178.2(10) . . . . ?
C03R C89 C01O C04P -1.1(17) . . . . ?
C03R C02L C03A O008 -178.0(10) . . . . ?
C03R C02L C03A C04P 0.0(17) . . . . ?
C03S C040 C04N C03K 175.8(11) . . . . ?
C03S C040 C04N C060 -4.3(16) . . . . ?
C03S C05U C067 C060 -3(2) . . . . ?
C03T C01U C03K C023 -117.5(13) . . . . ?
C03T C01U C03K C04N 61.7(16) . . . . ?
C03T C03G C042 N83 1.2(18) . . . . ?
C03V C013 C87 C01R 0.4(14) . . . . ?
C03V C013 C87 C01T -179.5(9) . . . . ?
C03V C013 C02O C02J 179.1(9) . . . . ?
C03V C013 C02O C04D -1.4(14) . . . . ?
C03W O19 C06A C102 -56.0(17) . . . . ?
C03W C02I C02J C02F -110.8(13) . . . . ?
C03W C02I C02J C02O 74.1(15) . . . . ?
C03W C02I C02T C02Y 2.9(17) . . . . ?
C03W C03Y C04B O00I -178.4(11) . . . . ?
C03W C03Y C04B C02Y 5.7(19) . . . . ?
C03X C83 C82 N79 0.9(14) . . . . ?
C03X C83 C02V C84 -103.8(12) . . . . ?
C03X C83 C02V C03O 76.0(14) . . . . ?
C03Y O00H C066 C06E 179.6(12) . . . . ?
C040 C02G C02L C03A -96.6(13) . . . . ?
C040 C02G C02L C03R 90.7(13) . . . . ?
C040 C02G C03J C023 -1.5(15) . . . . ?
C040 C02G C03J C029 177.2(10) . . . . ?
C040 C03S C05U C067 1(2) . . . . ?
C040 C04N C060 C067 2.1(19) . . . . ?
C041 C047 C050 C043 176.1(10) . . . . ?
C041 C047 C050 C055 -2.9(16) . . . . ?
C041 C04V C05E C055 -7(2) . . . . ?
C042 N83 C93 C01U -1.4(15) . . . . ?
C042 C03G C03T C01U -1.3(19) . . . . ?
C043 C91 C02P C03U 179.8(10) . . . . ?
C043 C034 C04Y C05F 175.5(10) . . . . ?
C043 C050 C055 C05E -179.5(11) . . . . ?
C046 C028 C02N C021 177.4(9) . . . . ?
C046 C028 C02N C048 -4.9(14) . . . . ?
C047 C90 C02W C02Q -102.7(12) . . . . ?
C047 C90 C02W C04O 79.8(14) . . . . ?
C047 C041 C04V C05E 3(2) . . . . ?
C047 C050 C055 C05E -0.4(17) . . . . ?
C048 C052 C05A C046 -2.3(18) . . . . ?
C049 N81 C88 C01Q 0.6(16) . . . . ?
C04A C99 C017 C98 -180.0(10) . . . . ?
C04A C99 C017 C01S -6.1(15) . . . . ?
C04A C99 C027 C01B 175.4(10) . . . . ?
C04A C99 C027 C053 -3.9(15) . . . . ?
C04A C05J C05O C053 0(2) . . . . ?
C04B O00I C062 C06I 168.4(12) . . . . ?
C04D C05W C05Z C03V -2(2) . . . . ?
C04F O38 C105 C24 1(3) . . . . ?
C04F C02M C034 C043 -174.2(11) . . . . ?
C04F C02M C034 C04Y 5.0(17) . . . . ?
C04F C04K C05F C02R -172.7(11) . . . . ?
C04F C04K C05F C04Y 3.4(17) . . . . ?
C04G C04H C058 N00L 2.7(17) . . . . ?
C04I C02S C05Q C05S 179.6(12) . . . . ?
C04I C02S C05Q C06M 4(2) . . . . ?
C04J C025 C032 C021 175.6(10) . . . . ?
C04J C025 C032 C03Q -2.3(15) . . . . ?
C04J C04M C059 C03Q -5.3(18) . . . . ?
C04K O00G C05T C079 -179.5(13) . . . . ?
C04N C060 C067 C05U 2(2) . . . . ?
C04P O10 C057 C05X 89.6(13) . . . . ?
C04Q C01V C01Z C018 179.9(10) . . . . ?
C04Q C01V C01Z C04S -4.1(16) . . . . ?
C04S C04R C05K C04Q -1(2) . . . . ?
C04V C041 C047 C90 -177.7(11) . . . . ?
C04V C041 C047 C050 1.5(17) . . . . ?
C04W C02C C03O C02V -178.6(11) . . . . ?
C04W C02C C03O C056 2.9(17) . . . . ?
C04Y C034 C043 C91 -108.8(11) . . . . ?
C04Y C034 C043 C050 65.3(14) . . . . ?
C04Z O00D C01O C89 123.6(11) . . . . ?
C04Z O00D C01O C04P -57.1(15) . . . . ?
C050 C055 C05E C04V 5.5(19) . . . . ?
C056 C06L C06P C04W 2(2) . . . . ?
C057 O10 C04P C01O -111.8(13) . . . . ?
C057 O10 C04P C03A 72.5(15) . . . . ?
C058 N00L C80 C01M 0.0(14) . . . . ?
C05C C01D C96 N00Q 2.2(17) . . . . ?
C05F C02R C05S C05Q -178.5(12) . . . . ?
C05F C02R C05S C06O 2(2) . . . . ?
C05H N00Q C96 C01D -2.3(17) . . . . ?
C05I O007 C03B C01X 170.7(9) . . . . ?
C05K C04R C04S C01Z -1.9(19) . . . . ?
C05Q C02S C04I C022 -104.2(14) . . . . ?
C05Q C02S C04I C04L 74.6(16) . . . . ?
C05Q C05S C06O C06X 5(3) . . . . ?
C05Q C06M C06Y C06X 5(3) . . . . ?
C05S C02R C05F C04K -107.8(14) . . . . ?
C05S C02R C05F C04Y 76.2(15) . . . . ?
C05S C05Q C06M C06Y 1(3) . . . . ?
C05S C06O C06X C06Y 1(3) . . . . ?
C05T O00G C04K C04F -76.9(14) . . . . ?
C05T O00G C04K C05F 104.7(13) . . . . ?
C05U C03S C040 C02G -178.7(11) . . . . ?
C05U C03S C040 C04N 2.9(18) . . . . ?
C05V O005 C02M C034 66.1(14) . . . . ?
C05V O005 C02M C04F -115.9(12) . . . . ?
C061 O008 C03A C02L -116.8(13) . . . . ?
C061 O008 C03A C04P 65.2(15) . . . . ?
C062 O00I C04B C02Y -115.6(13) . . . . ?
C062 O00I C04B C03Y 68.5(16) . . . . ?
C066 O00H C03Y C03W -108.0(14) . . . . ?
C066 O00H C03Y C04B 78.1(16) . . . . ?
C066 C06E O06K C109 168.7(17) . . . . ?
C06A O19 C03W C02I 127.0(13) . . . . ?
C06A O19 C03W C03Y -55.6(17) . . . . ?
C06C O11 C05X C057 160.1(11) . . . . ?
C06D O18 C06I C062 177.6(14) . . . . ?
C06M C05Q C05S C02R 173.7(14) . . . . ?
C06M C05Q C05S C06O -6(2) . . . . ?
C06O C06X C06Y C06M -6(3) . . . . ?
C06T O26 C06H C04Z -177.8(12) . . . . ?
C071 O13 C06G C05V 111.8(15) . . . . ?
C072 O14 C05G C03F -164.3(12) . . . . ?
C105 O38 C04F C02M 108.6(15) . . . . ?
C105 O38 C04F C04K -72.7(17) . . . . ?
C105 C24 O107 C27 12(3) . . . . ?
O1G C1G C6G C5G 115(3) . . . . ?
O1G C1G C6G C7G -41(4) . . . . ?
O1G C1G C2G C3G -106(3) . . . . ?
C5G C4G C3G C2G 60(3) . . . . ?
C5G C4G C3G C45 -171(3) . . . . ?
C5G C6G C7G C9G 41(4) . . . . ?
C5G C6G C7G C8G 168(3) . . . . ?
C1G C6G C7G C9G -163(2) . . . . ?
C1G C6G C7G C8G -36(4) . . . . ?
C1G C2G C3G C4G -65(3) . . . . ?
C1G C2G C3G C45 163(3) . . . . ?
C4G C5G C6G C1G 43(3) . . . . ?
C4G C5G C6G C7G -160(2) . . . . ?
C6G C5G C4G C3G -47(3) . . . . ?
C6G C1G C2G C3G 60(3) . . . . ?
C2G C1G C6G C5G -51(3) . . . . ?
C2G C1G C6G C7G 153(2) . . . . ?
C108 O02U C06V C061 174.5(16) . . . . ?
C104 O12 C079 C05T -173.3(16) . . . . ?
O107 C24 C105 O38 105(3) . . . . ?
C103 O23 C102 C06A 64(2) . . . . ?
O1H C1H C2H C3H -127(4) . . . . ?
O1H C1H C6H C5H 123(3) . . . . ?
O1H C1H C6H C7H -8(5) . . . . ?
C1H C2H C3H C4H -54(4) . . . . ?
C1H C2H C3H C21 -178(3) . . . . ?
C1H C6H C7H C8H -73(4) . . . . ?
C1H C6H C7H C9H 167(3) . . . . ?
C2H C1H C6H C5H -58(4) . . . . ?
C2H C1H C6H C7H 171(3) . . . . ?
C2H C3H C4H C5H 55(4) . . . . ?
C3H C4H C5H C6H -56(4) . . . . ?
C4H C5H C6H C1H 59(4) . . . . ?
C4H C5H C6H C7H -168(3) . . . . ?
C5H C6H C7H C8H 156(3) . . . . ?
C5H C6H C7H C9H 37(4) . . . . ?
C6H C1H C2H C3H 54(4) . . . . ?
C21 C3H C4H C5H -176(3) . . . . ?

loop_
_smtbx_masks_void_nr
_smtbx_masks_void_average_x
_smtbx_masks_void_average_y
_smtbx_masks_void_average_z
_smtbx_masks_void_volume
_smtbx_masks_void_count_electrons
_smtbx_masks_void_content
1 -0.798 -0.209 0.740 754.1 212.7 '1 H2O'
2 -0.501 0.209 0.260 754.1 212.6 '1 H2O'
3 -0.008 0.393 0.786 53.3 7.7 ?
4 0.008 0.607 0.214 53.3 7.7 ?
5 0.360 0.137 0.637 28.0 2.6 ?
6 0.437 0.634 0.170 31.4 2.3 ?
7 0.563 0.366 0.830 31.4 0.0 ?
8 0.640 0.863 0.363 28.0 2.6 ?
